data_4123398
loop_
_publ_author_name
'Gan, Quan'
'Ronson, Tanya K.'
'Vosburg, David A.'
'Thoburn, John D.'
'Nitschke, Jonathan R.'

_publ_section_title
;
 Cooperative loading and release behavior of a metal-organic receptor.
;
_journal_issue 5
_journal_name_full 'Journal of the American Chemical Society'
_journal_page_first 1770
_journal_page_last 1773
_journal_paper_doi 10.1021/ja5120437
_journal_volume 137
_journal_year 2015
_chemical_formula_moiety 'C174 H136 N22 O2 Cd4 Co2, 8(C2 F6 S2 O4 N)'
_chemical_formula_sum 'C190 H136 Cd4 Co2 F48 N30 O33 S16'
_chemical_formula_weight 5359.70
_chemical_name_systematic
;
 ?
;
_space_group_crystal_system triclinic
_space_group_IT_number 2
_space_group_name_Hall '-P 1'
_space_group_name_H-M_alt 'P -1'
_symmetry_space_group_name_Hall '-P 1'
_symmetry_space_group_name_H-M 'P -1'
_atom_sites_solution_hydrogens geom
_audit_creation_method SHELXL-2013
_cell_angle_alpha 90.018(4)
_cell_angle_beta 99.198(4)
_cell_angle_gamma 106.888(3)
_cell_formula_units_Z 4
_cell_length_a 24.435(2)
_cell_length_b 28.080(2)
_cell_length_c 37.608(3)
_cell_measurement_reflns_used 7722
_cell_measurement_temperature 100(2)
_cell_measurement_theta_max 40.464
_cell_measurement_theta_min 4.379
_cell_volume 24344(3)
_computing_cell_refinement
;
CrystalClear-SM Expert 2.0 r5 (Rigaku, 2010)
;
_computing_data_collection
;
CrystalClear-SM Expert 2.0 r5 (Rigaku, 2010)
;
_computing_data_reduction
;
CrystalClear-SM Expert 2.0 r5 (Rigaku, 2010)
;
_computing_structure_refinement 'SHELXL-2013 (Sheldrick, 2013)'
_computing_structure_solution 'SUPERFLIP (Palatinus & Chapuis, 2007)'
_diffrn_ambient_temperature 100(2)
_diffrn_detector_area_resol_mean 0
_diffrn_measured_fraction_theta_full 0.898
_diffrn_measured_fraction_theta_max 0.898
_diffrn_measurement_device_type 'Rigaku Saturn 724+ detector on Crystal Logic diffractometer'
_diffrn_measurement_method '\w  scans'
_diffrn_radiation_monochromator 'silicon double crystal'
_diffrn_radiation_source 'Diamond beamline I19'
_diffrn_radiation_type synchrotron
_diffrn_radiation_wavelength 0.6889
_diffrn_reflns_av_R_equivalents 0.0755
_diffrn_reflns_av_unetI/netI 0.0886
_diffrn_reflns_Laue_measured_fraction_full 0.898
_diffrn_reflns_Laue_measured_fraction_max 0.898
_diffrn_reflns_limit_h_max 20
_diffrn_reflns_limit_h_min -19
_diffrn_reflns_limit_k_max 20
_diffrn_reflns_limit_k_min -23
_diffrn_reflns_limit_l_max 31
_diffrn_reflns_limit_l_min -31
_diffrn_reflns_number 75297
_diffrn_reflns_point_group_measured_fraction_full 0.898
_diffrn_reflns_point_group_measured_fraction_max 0.898
_diffrn_reflns_theta_full 16.680
_diffrn_reflns_theta_max 16.681
_diffrn_reflns_theta_min 0.735
_exptl_absorpt_coefficient_mu 0.599
_exptl_absorpt_correction_T_max 0.7445
_exptl_absorpt_correction_T_min 0.4967
_exptl_absorpt_correction_type multi-scan
_exptl_absorpt_process_details SADABS
_exptl_crystal_colour yellow
_exptl_crystal_density_diffrn 1.462
_exptl_crystal_description needle
_exptl_crystal_F_000 10736
_exptl_crystal_size_max 0.030
_exptl_crystal_size_mid 0.010
_exptl_crystal_size_min 0.010
_refine_diff_density_max 2.176
_refine_diff_density_min -0.849
_refine_diff_density_rms 0.139
_refine_ls_extinction_method none
_refine_ls_goodness_of_fit_ref 1.213
_refine_ls_hydrogen_treatment constr
_refine_ls_matrix_type full
_refine_ls_number_parameters 4650
_refine_ls_number_reflns 26490
_refine_ls_number_restraints 8348
_refine_ls_restrained_S_all 1.173
_refine_ls_R_factor_all 0.1683
_refine_ls_R_factor_gt 0.1325
_refine_ls_shift/su_max 0.001
_refine_ls_shift/su_mean 0.000
_refine_ls_structure_factor_coef Fsqd
_refine_ls_weighting_details
;
 w=1/[\s^2^(Fo^2^)+(0.2000P)^2^+200.0000P]
 where P=(Fo^2^+2Fc^2^)/3
;
_refine_ls_weighting_scheme calc
_refine_ls_wR_factor_gt 0.3459
_refine_ls_wR_factor_ref 0.3724
_reflns_Friedel_coverage 0.000
_reflns_number_gt 17095
_reflns_number_total 26490
_reflns_threshold_expression 'I > 2\s(I)'
_cod_data_source_file ja5120437_si_002.cif
_cod_data_source_block gf2_sq_d
_cod_depositor_comments 'Adding full bibliography for 4123396--4123399.cif.'
_cod_original_cell_volume 24344(4)
_cod_database_code 4123398
_shelx_space_group_comment
;
The symmetry employed for this shelxl refinement is uniquely defined
by the following loop, which should always be used as a source of
symmetry information in preference to the above space-group names.
They are only intended as comments.
;
_shelx_estimated_absorpt_t_min 0.980
_shelx_estimated_absorpt_t_max 0.993
_shelxl_version_number 2013-2

loop_
_space_group_symop_operation_xyz
'x, y, z'
'-x, -y, -z'

loop_
_atom_site_label
_atom_site_type_symbol
_atom_site_fract_x
_atom_site_fract_y
_atom_site_fract_z
_atom_site_U_iso_or_equiv
_atom_site_adp_type
_atom_site_occupancy
_atom_site_site_symmetry_order
_atom_site_calc_flag
_atom_site_refinement_flags_posn
_atom_site_refinement_flags_adp
_atom_site_refinement_flags_occupancy
_atom_site_disorder_assembly
_atom_site_disorder_group
Cd1 Cd -0.19701(9) 0.50675(7) 0.01903(5) 0.0713(7) Uani 1 1 d . . . . .
Cd2 Cd 0.40306(13) 0.66359(11) 0.33854(11) 0.1631(14) Uani 1 1 d . . . . .
Cd3 Cd 0.39301(10) 0.07915(8) 0.34119(6) 0.0983(8) Uani 1 1 d . . . . .
Cd4 Cd -0.18989(11) -0.06392(8) 0.01292(6) 0.1033(8) Uani 1 1 d . . . . .
Cd5 Cd 0.61317(10) 0.37694(8) 0.15313(6) 0.0925(8) Uani 1 1 d . . . . .
Cd6 Cd 0.60641(15) 0.95799(12) 0.14544(10) 0.1599(13) Uani 1 1 d . . . . .
Cd7 Cd 1.20152(9) 1.10416(7) 0.48110(5) 0.0773(7) Uani 1 1 d . . . . .
Cd8 Cd 1.18330(12) 0.53059(9) 0.48257(6) 0.1094(9) Uani 1 1 d . . . . .
Co1 Co 0.99546(15) 0.77147(11) 0.24769(8) 0.0601(10) Uani 1 1 d . . . . .
Co2 Co 0.00313(14) 0.27055(11) 0.25313(8) 0.0563(10) Uani 1 1 d . . . . .
Co3 Co 0.78876(15) 0.71941(12) 0.39561(8) 0.0631(10) Uani 1 1 d . . . . .
Co4 Co 0.20473(15) 0.32584(12) 0.10400(8) 0.0661(10) Uani 1 1 d . . . . .
N1 N -0.1109(9) 0.4826(7) 0.0186(5) 0.064(2) Uani 1 1 d . U . . .
N2 N -0.1181(5) 0.5794(4) 0.0259(5) 0.064(3) Uani 1 1 d D U . . .
N3 N 0.3845(10) 0.6198(9) 0.2817(6) 0.102(3) Uani 1 1 d . U . . .
N5 N 0.3809(10) 0.1212(8) 0.2873(6) 0.087(4) Uani 1 1 d . U . . .
N6 N 0.3678(10) 0.0212(6) 0.2931(5) 0.102(5) Uani 1 1 d D U . . .
N7 N -0.1023(10) -0.0014(8) 0.0103(5) 0.084(4) Uani 1 1 d . U . . .
N8 N -0.2081(10) -0.0164(8) -0.0356(4) 0.109(5) Uani 1 1 d D U . . .
N9 N -0.1899(9) 0.4693(7) 0.0763(5) 0.064(4) Uani 1 1 d . U . . .
N10 N -0.2727(6) 0.4349(5) 0.0168(5) 0.071(4) Uani 1 1 d D U . . .
N11 N 0.3199(13) 0.5989(9) 0.3441(8) 0.128(5) Uani 1 1 d . U . . .
N12 N 0.3292(8) 0.6974(7) 0.3391(7) 0.119(5) Uani 1 1 d D U . . .
N13 N 0.3061(9) 0.0987(7) 0.3461(5) 0.072(4) Uani 1 1 d . U . . .
N14 N 0.4081(8) 0.1309(7) 0.3898(4) 0.097(4) Uani 1 1 d D U . . .
N15 N -0.1804(10) -0.0236(8) 0.0676(6) 0.088(4) Uani 1 1 d . U . . .
N16 N -0.1639(10) -0.1126(6) 0.0563(4) 0.101(5) Uani 1 1 d D U . . .
N17 N -0.2598(8) 0.5536(6) 0.0097(5) 0.068(5) Uani 1 1 d D U . . .
N18 N -0.2088(9) 0.5000(8) -0.0428(5) 0.084(6) Uani 1 1 d D U . . .
N19 N 0.4886(13) 0.1009(14) 0.3407(10) 0.184(12) Uani 1 1 d D U . . .
N20 N 0.4130(12) 0.0190(9) 0.3814(8) 0.128(7) Uani 1 1 d D U . . .
N21 N -0.2870(16) -0.0925(13) 0.0100(10) 0.167(13) Uani 1 1 d D U . . .
N22 N -0.1902(12) -0.1228(9) -0.0293(6) 0.127(8) Uani 1 1 d D U . . .
N25 N 0.6998(9) 0.4425(7) 0.1502(6) 0.079(4) Uani 1 1 d . U . . .
N26 N 0.5998(9) 0.4194(7) 0.1015(4) 0.090(4) Uani 1 1 d D U . . .
N27 N 0.7001(12) 0.9488(10) 0.1432(7) 0.109(5) Uani 1 1 d . U . . .
N28 N 0.6724(9) 1.0347(6) 0.1577(7) 0.123(5) Uani 1 1 d D U . . .
N29 N 1.1941(9) 1.0664(6) 0.4235(5) 0.064(4) Uani 1 1 d . U . . .
N30 N 1.2806(7) 1.0725(7) 0.4829(5) 0.087(4) Uani 1 1 d D U . . .
N31 N 1.1755(10) 0.5689(8) 0.4272(6) 0.089(4) Uani 1 1 d . U . . .
N32 N 1.1624(10) 0.4713(6) 0.4361(4) 0.105(5) Uani 1 1 d D U . . .
N33 N 0.6205(10) 0.4245(8) 0.2049(6) 0.092(4) Uani 1 1 d . U . . .
N34 N 0.6365(12) 0.3306(8) 0.2008(5) 0.127(5) Uani 1 1 d D U . . .
N35 N 0.6192(12) 0.9077(10) 0.1916(8) 0.124(5) Uani 1 1 d . U . . .
N36 N 0.5458(14) 0.8803(7) 0.1286(8) 0.169(7) Uani 1 1 d D U . . .
N37 N 1.1127(9) 1.0395(7) 0.4812(5) 0.068(4) Uani 1 1 d . U . . .
N38 N 1.1261(6) 1.1396(6) 0.4726(5) 0.073(4) Uani 1 1 d D U . . .
N39 N 1.0955(10) 0.5484(7) 0.4870(5) 0.079(4) Uani 1 1 d . U . . .
N40 N 1.2011(9) 0.5856(8) 0.5306(5) 0.107(5) Uani 1 1 d D U . . .
N41 N 0.5944(10) 0.3036(7) 0.1177(7) 0.109(7) Uani 1 1 d D U . . .
N42 N 0.5125(13) 0.3534(15) 0.1498(10) 0.180(11) Uani 1 1 d D U . . .
N43 N 1.2166(10) 1.1025(8) 0.5459(7) 0.087(6) Uani 1 1 d D U . . .
N44 N 1.2672(8) 1.1834(6) 0.4912(5) 0.064(5) Uani 1 1 d D U . . .
N45 N 1.273(2) 0.5455(17) 0.4860(13) 0.228(15) Uani 1 1 d D U . . .
N46 N 1.1864(14) 0.4703(12) 0.5256(8) 0.148(9) Uani 1 1 d D U . . .
O101 O 0.594(3) 0.996(2) 0.0756(17) 0.20(2) Uiso 0.5 1 d . U P A 1
O102 O 0.532(4) 0.988(3) 0.161(3) 0.18(2) Uiso 0.3333 1 d . U P B 1
O202 O 0.550(4) 0.987(3) 0.196(3) 0.18(2) Uiso 0.3333 1 d . U P C 2
O201 O 0.616(6) 0.961(5) 0.044(3) 0.20(2) Uiso 0.25 1 d . U P D 2
O302 O 0.517(4) 0.989(3) 0.122(3) 0.18(2) Uiso 0.3333 1 d . U P B 3
O104 O 0.437(3) 0.680(3) 0.398(2) 0.226(15) Uiso 0.5 1 d . U P E 1
O103 O 0.457(2) 0.741(2) 0.3291(14) 0.151(17) Uiso 0.5 1 d . U P E 1
O203 O 0.447(5) 0.753(4) 0.309(3) 0.150(18) Uiso 0.25 1 d . U P F 3
C1 C -0.1197(5) 0.6266(5) 0.0292(6) 0.064(3) Uani 1 1 d D U . . .
H1 H -0.1565 0.6322 0.0278 0.077 Uiso 1 1 calc R U . . .
C2 C -0.0709(7) 0.6674(4) 0.0344(6) 0.065(3) Uani 1 1 d D U . . .
H2 H -0.0739 0.7001 0.0372 0.078 Uiso 1 1 calc R U . . .
C3 C -0.0177(6) 0.6593(5) 0.0356(6) 0.066(3) Uani 1 1 d D U . . .
H3 H 0.0164 0.6867 0.0368 0.079 Uiso 1 1 calc R U . . .
C4 C -0.0144(5) 0.6111(6) 0.0350(6) 0.066(3) Uani 1 1 d D U . . .
H4 H 0.0222 0.6048 0.0382 0.079 Uiso 1 1 calc R U . . .
C5 C -0.0655(7) 0.5718(4) 0.0296(6) 0.065(2) Uani 1 1 d D U . . .
C6 C -0.0650(12) 0.5196(9) 0.0267(6) 0.064(2) Uani 1 1 d . U . . .
H6 H -0.0286 0.5130 0.0311 0.077 Uiso 1 1 calc R U . . .
C7 C -0.1071(7) 0.4341(4) 0.0163(4) 0.064(2) Uani 1 1 d G U . . .
C8 C -0.0639(6) 0.4183(5) 0.0372(4) 0.063(2) Uani 1 1 d G U . . .
H8 H -0.0350 0.4410 0.0541 0.076 Uiso 1 1 calc R U . . .
C9 C -0.0630(6) 0.3693(5) 0.0333(4) 0.063(2) Uani 1 1 d DG U . . .
C10 C -0.1053(6) 0.3361(4) 0.0086(4) 0.064(2) Uani 1 1 d G U . . .
H10 H -0.1047 0.3026 0.0060 0.077 Uiso 1 1 calc R U . . .
C11 C -0.1485(6) 0.3519(5) -0.0122(3) 0.066(3) Uani 1 1 d G U . . .
H11 H -0.1774 0.3292 -0.0291 0.079 Uiso 1 1 calc R U . . .
C12 C -0.1494(6) 0.4009(5) -0.0084(4) 0.066(2) Uani 1 1 d G U . . .
H12 H -0.1789 0.4117 -0.0226 0.079 Uiso 1 1 calc R U . . .
C13 C -0.0116(6) 0.3565(6) 0.0548(3) 0.062(2) Uani 1 1 d DG U . . .
C14 C 0.0424(7) 0.3917(4) 0.0639(4) 0.063(2) Uani 1 1 d G U . . .
H14 H 0.0481 0.4247 0.0560 0.075 Uiso 1 1 calc R U . . .
C15 C 0.0879(5) 0.3787(5) 0.0844(4) 0.063(2) Uani 1 1 d G U . . .
H15 H 0.1248 0.4027 0.0906 0.075 Uiso 1 1 calc R U . . .
C16 C 0.0795(6) 0.3304(6) 0.0959(3) 0.063(2) Uani 1 1 d G U . . .
C17 C 0.0255(7) 0.2952(4) 0.0869(4) 0.062(2) Uani 1 1 d G U . . .
H17 H 0.0198 0.2622 0.0947 0.074 Uiso 1 1 calc R U . . .
C18 C -0.0200(5) 0.3082(5) 0.0663(4) 0.061(2) Uani 1 1 d G U . . .
H18 H -0.0569 0.2842 0.0601 0.074 Uiso 1 1 calc R U . . .
C19 C 0.1275(11) 0.3197(8) 0.1194(6) 0.064(2) Uani 1 1 d . U . . .
C20 C 0.1769(11) 0.3478(9) 0.1460(6) 0.067(2) Uani 1 1 d . U . . .
C21 C 0.1985(7) 0.3997(5) 0.1650(4) 0.071(2) Uani 1 1 d G U . . .
C22 C 0.2575(7) 0.4219(6) 0.1762(4) 0.074(2) Uani 1 1 d G U . . .
H22 H 0.2844 0.4046 0.1725 0.089 Uiso 1 1 calc R U . . .
C23 C 0.2773(6) 0.4695(6) 0.1927(4) 0.078(3) Uani 1 1 d G U . . .
H23 H 0.3177 0.4846 0.2004 0.093 Uiso 1 1 calc R U . . .
C24 C 0.2380(7) 0.4949(5) 0.1981(4) 0.081(2) Uani 1 1 d G U . . .
C25 C 0.1789(7) 0.4727(6) 0.1869(4) 0.077(3) Uani 1 1 d G U . . .
H25 H 0.1520 0.4900 0.1906 0.092 Uiso 1 1 calc R U . . .
C26 C 0.1591(6) 0.4251(6) 0.1704(4) 0.073(2) Uani 1 1 d G U . . .
H26 H 0.1187 0.4100 0.1628 0.088 Uiso 1 1 calc R U . . .
C27 C 0.2593(8) 0.5462(5) 0.2146(5) 0.088(2) Uani 1 1 d G U . . .
C28 C 0.3098(8) 0.5573(6) 0.2401(5) 0.093(3) Uani 1 1 d G U . . .
H28 H 0.3284 0.5323 0.2463 0.111 Uiso 1 1 calc R U . . .
C29 C 0.3330(7) 0.6048(7) 0.2564(4) 0.097(3) Uani 1 1 d G U . . .
C30 C 0.3058(8) 0.6413(5) 0.2474(5) 0.096(3) Uani 1 1 d G U . . .
H30 H 0.3217 0.6738 0.2585 0.115 Uiso 1 1 calc R U . . .
C31 C 0.2553(8) 0.6302(6) 0.2219(5) 0.093(3) Uani 1 1 d G U . . .
H31 H 0.2367 0.6552 0.2157 0.112 Uiso 1 1 calc R U . . .
C32 C 0.2321(7) 0.5827(7) 0.2056(4) 0.091(3) Uani 1 1 d G U . . .
H32 H 0.1976 0.5751 0.1882 0.109 Uiso 1 1 calc R U . . .
C33 C 0.431(2) 0.594(3) 0.2889(17) 0.104(3) Uiso 0.432(16) 1 d D U P E 1
H33 H 0.4274 0.5701 0.2702 0.125 Uiso 0.432(16) 1 calc R U P E 1
N4 N 0.4830(17) 0.6288(17) 0.3440(13) 0.107(4) Uiso 0.432(16) 1 d D U P E 1
C34 C 0.4798(18) 0.596(2) 0.3168(12) 0.106(4) Uiso 0.432(16) 1 d D U P E 1
C35 C 0.5211(19) 0.5721(18) 0.3150(12) 0.107(4) Uiso 0.432(16) 1 d D U P E 1
H35 H 0.5156 0.5472 0.2966 0.128 Uiso 0.432(16) 1 calc R U P E 1
C36 C 0.5705(17) 0.585(2) 0.3407(14) 0.108(4) Uiso 0.432(16) 1 d D U P E 1
H36 H 0.6026 0.5737 0.3381 0.129 Uiso 0.432(16) 1 calc R U P E 1
C37 C 0.5730(18) 0.616(2) 0.3703(12) 0.108(4) Uiso 0.432(16) 1 d D U P E 1
H37 H 0.6054 0.6227 0.3893 0.129 Uiso 0.432(16) 1 calc R U P E 1
C38 C 0.527(2) 0.635(2) 0.3717(11) 0.108(4) Uiso 0.432(16) 1 d D U P E 1
H38 H 0.5274 0.6539 0.3928 0.129 Uiso 0.432(16) 1 calc R U P E 1
C33' C 0.4307(19) 0.6096(18) 0.2693(15) 0.104(3) Uiso 0.568(16) 1 d D U P E 2
H33' H 0.4265 0.5970 0.2453 0.124 Uiso 0.568(16) 1 calc R U P E 2
N4' N 0.4870(13) 0.6473(14) 0.3226(10) 0.106(4) Uiso 0.568(16) 1 d D U P E 2
C34' C 0.4850(13) 0.6186(17) 0.2935(10) 0.106(3) Uiso 0.568(16) 1 d D U P E 2
C35' C 0.5299(16) 0.6003(15) 0.2880(9) 0.107(4) Uiso 0.568(16) 1 d D U P E 2
H35' H 0.5288 0.5835 0.2658 0.128 Uiso 0.568(16) 1 calc R U P E 2
C36' C 0.5761(14) 0.6071(16) 0.3156(11) 0.108(4) Uiso 0.568(16) 1 d D U P E 2
H36' H 0.6042 0.5900 0.3147 0.129 Uiso 0.568(16) 1 calc R U P E 2
C37' C 0.5811(13) 0.6389(17) 0.3448(10) 0.108(4) Uiso 0.568(16) 1 d D U P E 2
H37' H 0.6147 0.6468 0.3630 0.129 Uiso 0.568(16) 1 calc R U P E 2
C38' C 0.5362(16) 0.6593(16) 0.3471(10) 0.107(4) Uiso 0.568(16) 1 d D U P E 2
H38' H 0.5402 0.6824 0.3665 0.129 Uiso 0.568(16) 1 calc R U P E 2
C39 C 0.2405(6) 0.2895(6) 0.1803(4) 0.067(3) Uani 1 1 d G U . . .
C40 C 0.2603(7) 0.3150(5) 0.2138(4) 0.070(4) Uani 1 1 d G U . . .
H40 H 0.2472 0.3425 0.2191 0.084 Uiso 1 1 calc R U . . .
C41 C 0.2991(7) 0.3003(6) 0.2393(3) 0.072(4) Uani 1 1 d G U . . .
H41 H 0.3126 0.3177 0.2622 0.087 Uiso 1 1 calc R U . . .
C42 C 0.3181(6) 0.2600(6) 0.2315(4) 0.074(4) Uani 1 1 d G U . . .
C43 C 0.2983(7) 0.2345(5) 0.1980(4) 0.071(4) Uani 1 1 d G U . . .
H43 H 0.3113 0.2069 0.1927 0.085 Uiso 1 1 calc R U . . .
C44 C 0.2595(7) 0.2492(5) 0.1725(3) 0.067(4) Uani 1 1 d G U . . .
H44 H 0.2460 0.2317 0.1496 0.081 Uiso 1 1 calc R U . . .
C45 C 0.3565(7) 0.2416(6) 0.2596(4) 0.081(4) Uani 1 1 d G U . . .
C46 C 0.3492(7) 0.1907(6) 0.2605(4) 0.084(4) Uani 1 1 d G U . . .
H46 H 0.3189 0.1682 0.2443 0.100 Uiso 1 1 calc R U . . .
C47 C 0.3864(8) 0.1726(5) 0.2850(5) 0.083(4) Uani 1 1 d G U . . .
C48 C 0.4308(7) 0.2055(6) 0.3087(4) 0.090(5) Uani 1 1 d G U . . .
H48 H 0.4562 0.1932 0.3255 0.108 Uiso 1 1 calc R U . . .
C49 C 0.4380(7) 0.2565(6) 0.3079(4) 0.090(5) Uani 1 1 d G U . . .
H49 H 0.4684 0.2789 0.3241 0.108 Uiso 1 1 calc R U . . .
C50 C 0.4009(8) 0.2745(5) 0.2833(5) 0.086(5) Uani 1 1 d G U . . .
H50 H 0.4058 0.3093 0.2827 0.104 Uiso 1 1 calc R U . . .
C51 C 0.3623(12) 0.0914(10) 0.2581(8) 0.094(5) Uani 1 1 d . U . . .
H51 H 0.3521 0.1044 0.2355 0.112 Uiso 1 1 calc R U . . .
C52 C 0.3574(12) 0.0388(5) 0.2602(6) 0.103(4) Uani 1 1 d D U . . .
C53 C 0.3367(12) 0.0087(8) 0.2290(4) 0.113(5) Uani 1 1 d D U . . .
H53 H 0.3254 0.0220 0.2067 0.136 Uiso 1 1 calc R U . . .
C54 C 0.3329(13) -0.0410(7) 0.2311(5) 0.118(5) Uani 1 1 d D U . . .
H54 H 0.3236 -0.0619 0.2098 0.141 Uiso 1 1 calc R U . . .
C55 C 0.3428(13) -0.0603(5) 0.2645(6) 0.113(5) Uani 1 1 d D U . . .
H55 H 0.3371 -0.0950 0.2667 0.135 Uiso 1 1 calc R U . . .
C56 C 0.3613(12) -0.0280(7) 0.2950(4) 0.106(5) Uani 1 1 d D U . . .
H56 H 0.3695 -0.0410 0.3178 0.127 Uiso 1 1 calc R U . . .
C57 C 0.1950(9) 0.3036(8) 0.1534(6) 0.065(3) Uani 1 1 d D U . . .
C58 C 0.1464(9) 0.2742(6) 0.1250(5) 0.063(3) Uani 1 1 d D U . . .
C59 C 0.1194(7) 0.2200(4) 0.1125(4) 0.067(4) Uani 1 1 d DG U . . .
C60 C 0.1175(7) 0.1819(5) 0.1363(3) 0.067(4) Uani 1 1 d G U . . .
H60 H 0.1349 0.1895 0.1609 0.081 Uiso 1 1 calc R U . . .
C61 C 0.0900(7) 0.1327(5) 0.1241(4) 0.072(4) Uani 1 1 d G U . . .
H61 H 0.0886 0.1067 0.1404 0.086 Uiso 1 1 calc R U . . .
C62 C 0.0644(7) 0.1216(4) 0.0882(4) 0.074(4) Uani 1 1 d G U . . .
C63 C 0.0664(7) 0.1597(6) 0.0644(3) 0.072(4) Uani 1 1 d G U . . .
H63 H 0.0489 0.1521 0.0398 0.087 Uiso 1 1 calc R U . . .
C64 C 0.0939(7) 0.2089(5) 0.0765(4) 0.069(4) Uani 1 1 d G U . . .
H64 H 0.0952 0.2350 0.0603 0.083 Uiso 1 1 calc R U . . .
C65 C 0.0294(7) 0.0684(4) 0.0742(4) 0.079(4) Uani 1 1 d G U . . .
C66 C -0.0202(8) 0.0585(5) 0.0481(4) 0.078(4) Uani 1 1 d G U . . .
H66 H -0.0340 0.0850 0.0387 0.094 Uiso 1 1 calc R U . . .
C67 C -0.0496(6) 0.0096(7) 0.0357(4) 0.080(4) Uani 1 1 d G U . . .
C68 C -0.0294(7) -0.0292(5) 0.0494(4) 0.083(4) Uani 1 1 d G U . . .
H68 H -0.0495 -0.0626 0.0410 0.099 Uiso 1 1 calc R U . . .
C69 C 0.0202(8) -0.0193(5) 0.0755(4) 0.083(4) Uani 1 1 d G U . . .
H69 H 0.0340 -0.0458 0.0849 0.099 Uiso 1 1 calc R U . . .
C70 C 0.0496(6) 0.0296(6) 0.0879(4) 0.083(4) Uani 1 1 d G U . . .
H70 H 0.0835 0.0364 0.1057 0.100 Uiso 1 1 calc R U . . .
C71 C -0.1054(10) 0.0306(10) -0.0166(6) 0.091(5) Uani 1 1 d D U . . .
H71 H -0.0731 0.0582 -0.0191 0.109 Uiso 1 1 calc R U . . .
C72 C -0.1622(8) 0.0205(9) -0.0421(5) 0.103(5) Uani 1 1 d D U . . .
C73 C -0.1633(8) 0.0492(8) -0.0719(6) 0.111(5) Uani 1 1 d D U . . .
H73 H -0.1297 0.0747 -0.0757 0.133 Uiso 1 1 calc R U . . .
C74 C -0.2144(11) 0.0398(9) -0.0959(6) 0.121(6) Uani 1 1 d D U . . .
H74 H -0.2175 0.0604 -0.1156 0.146 Uiso 1 1 calc R U . . .
C75 C -0.2613(9) 0.0001(10) -0.0910(6) 0.126(6) Uani 1 1 d D U . . .
H75 H -0.2955 -0.0091 -0.1087 0.152 Uiso 1 1 calc R U . . .
C76 C -0.2574(8) -0.0261(9) -0.0597(6) 0.122(6) Uani 1 1 d D U . . .
H76 H -0.2906 -0.0515 -0.0553 0.147 Uiso 1 1 calc R U . . .
C77 C 0.2914(12) 0.3579(15) 0.0967(8) 0.068(6) Uani 0.56(2) 1 d G U P G 1
H77 H 0.3249 0.3674 0.1148 0.082 Uiso 0.56(2) 1 calc R U P G 1
C78 C 0.2675(17) 0.3105(12) 0.0781(10) 0.068(5) Uani 0.56(2) 1 d G U P G 1
H78 H 0.2824 0.2828 0.0816 0.081 Uiso 0.56(2) 1 calc R U P G 1
C79 C 0.2176(14) 0.3119(11) 0.0534(9) 0.068(5) Uani 0.56(2) 1 d G U P G 1
H79 H 0.1932 0.2852 0.0374 0.082 Uiso 0.56(2) 1 calc R U P G 1
C80 C 0.2106(14) 0.3601(14) 0.0567(9) 0.068(5) Uani 0.56(2) 1 d G U P G 1
H80 H 0.1807 0.3713 0.0434 0.081 Uiso 0.56(2) 1 calc R U P G 1
C81 C 0.2562(16) 0.3885(9) 0.0835(10) 0.068(6) Uani 0.56(2) 1 d G U P G 1
H81 H 0.2621 0.4221 0.0912 0.082 Uiso 0.56(2) 1 calc R U P G 1
C406 C 0.2788(18) 0.3220(18) 0.0885(12) 0.068(6) Uani 0.44(2) 1 d G U P G 2
H406 H 0.3074 0.3109 0.1034 0.082 Uiso 0.44(2) 1 calc R U P G 2
C407 C 0.231(2) 0.2915(11) 0.0642(13) 0.068(6) Uani 0.44(2) 1 d G U P G 2
H407 H 0.2215 0.2565 0.0602 0.081 Uiso 0.44(2) 1 calc R U P G 2
C408 C 0.1989(16) 0.3226(17) 0.0472(11) 0.067(6) Uani 0.44(2) 1 d G U P G 2
H408 H 0.1646 0.3121 0.0297 0.080 Uiso 0.44(2) 1 calc R U P G 2
C409 C 0.227(2) 0.3723(14) 0.0609(14) 0.068(5) Uani 0.44(2) 1 d G U P G 2
H409 H 0.2154 0.4008 0.0541 0.082 Uiso 0.44(2) 1 calc R U P G 2
C410 C 0.2767(19) 0.3719(14) 0.0864(11) 0.068(5) Uani 0.44(2) 1 d G U P G 2
H410 H 0.3036 0.4001 0.0997 0.082 Uiso 0.44(2) 1 calc R U P G 2
C88 C 0.5371(14) 0.1088(19) 0.3378(14) 0.191(12) Uani 1 1 d D U . . .
C89 C 0.6025(13) 0.1205(19) 0.3394(14) 0.215(14) Uani 1 1 d D U . . .
H89A H 0.6216 0.1553 0.3479 0.322 Uiso 1 1 calc R U . . .
H89B H 0.6107 0.1154 0.3152 0.322 Uiso 1 1 calc R U . . .
H89C H 0.6173 0.0984 0.3559 0.322 Uiso 1 1 calc R U . . .
C90 C -0.2897(10) 0.5788(8) 0.0034(6) 0.067(5) Uani 1 1 d D U . . .
C91 C -0.3258(10) 0.6138(8) -0.0041(6) 0.075(6) Uani 1 1 d D U . . .
H91A H -0.3015 0.6461 -0.0102 0.112 Uiso 1 1 calc R U . . .
H91B H -0.3424 0.6181 0.0173 0.112 Uiso 1 1 calc R U . . .
H91C H -0.3573 0.6000 -0.0244 0.112 Uiso 1 1 calc R U . . .
C92 C -0.2191(12) 0.4900(11) -0.0736(6) 0.091(6) Uani 1 1 d D U . . .
C93 C -0.2366(14) 0.4707(12) -0.1125(6) 0.121(9) Uani 1 1 d D U . . .
H93A H -0.2032 0.4648 -0.1211 0.182 Uiso 1 1 calc R U . . .
H93B H -0.2498 0.4953 -0.1272 0.182 Uiso 1 1 calc R U . . .
H93C H -0.2681 0.4394 -0.1143 0.182 Uiso 1 1 calc R U . . .
C94 C 0.4257(16) -0.0154(11) 0.3930(10) 0.131(7) Uani 1 1 d D U . . .
C95 C 0.4371(15) -0.0623(11) 0.4077(10) 0.143(10) Uani 1 1 d D U . . .
H95A H 0.4215 -0.0693 0.4302 0.215 Uiso 1 1 calc R U . . .
H95B H 0.4790 -0.0577 0.4124 0.215 Uiso 1 1 calc R U . . .
H95C H 0.4181 -0.0902 0.3901 0.215 Uiso 1 1 calc R U . . .
C96 C -0.3371(17) -0.1009(18) 0.0047(13) 0.171(13) Uani 1 1 d D U . . .
C97 C -0.4030(16) -0.1144(15) 0.0016(11) 0.187(15) Uani 1 1 d D U . . .
H97A H -0.4132 -0.0896 0.0154 0.281 Uiso 1 1 calc R U . . .
H97B H -0.4177 -0.1474 0.0111 0.281 Uiso 1 1 calc R U . . .
H97C H -0.4205 -0.1151 -0.0238 0.281 Uiso 1 1 calc R U . . .
C98 C -0.2066(13) -0.1430(12) -0.0572(7) 0.127(8) Uani 1 1 d D U . . .
C99 C -0.2355(14) -0.1675(12) -0.0942(7) 0.145(10) Uani 1 1 d D U . . .
H99A H -0.2776 -0.1792 -0.0951 0.218 Uiso 1 1 calc R U . . .
H99B H -0.2212 -0.1959 -0.0985 0.218 Uiso 1 1 calc R U . . .
H99C H -0.2261 -0.1433 -0.1127 0.218 Uiso 1 1 calc R U . . .
C101 C -0.3167(8) 0.4218(7) -0.0112(4) 0.082(5) Uani 1 1 d D U . . .
H101 H -0.3148 0.4419 -0.0315 0.099 Uiso 1 1 calc R U . . .
C102 C -0.3647(8) 0.3807(7) -0.0120(4) 0.087(5) Uani 1 1 d D U . . .
H102 H -0.3947 0.3726 -0.0324 0.105 Uiso 1 1 calc R U . . .
C103 C -0.3676(7) 0.3518(6) 0.0175(5) 0.085(5) Uani 1 1 d D U . . .
H103 H -0.4003 0.3236 0.0180 0.103 Uiso 1 1 calc R U . . .
C104 C -0.3229(8) 0.3642(7) 0.0466(4) 0.079(5) Uani 1 1 d D U . . .
H104 H -0.3233 0.3436 0.0667 0.094 Uiso 1 1 calc R U . . .
C105 C -0.2771(7) 0.4073(6) 0.0460(4) 0.065(4) Uani 1 1 d D U . . .
C106 C -0.2278(11) 0.4245(9) 0.0750(6) 0.065(4) Uani 1 1 d . U . . .
H106 H -0.2225 0.4028 0.0937 0.078 Uiso 1 1 calc R U . . .
C107 C -0.1424(6) 0.4814(5) 0.1048(4) 0.065(4) Uani 1 1 d G U . . .
C108 C -0.1165(7) 0.4465(4) 0.1199(4) 0.063(4) Uani 1 1 d G U . . .
H108 H -0.1299 0.4129 0.1105 0.076 Uiso 1 1 calc R U . . .
C109 C -0.0710(7) 0.4605(5) 0.1488(4) 0.064(4) Uani 1 1 d G U . . .
C110 C -0.0514(6) 0.5096(5) 0.1626(4) 0.073(4) Uani 1 1 d G U . . .
H110 H -0.0203 0.5192 0.1824 0.088 Uiso 1 1 calc R U . . .
C111 C -0.0773(7) 0.5445(4) 0.1476(4) 0.073(4) Uani 1 1 d G U . . .
H111 H -0.0639 0.5780 0.1570 0.088 Uiso 1 1 calc R U . . .
C112 C -0.1228(7) 0.5304(5) 0.1187(4) 0.070(4) Uani 1 1 d G U . . .
H112 H -0.1405 0.5543 0.1083 0.084 Uiso 1 1 calc R U . . .
C113 C -0.0443(7) 0.4218(5) 0.1656(3) 0.058(3) Uani 1 1 d G U . . .
C114 C -0.0263(7) 0.4233(5) 0.2027(3) 0.057(4) Uani 1 1 d G U . . .
H114 H -0.0307 0.4488 0.2176 0.069 Uiso 1 1 calc R U . . .
C115 C -0.0019(7) 0.3875(5) 0.2179(3) 0.059(4) Uani 1 1 d G U . . .
H115 H 0.0103 0.3885 0.2432 0.071 Uiso 1 1 calc R U . . .
C116 C 0.0044(7) 0.3502(5) 0.1960(3) 0.058(3) Uani 1 1 d G U . . .
C117 C -0.0135(7) 0.3487(5) 0.1590(3) 0.057(4) Uani 1 1 d G U . . .
H117 H -0.0092 0.3232 0.1440 0.069 Uiso 1 1 calc R U . . .
C118 C -0.0379(7) 0.3845(5) 0.1438(3) 0.058(4) Uani 1 1 d G U . . .
H118 H -0.0502 0.3835 0.1184 0.070 Uiso 1 1 calc R U . . .
C119 C 0.0291(10) 0.3112(8) 0.2117(6) 0.056(3) Uani 1 1 d . U . . .
C120 C 0.0791(10) 0.3089(8) 0.2390(6) 0.057(3) Uani 1 1 d . U . . .
C121 C 0.1242(11) 0.3467(9) 0.2622(7) 0.068(4) Uani 1 1 d . U . . .
C122 C 0.1374(12) 0.3987(9) 0.2536(7) 0.079(4) Uani 1 1 d . U . . .
H122 H 0.1151 0.4089 0.2336 0.094 Uiso 1 1 calc R U . . .
C123 C 0.1826(13) 0.4330(10) 0.2749(8) 0.093(5) Uani 1 1 d . U . . .
H123 H 0.1885 0.4671 0.2698 0.112 Uiso 1 1 calc R U . . .
C124 C 0.2224(14) 0.4218(10) 0.3045(9) 0.106(5) Uani 1 1 d . U . . .
C125 C 0.2083(13) 0.3728(10) 0.3096(8) 0.096(5) Uani 1 1 d . U . . .
H125 H 0.2320 0.3626 0.3288 0.115 Uiso 1 1 calc R U . . .
C126 C 0.1638(12) 0.3355(9) 0.2904(7) 0.078(4) Uani 1 1 d . U . . .
H126 H 0.1596 0.3018 0.2961 0.094 Uiso 1 1 calc R U . . .
C127 C 0.2685(9) 0.4603(6) 0.3272(7) 0.128(5) Uani 1 1 d G U . . .
C128 C 0.2692(9) 0.5096(7) 0.3227(6) 0.131(5) Uani 1 1 d G U . . .
H128 H 0.2380 0.5171 0.3077 0.158 Uiso 1 1 calc R U . . .
C129 C 0.3156(10) 0.5480(5) 0.3404(7) 0.136(5) Uani 1 1 d G U . . .
C130 C 0.3612(9) 0.5370(7) 0.3624(7) 0.147(6) Uani 1 1 d G U . . .
H130 H 0.3929 0.5632 0.3745 0.176 Uiso 1 1 calc R U . . .
C131 C 0.3605(9) 0.4877(8) 0.3669(7) 0.151(6) Uani 1 1 d G U . . .
H131 H 0.3918 0.4803 0.3820 0.181 Uiso 1 1 calc R U . . .
C132 C 0.3142(10) 0.4494(6) 0.3493(7) 0.144(6) Uani 1 1 d G U . . .
H132 H 0.3138 0.4157 0.3523 0.173 Uiso 1 1 calc R U . . .
C133 C 0.2757(17) 0.6117(11) 0.3406(9) 0.125(5) Uani 1 1 d . U . . .
H133 H 0.2394 0.5869 0.3395 0.150 Uiso 1 1 calc R U . . .
C134 C 0.2767(9) 0.6640(5) 0.3380(10) 0.122(5) Uani 1 1 d D U . . .
C135 C 0.2259(8) 0.6769(7) 0.3355(9) 0.125(5) Uani 1 1 d D U . . .
H135 H 0.1896 0.6521 0.3345 0.150 Uiso 1 1 calc R U . . .
C136 C 0.2292(8) 0.7266(8) 0.3346(9) 0.127(6) Uani 1 1 d D U . . .
H136 H 0.1949 0.7366 0.3319 0.152 Uiso 1 1 calc R U . . .
C137 C 0.2830(10) 0.7619(5) 0.3375(9) 0.123(6) Uani 1 1 d D U . . .
H137 H 0.2869 0.7963 0.3407 0.147 Uiso 1 1 calc R U . . .
C138 C 0.3312(8) 0.7456(6) 0.3356(9) 0.123(5) Uani 1 1 d D U . . .
H138 H 0.3663 0.7691 0.3317 0.147 Uiso 1 1 calc R U . . .
C139 C 0.0937(6) 0.2159(4) 0.2421(4) 0.053(3) Uani 1 1 d G U . . .
C140 C 0.1539(6) 0.2284(4) 0.2495(4) 0.054(4) Uani 1 1 d G U . . .
H140 H 0.1767 0.2615 0.2465 0.065 Uiso 1 1 calc R U . . .
C141 C 0.1808(5) 0.1926(5) 0.2613(4) 0.057(4) Uani 1 1 d G U . . .
H141 H 0.2220 0.2012 0.2663 0.068 Uiso 1 1 calc R U . . .
C142 C 0.1476(6) 0.1443(4) 0.2657(4) 0.058(3) Uani 1 1 d DG U . . .
C143 C 0.0874(6) 0.1318(4) 0.2583(4) 0.059(4) Uani 1 1 d G U . . .
H143 H 0.0646 0.0987 0.2613 0.071 Uiso 1 1 calc R U . . .
C144 C 0.0605(5) 0.1676(5) 0.2465(4) 0.058(4) Uani 1 1 d G U . . .
H144 H 0.0193 0.1590 0.2415 0.069 Uiso 1 1 calc R U . . .
C145 C 0.1756(6) 0.1054(5) 0.2808(4) 0.064(4) Uani 1 1 d DG U . . .
C146 C 0.2264(6) 0.1198(4) 0.3061(4) 0.064(4) Uani 1 1 d G U . . .
H146 H 0.2429 0.1538 0.3141 0.077 Uiso 1 1 calc R U . . .
C147 C 0.2529(6) 0.0845(5) 0.3195(4) 0.067(4) Uani 1 1 d G U . . .
C148 C 0.2287(7) 0.0347(5) 0.3078(4) 0.068(4) Uani 1 1 d G U . . .
H148 H 0.2468 0.0105 0.3170 0.082 Uiso 1 1 calc R U . . .
C149 C 0.1780(7) 0.0203(4) 0.2825(4) 0.072(4) Uani 1 1 d G U . . .
H149 H 0.1615 -0.0136 0.2745 0.086 Uiso 1 1 calc R U . . .
C150 C 0.1515(6) 0.0557(5) 0.2690(4) 0.069(4) Uani 1 1 d G U . . .
H150 H 0.1168 0.0459 0.2518 0.082 Uiso 1 1 calc R U . . .
C151 C 0.3128(12) 0.1315(9) 0.3731(7) 0.079(4) Uani 1 1 d . U . . .
H151 H 0.2820 0.1448 0.3758 0.095 Uiso 1 1 calc R U . . .
C152 C 0.3641(7) 0.1466(9) 0.3975(5) 0.091(4) Uani 1 1 d D U . . .
C153 C 0.3669(8) 0.1739(9) 0.4286(6) 0.097(5) Uani 1 1 d D U . . .
H153 H 0.3350 0.1847 0.4327 0.117 Uiso 1 1 calc R U . . .
C154 C 0.4172(9) 0.1849(9) 0.4534(5) 0.106(5) Uani 1 1 d D U . . .
H154 H 0.4196 0.2015 0.4759 0.128 Uiso 1 1 calc R U . . .
C155 C 0.4643(8) 0.1717(9) 0.4454(5) 0.108(5) Uani 1 1 d D U . . .
H155 H 0.5010 0.1829 0.4606 0.130 Uiso 1 1 calc R U . . .
C156 C 0.4569(8) 0.1416(9) 0.4145(6) 0.104(5) Uani 1 1 d D U . . .
H156 H 0.4872 0.1282 0.4108 0.125 Uiso 1 1 calc R U . . .
C157 C 0.0649(10) 0.2559(8) 0.2310(6) 0.054(3) Uani 1 1 d . U . . .
C158 C 0.0150(10) 0.2569(8) 0.2022(6) 0.056(3) Uani 1 1 d . U . . .
C159 C -0.0259(6) 0.2208(5) 0.1750(4) 0.064(4) Uani 1 1 d G U . . .
C160 C -0.0105(5) 0.1801(6) 0.1636(4) 0.066(4) Uani 1 1 d G U . . .
H160 H 0.0264 0.1764 0.1730 0.079 Uiso 1 1 calc R U . . .
C161 C -0.0491(7) 0.1449(5) 0.1385(4) 0.072(4) Uani 1 1 d G U . . .
H161 H -0.0385 0.1171 0.1307 0.086 Uiso 1 1 calc R U . . .
C162 C -0.1031(6) 0.1504(5) 0.1248(4) 0.075(4) Uani 1 1 d DG U . . .
C163 C -0.1186(5) 0.1910(6) 0.1362(4) 0.072(4) Uani 1 1 d G U . . .
H163 H -0.1555 0.1948 0.1268 0.087 Uiso 1 1 calc R U . . .
C164 C -0.0800(7) 0.2263(5) 0.1613(4) 0.069(4) Uani 1 1 d G U . . .
H164 H -0.0905 0.2541 0.1691 0.082 Uiso 1 1 calc R U . . .
C165 C -0.1466(7) 0.1113(5) 0.0987(4) 0.083(4) Uani 1 1 d DG U . . .
C166 C -0.1427(7) 0.0630(6) 0.0971(4) 0.080(4) Uani 1 1 d G U . . .
H166 H -0.1121 0.0545 0.1122 0.096 Uiso 1 1 calc R U . . .
C167 C -0.1834(8) 0.0270(4) 0.0735(5) 0.088(4) Uani 1 1 d G U . . .
C168 C -0.2281(7) 0.0394(5) 0.0515(4) 0.097(5) Uani 1 1 d G U . . .
H168 H -0.2560 0.0148 0.0353 0.116 Uiso 1 1 calc R U . . .
C169 C -0.2321(7) 0.0877(6) 0.0531(4) 0.101(5) Uani 1 1 d G U . . .
H169 H -0.2627 0.0962 0.0380 0.121 Uiso 1 1 calc R U . . .
C170 C -0.1913(8) 0.1237(5) 0.0767(5) 0.095(5) Uani 1 1 d G U . . .
H170 H -0.1940 0.1567 0.0777 0.114 Uiso 1 1 calc R U . . .
C171 C -0.1601(13) -0.0452(10) 0.0962(8) 0.092(4) Uani 1 1 d . U . . .
H171 H -0.1516 -0.0297 0.1197 0.110 Uiso 1 1 calc R U . . .
C172 C -0.1517(13) -0.0927(6) 0.0903(5) 0.098(4) Uani 1 1 d D U . . .
C173 C -0.1365(12) -0.1176(8) 0.1202(4) 0.104(5) Uani 1 1 d D U . . .
H173 H -0.1325 -0.1039 0.1439 0.125 Uiso 1 1 calc R U . . .
C174 C -0.1274(12) -0.1630(8) 0.1145(4) 0.110(5) Uani 1 1 d D U . . .
H174 H -0.1103 -0.1784 0.1338 0.132 Uiso 1 1 calc R U . . .
C175 C -0.1435(13) -0.1857(6) 0.0802(5) 0.110(5) Uani 1 1 d D U . . .
H175 H -0.1449 -0.2196 0.0765 0.132 Uiso 1 1 calc R U . . .
C176 C -0.1576(13) -0.1581(7) 0.0514(4) 0.105(5) Uani 1 1 d D U . . .
H176 H -0.1630 -0.1717 0.0275 0.126 Uiso 1 1 calc R U . . .
C177 C -0.0777(16) 0.270(2) 0.2656(10) 0.064(6) Uiso 0.54(3) 1 d G U P H 1
H177 H -0.1073 0.2803 0.2510 0.077 Uiso 0.54(3) 1 calc R U P H 1
C178 C -0.0719(16) 0.2210(15) 0.2658(11) 0.062(6) Uiso 0.54(3) 1 d G U P H 1
H178 H -0.0969 0.1929 0.2513 0.074 Uiso 0.54(3) 1 calc R U P H 1
C179 C -0.022(2) 0.2214(13) 0.2913(12) 0.060(6) Uiso 0.54(3) 1 d G U P H 1
H179 H -0.0081 0.1937 0.2969 0.072 Uiso 0.54(3) 1 calc R U P H 1
C180 C 0.0028(13) 0.2706(19) 0.3069(9) 0.064(6) Uiso 0.54(3) 1 d G U P H 1
H180 H 0.0365 0.2815 0.3248 0.076 Uiso 0.54(3) 1 calc R U P H 1
C181 C -0.032(2) 0.3005(8) 0.2910(13) 0.062(6) Uiso 0.54(3) 1 d G U P H 1
H181 H -0.0248 0.3350 0.2964 0.075 Uiso 0.54(3) 1 calc R U P H 1
C411 C -0.0040(18) 0.249(2) 0.3044(12) 0.061(6) Uiso 0.46(3) 1 d G U P H 2
H411 H 0.0248 0.2397 0.3205 0.074 Uiso 0.46(3) 1 calc R U P H 2
C412 C -0.049(3) 0.2166(10) 0.2796(15) 0.059(6) Uiso 0.46(3) 1 d G U P H 2
H412 H -0.0566 0.1817 0.2763 0.071 Uiso 0.46(3) 1 calc R U P H 2
C413 C -0.0826(16) 0.246(2) 0.2606(10) 0.063(6) Uiso 0.46(3) 1 d G U P H 2
H413 H -0.1157 0.2333 0.2424 0.075 Uiso 0.46(3) 1 calc R U P H 2
C414 C -0.057(2) 0.2959(17) 0.2737(14) 0.065(7) Uiso 0.46(3) 1 d G U P H 2
H414 H -0.0709 0.3233 0.2658 0.078 Uiso 0.46(3) 1 calc R U P H 2
C415 C -0.009(2) 0.2981(15) 0.3007(12) 0.065(6) Uiso 0.46(3) 1 d G U P H 2
H415 H 0.0159 0.3272 0.3141 0.078 Uiso 0.46(3) 1 calc R U P H 2
C201 C 0.5528(8) 0.4055(7) 0.0755(6) 0.098(5) Uani 1 1 d D U . . .
H201 H 0.5220 0.3770 0.0789 0.117 Uiso 1 1 calc R U . . .
C202 C 0.5467(8) 0.4303(8) 0.0441(5) 0.102(5) Uani 1 1 d D U . . .
H202 H 0.5121 0.4201 0.0269 0.123 Uiso 1 1 calc R U . . .
C203 C 0.5923(10) 0.4702(8) 0.0386(5) 0.099(5) Uani 1 1 d D U . . .
H203 H 0.5911 0.4862 0.0163 0.119 Uiso 1 1 calc R U . . .
C204 C 0.6398(8) 0.4871(7) 0.0656(6) 0.093(5) Uani 1 1 d D U . . .
H204 H 0.6701 0.5164 0.0631 0.112 Uiso 1 1 calc R U . . .
C205 C 0.6426(8) 0.4603(8) 0.0966(5) 0.086(4) Uani 1 1 d D U . . .
C206 C 0.6931(12) 0.4703(10) 0.1257(7) 0.077(4) Uani 1 1 d . U . . .
H206 H 0.7231 0.5007 0.1254 0.093 Uiso 1 1 calc R U . . .
C207 C 0.7517(6) 0.4573(5) 0.1782(4) 0.079(4) Uani 1 1 d G U . . .
C208 C 0.7763(7) 0.5063(5) 0.1916(4) 0.075(4) Uani 1 1 d G U . . .
H208 H 0.7591 0.5313 0.1831 0.090 Uiso 1 1 calc R U . . .
C209 C 0.8261(7) 0.5186(4) 0.2176(4) 0.075(4) Uani 1 1 d DG U . . .
C210 C 0.8513(6) 0.4820(5) 0.2302(4) 0.081(4) Uani 1 1 d G U . . .
H210 H 0.8853 0.4905 0.2480 0.097 Uiso 1 1 calc R U . . .
C211 C 0.8266(7) 0.4330(5) 0.2167(4) 0.085(5) Uani 1 1 d G U . . .
H211 H 0.8438 0.4080 0.2253 0.102 Uiso 1 1 calc R U . . .
C212 C 0.7768(7) 0.4207(4) 0.1907(4) 0.084(4) Uani 1 1 d G U . . .
H212 H 0.7600 0.3872 0.1815 0.100 Uiso 1 1 calc R U . . .
C213 C 0.8525(7) 0.5715(4) 0.2328(4) 0.070(4) Uani 1 1 d DG U . . .
C214 C 0.8173(5) 0.6022(5) 0.2347(4) 0.071(4) Uani 1 1 d G U . . .
H214 H 0.7765 0.5893 0.2278 0.085 Uiso 1 1 calc R U . . .
C215 C 0.8420(6) 0.6518(5) 0.2468(4) 0.068(4) Uani 1 1 d G U . . .
H215 H 0.8180 0.6727 0.2481 0.082 Uiso 1 1 calc R U . . .
C216 C 0.9018(7) 0.6707(4) 0.2569(4) 0.066(4) Uani 1 1 d G U . . .
C217 C 0.9369(5) 0.6400(5) 0.2549(4) 0.067(4) Uani 1 1 d G U . . .
H217 H 0.9778 0.6530 0.2618 0.080 Uiso 1 1 calc R U . . .
C218 C 0.9122(7) 0.5904(5) 0.2429(4) 0.071(4) Uani 1 1 d G U . . .
H218 H 0.9362 0.5695 0.2416 0.086 Uiso 1 1 calc R U . . .
C219 C 0.9315(11) 0.7258(7) 0.2684(6) 0.062(3) Uani 1 1 d D U . . .
C220 C 0.9196(11) 0.7742(7) 0.2601(6) 0.063(3) Uani 1 1 d D U . . .
C221 C 0.8700(7) 0.7869(6) 0.2347(4) 0.071(4) Uani 1 1 d G U . . .
C222 C 0.8594(7) 0.8318(5) 0.2414(4) 0.077(4) Uani 1 1 d G U . . .
H222 H 0.8797 0.8521 0.2623 0.093 Uiso 1 1 calc R U . . .
C223 C 0.8190(8) 0.8471(5) 0.2174(4) 0.087(4) Uani 1 1 d G U . . .
H223 H 0.8118 0.8778 0.2219 0.104 Uiso 1 1 calc R U . . .
C224 C 0.7893(7) 0.8174(6) 0.1867(4) 0.090(4) Uani 1 1 d DG U . . .
C225 C 0.7999(7) 0.7724(6) 0.1801(4) 0.087(4) Uani 1 1 d G U . . .
H225 H 0.7796 0.7521 0.1591 0.104 Uiso 1 1 calc R U . . .
C226 C 0.8403(7) 0.7572(5) 0.2041(4) 0.077(4) Uani 1 1 d G U . . .
H226 H 0.8475 0.7265 0.1995 0.092 Uiso 1 1 calc R U . . .
C227 C 0.7492(8) 0.8360(7) 0.1591(4) 0.100(4) Uani 1 1 d DG U . . .
C228 C 0.7444(8) 0.8835(7) 0.1642(4) 0.106(5) Uani 1 1 d G U . . .
H228 H 0.7641 0.9030 0.1857 0.127 Uiso 1 1 calc R U . . .
C229 C 0.7107(9) 0.9026(6) 0.1380(5) 0.110(4) Uani 1 1 d G U . . .
C230 C 0.6819(9) 0.8741(7) 0.1067(5) 0.113(5) Uani 1 1 d G U . . .
H230 H 0.6589 0.8871 0.0888 0.136 Uiso 1 1 calc R U . . .
C231 C 0.6867(8) 0.8265(7) 0.1016(4) 0.113(5) Uani 1 1 d G U . . .
H231 H 0.6670 0.8071 0.0801 0.135 Uiso 1 1 calc R U . . .
C232 C 0.7204(9) 0.8075(6) 0.1278(5) 0.106(5) Uani 1 1 d G U . . .
H232 H 0.7237 0.7750 0.1243 0.127 Uiso 1 1 calc R U . . .
C233 C 0.7403(17) 0.9885(12) 0.1538(8) 0.114(5) Uani 1 1 d . U . . .
H233 H 0.7793 0.9874 0.1591 0.137 Uiso 1 1 calc R U . . .
C234 C 0.7280(10) 1.0361(7) 0.1580(8) 0.121(5) Uani 1 1 d D U . . .
C235 C 0.7744(8) 1.0782(9) 0.1680(8) 0.130(5) Uani 1 1 d D U . . .
H235 H 0.8132 1.0769 0.1702 0.156 Uiso 1 1 calc R U . . .
C236 C 0.7625(9) 1.1221(7) 0.1744(8) 0.136(6) Uani 1 1 d D U . . .
H236 H 0.7931 1.1514 0.1830 0.163 Uiso 1 1 calc R U . . .
C237 C 0.7056(11) 1.1233(6) 0.1683(9) 0.136(6) Uani 1 1 d D U . . .
H237 H 0.6968 1.1541 0.1680 0.164 Uiso 1 1 calc R U . . .
C238 C 0.6614(8) 1.0783(8) 0.1626(9) 0.129(6) Uani 1 1 d D U . . .
H238 H 0.6224 1.0784 0.1621 0.154 Uiso 1 1 calc R U . . .
C239 C 0.9929(6) 0.8516(4) 0.3044(4) 0.059(4) Uani 1 1 d G U . . .
C240 C 1.0000(7) 0.8922(5) 0.2825(3) 0.061(4) Uani 1 1 d G U . . .
H240 H 0.9870 0.8871 0.2573 0.073 Uiso 1 1 calc R U . . .
C241 C 1.0264(7) 0.9402(4) 0.2977(4) 0.060(4) Uani 1 1 d G U . . .
H241 H 1.0313 0.9679 0.2827 0.072 Uiso 1 1 calc R U . . .
C242 C 1.0455(6) 0.9476(4) 0.3347(4) 0.060(4) Uani 1 1 d DG U . . .
C243 C 1.0384(7) 0.9071(5) 0.3565(3) 0.060(4) Uani 1 1 d G U . . .
H243 H 1.0515 0.9121 0.3818 0.072 Uiso 1 1 calc R U . . .
C244 C 1.0120(7) 0.8591(4) 0.3413(3) 0.059(4) Uani 1 1 d G U . . .
H244 H 1.0071 0.8314 0.3563 0.071 Uiso 1 1 calc R U . . .
C245 C 1.0738(6) 0.9995(4) 0.3521(4) 0.062(4) Uani 1 1 d DG U . . .
C246 C 1.1199(7) 1.0076(4) 0.3806(4) 0.060(4) Uani 1 1 d G U . . .
H246 H 1.1323 0.9804 0.3900 0.072 Uiso 1 1 calc R U . . .
C247 C 1.1478(6) 1.0556(5) 0.3953(3) 0.061(4) Uani 1 1 d G U . . .
C248 C 1.1296(6) 1.0955(4) 0.3815(4) 0.066(4) Uani 1 1 d G U . . .
H248 H 1.1487 1.1283 0.3916 0.080 Uiso 1 1 calc R U . . .
C249 C 1.0836(7) 1.0873(4) 0.3530(4) 0.071(4) Uani 1 1 d G U . . .
H249 H 1.0712 1.1145 0.3436 0.085 Uiso 1 1 calc R U . . .
C250 C 1.0556(6) 1.0393(5) 0.3383(4) 0.068(4) Uani 1 1 d G U . . .
H250 H 1.0242 1.0337 0.3189 0.082 Uiso 1 1 calc R U . . .
C251 C 1.2352(9) 1.0436(8) 0.4217(6) 0.073(4) Uani 1 1 d D U . . .
H251 H 1.2330 1.0237 0.4008 0.087 Uiso 1 1 calc R U . . .
C252 C 1.2846(7) 1.0495(9) 0.4525(4) 0.083(4) Uani 1 1 d D U . . .
C253 C 1.3306(9) 1.0318(9) 0.4487(4) 0.090(4) Uani 1 1 d D U . . .
H253 H 1.3303 1.0132 0.4275 0.108 Uiso 1 1 calc R U . . .
C254 C 1.3769(7) 1.0417(9) 0.4766(5) 0.095(5) Uani 1 1 d D U . . .
H254 H 1.4105 1.0324 0.4742 0.115 Uiso 1 1 calc R U . . .
C255 C 1.3741(8) 1.0654(9) 0.5082(5) 0.096(5) Uani 1 1 d D U . . .
H255 H 1.4050 1.0713 0.5280 0.116 Uiso 1 1 calc R U . . .
C256 C 1.3253(9) 1.0806(9) 0.5104(4) 0.094(5) Uani 1 1 d D U . . .
H256 H 1.3236 1.0971 0.5320 0.113 Uiso 1 1 calc R U . . .
C257 C 0.9674(11) 0.7995(8) 0.2884(6) 0.060(3) Uani 1 1 d . U . . .
C258 C 0.9791(11) 0.7503(8) 0.2969(6) 0.064(3) Uani 1 1 d . U . . .
C259 C 1.0189(7) 0.7363(6) 0.3254(4) 0.069(4) Uani 1 1 d G U . . .
C260 C 1.0726(7) 0.7692(4) 0.3395(4) 0.071(4) Uani 1 1 d G U . . .
H260 H 1.0833 0.8023 0.3318 0.085 Uiso 1 1 calc R U . . .
C261 C 1.1108(6) 0.7535(5) 0.3650(4) 0.075(4) Uani 1 1 d G U . . .
H261 H 1.1475 0.7760 0.3746 0.090 Uiso 1 1 calc R U . . .
C262 C 1.0952(7) 0.7050(6) 0.3763(4) 0.074(4) Uani 1 1 d G U . . .
C263 C 1.0415(7) 0.6721(4) 0.3621(4) 0.068(4) Uani 1 1 d G U . . .
H263 H 1.0308 0.6390 0.3698 0.082 Uiso 1 1 calc R U . . .
C264 C 1.0033(6) 0.6878(5) 0.3367(4) 0.068(4) Uani 1 1 d G U . . .
H264 H 0.9666 0.6653 0.3270 0.082 Uiso 1 1 calc R U . . .
C265 C 1.1372(7) 0.6868(6) 0.4028(4) 0.086(4) Uani 1 1 d G U . . .
C266 C 1.1343(7) 0.6366(6) 0.4027(4) 0.085(4) Uani 1 1 d G U . . .
H266 H 1.1044 0.6132 0.3868 0.102 Uiso 1 1 calc R U . . .
C267 C 1.1753(8) 0.6207(5) 0.4257(5) 0.087(4) Uani 1 1 d G U . . .
C268 C 1.2190(7) 0.6550(6) 0.4488(5) 0.097(5) Uani 1 1 d G U . . .
H268 H 1.2470 0.6441 0.4645 0.117 Uiso 1 1 calc R U . . .
C269 C 1.2219(7) 0.7051(6) 0.4490(5) 0.102(5) Uani 1 1 d G U . . .
H269 H 1.2518 0.7286 0.4648 0.122 Uiso 1 1 calc R U . . .
C270 C 1.1809(8) 0.7211(5) 0.4260(5) 0.097(5) Uani 1 1 d G U . . .
H270 H 1.1829 0.7553 0.4261 0.116 Uiso 1 1 calc R U . . .
C271 C 1.1604(13) 0.5417(10) 0.3992(9) 0.096(5) Uani 1 1 d . U . . .
H271 H 1.1519 0.5548 0.3763 0.115 Uiso 1 1 calc R U . . .
C272 C 1.1561(13) 0.4883(6) 0.4027(5) 0.105(4) Uani 1 1 d D U . . .
C273 C 1.1453(13) 0.4586(8) 0.3716(4) 0.114(5) Uani 1 1 d D U . . .
H273 H 1.1358 0.4708 0.3486 0.136 Uiso 1 1 calc R U . . .
C274 C 1.1490(14) 0.4108(7) 0.3750(5) 0.120(5) Uani 1 1 d D U . . .
H274 H 1.1488 0.3912 0.3544 0.144 Uiso 1 1 calc R U . . .
C275 C 1.1530(14) 0.3915(5) 0.4089(6) 0.120(5) Uani 1 1 d D U . . .
H275 H 1.1494 0.3572 0.4115 0.144 Uiso 1 1 calc R U . . .
C276 C 1.1624(13) 0.4235(7) 0.4390(4) 0.112(5) Uani 1 1 d D U . . .
H276 H 1.1690 0.4111 0.4623 0.135 Uiso 1 1 calc R U . . .
C277 C 1.0697(17) 0.8256(11) 0.2333(10) 0.059(5) Uani 0.53(3) 1 d G U P I 1
H277 H 1.0880 0.8581 0.2442 0.071 Uiso 0.53(3) 1 calc R U P I 1
C278 C 1.0834(15) 0.7814(18) 0.2440(8) 0.060(6) Uani 0.53(3) 1 d G U P I 1
H278 H 1.1125 0.7791 0.2634 0.072 Uiso 0.53(3) 1 calc R U P I 1
C279 C 1.046(2) 0.7413(10) 0.2207(11) 0.058(5) Uani 0.53(3) 1 d G U P I 1
H279 H 1.0457 0.7075 0.2218 0.070 Uiso 0.53(3) 1 calc R U P I 1
C280 C 1.0092(15) 0.7608(13) 0.1956(9) 0.057(5) Uani 0.53(3) 1 d G U P I 1
H280 H 0.9799 0.7422 0.1768 0.068 Uiso 0.53(3) 1 calc R U P I 1
C281 C 1.0238(17) 0.8129(13) 0.2033(10) 0.058(5) Uani 0.53(3) 1 d G U P I 1
H281 H 1.0061 0.8353 0.1907 0.070 Uiso 0.53(3) 1 calc R U P I 1
C401 C 1.0763(17) 0.8065(18) 0.2399(10) 0.059(5) Uani 0.47(3) 1 d G U P I 2
H401 H 1.1059 0.8285 0.2568 0.071 Uiso 0.47(3) 1 calc R U P I 2
C402 C 1.065(2) 0.7541(18) 0.2360(12) 0.059(5) Uani 0.47(3) 1 d G U P I 2
H402 H 1.0866 0.7349 0.2498 0.071 Uiso 0.47(3) 1 calc R U P I 2
C403 C 1.017(2) 0.7354(10) 0.2079(12) 0.057(6) Uani 0.47(3) 1 d G U P I 2
H403 H 1.0009 0.7015 0.1996 0.068 Uiso 0.47(3) 1 calc R U P I 2
C404 C 0.9986(16) 0.7762(17) 0.1944(9) 0.058(5) Uani 0.47(3) 1 d G U P I 2
H404 H 0.9672 0.7745 0.1755 0.069 Uiso 0.47(3) 1 calc R U P I 2
C405 C 1.035(2) 0.8202(10) 0.2142(13) 0.058(5) Uani 0.47(3) 1 d G U P I 2
H405 H 1.0321 0.8529 0.2109 0.070 Uiso 0.47(3) 1 calc R U P I 2
C282 C 0.5794(13) 0.2644(9) 0.1021(9) 0.112(7) Uani 1 1 d D U . . .
C283 C 0.5624(15) 0.2130(8) 0.0841(9) 0.133(9) Uani 1 1 d D U . . .
H28A H 0.5831 0.1924 0.0984 0.200 Uiso 1 1 calc R U . . .
H28B H 0.5725 0.2154 0.0598 0.200 Uiso 1 1 calc R U . . .
H28C H 0.5205 0.1977 0.0824 0.200 Uiso 1 1 calc R U . . .
C284 C 0.4643(15) 0.3374(19) 0.1522(14) 0.189(11) Uani 1 1 d D U . . .
C285 C 1.2057(17) 0.4588(16) 0.5537(9) 0.146(10) Uani 1 1 d D U . . .
C286 C 1.2355(16) 0.4433(14) 0.5880(9) 0.156(11) Uani 1 1 d D U . . .
H28D H 1.2529 0.4175 0.5823 0.234 Uiso 1 1 calc R U . . .
H28E H 1.2071 0.4302 0.6039 0.234 Uiso 1 1 calc R U . . .
H28F H 1.2659 0.4723 0.6001 0.234 Uiso 1 1 calc R U . . .
C287 C 1.2950(10) 1.2243(7) 0.4975(6) 0.069(5) Uani 1 1 d D U . . .
C288 C 1.3323(11) 1.2784(7) 0.5049(6) 0.079(7) Uani 1 1 d D U . . .
H28G H 1.3099 1.2979 0.5143 0.119 Uiso 1 1 calc R U . . .
H28H H 1.3440 1.2922 0.4824 0.119 Uiso 1 1 calc R U . . .
H28I H 1.3669 1.2799 0.5226 0.119 Uiso 1 1 calc R U . . .
C289 C 1.244(5) 1.101(4) 0.5745(14) 0.087(8) Uiso 0.28(5) 1 d D U P J 1
C290 C 1.273(5) 1.100(4) 0.6133(14) 0.096(14) Uiso 0.28(5) 1 d D U P J 1
H29A H 1.2653 1.0658 0.6206 0.143 Uiso 0.28(5) 1 calc R U P J 1
H29B H 1.2571 1.1189 0.6289 0.143 Uiso 0.28(5) 1 calc R U P J 1
H29C H 1.3147 1.1157 0.6152 0.143 Uiso 0.28(5) 1 calc R U P J 1
C293 C 1.218(2) 1.0945(17) 0.5739(12) 0.084(8) Uiso 0.72(5) 1 d . U P J 2
C294 C 1.227(2) 1.0876(16) 0.6126(11) 0.103(12) Uiso 0.72(5) 1 d D U P J 2
H29D H 1.2206 1.1153 0.6254 0.154 Uiso 0.72(5) 1 calc R U P J 2
H29E H 1.2668 1.0865 0.6205 0.154 Uiso 0.72(5) 1 calc R U P J 2
H29F H 1.1997 1.0562 0.6178 0.154 Uiso 0.72(5) 1 calc R U P J 2
C291 C 1.322(2) 0.553(2) 0.4887(17) 0.238(15) Uiso 1 1 d D U . . .
C292 C 1.384(2) 0.551(2) 0.4898(18) 0.29(2) Uiso 1 1 d D U . . .
H29G H 1.3924 0.5273 0.5072 0.431 Uiso 1 1 calc R U . . .
H29H H 1.4116 0.5844 0.4971 0.431 Uiso 1 1 calc R U . . .
H29I H 1.3892 0.5412 0.4658 0.431 Uiso 1 1 calc R U . . .
C299 C 0.3999(14) 0.3114(18) 0.1514(14) 0.214(14) Uani 1 1 d D U . . .
H29K H 0.3933 0.3006 0.1755 0.321 Uiso 1 1 calc R U . . .
H29L H 0.3873 0.2823 0.1344 0.321 Uiso 1 1 calc R U . . .
H29M H 0.3775 0.3345 0.1437 0.321 Uiso 1 1 calc R U . . .
C301 C 0.6451(15) 0.2855(8) 0.1994(5) 0.134(6) Uani 1 1 d D U . . .
H301 H 0.6394 0.2690 0.1764 0.160 Uiso 1 1 calc R U . . .
C302 C 0.6619(16) 0.2618(7) 0.2296(6) 0.140(6) Uani 1 1 d D U . . .
H302 H 0.6670 0.2297 0.2274 0.168 Uiso 1 1 calc R U . . .
C303 C 0.6711(16) 0.2859(9) 0.2627(5) 0.142(6) Uani 1 1 d D U . . .
H303 H 0.6802 0.2698 0.2841 0.171 Uiso 1 1 calc R U . . .
C304 C 0.6670(16) 0.3339(9) 0.2648(5) 0.139(6) Uani 1 1 d D U . . .
H304 H 0.6753 0.3518 0.2875 0.167 Uiso 1 1 calc R U . . .
C305 C 0.6504(15) 0.3555(7) 0.2332(6) 0.126(5) Uani 1 1 d D U . . .
C306 C 0.6419(14) 0.4035(10) 0.2358(9) 0.113(5) Uani 1 1 d . U . . .
H306 H 0.6507 0.4212 0.2586 0.135 Uiso 1 1 calc R U . . .
C307 C 0.6166(8) 0.4716(5) 0.2105(5) 0.081(4) Uani 1 1 d G U . . .
C308 C 0.6503(7) 0.5069(6) 0.2372(4) 0.076(4) Uani 1 1 d G U . . .
H308 H 0.6785 0.4988 0.2546 0.091 Uiso 1 1 calc R U . . .
C309 C 0.6426(7) 0.5540(5) 0.2385(4) 0.073(4) Uani 1 1 d G U . . .
C310 C 0.6013(7) 0.5658(5) 0.2130(4) 0.076(4) Uani 1 1 d G U . . .
H310 H 0.5961 0.5980 0.2139 0.091 Uiso 1 1 calc R U . . .
C311 C 0.5676(7) 0.5305(6) 0.1863(4) 0.079(4) Uani 1 1 d G U . . .
H311 H 0.5394 0.5386 0.1689 0.095 Uiso 1 1 calc R U . . .
C312 C 0.5753(7) 0.4834(5) 0.1850(4) 0.082(4) Uani 1 1 d G U . . .
H312 H 0.5523 0.4593 0.1667 0.098 Uiso 1 1 calc R U . . .
C313 C 0.6809(6) 0.5930(5) 0.2671(3) 0.066(4) Uani 1 1 d G U . . .
C314 C 0.6995(7) 0.6429(6) 0.2592(3) 0.067(4) Uani 1 1 d G U . . .
H314 H 0.6876 0.6531 0.2359 0.080 Uiso 1 1 calc R U . . .
C315 C 0.7355(7) 0.6779(4) 0.2854(4) 0.063(4) Uani 1 1 d G U . . .
H315 H 0.7482 0.7120 0.2801 0.075 Uiso 1 1 calc R U . . .
C316 C 0.7529(6) 0.6629(5) 0.3196(3) 0.062(4) Uani 1 1 d G U . . .
C317 C 0.7344(7) 0.6130(6) 0.3274(3) 0.065(4) Uani 1 1 d G U . . .
H317 H 0.7463 0.6028 0.3508 0.078 Uiso 1 1 calc R U . . .
C318 C 0.6983(7) 0.5780(4) 0.3012(4) 0.065(4) Uani 1 1 d G U . . .
H318 H 0.6856 0.5439 0.3066 0.078 Uiso 1 1 calc R U . . .
C319 C 0.7957(10) 0.6999(7) 0.3471(6) 0.058(3) Uani 1 1 d D U . . .
C320 C 0.8145(10) 0.7551(7) 0.3543(6) 0.060(3) Uani 1 1 d D U . . .
C321 C 0.7916(7) 0.7941(5) 0.3343(4) 0.070(4) Uani 1 1 d G U . . .
C322 C 0.8306(6) 0.8391(6) 0.3281(4) 0.078(4) Uani 1 1 d G U . . .
H322 H 0.8709 0.8451 0.3366 0.094 Uiso 1 1 calc R U . . .
C323 C 0.8107(7) 0.8751(5) 0.3094(4) 0.083(4) Uani 1 1 d G U . . .
H323 H 0.8374 0.9059 0.3051 0.099 Uiso 1 1 calc R U . . .
C324 C 0.7518(8) 0.8662(5) 0.2970(4) 0.086(4) Uani 1 1 d DG U . . .
C325 C 0.7127(6) 0.8212(6) 0.3032(4) 0.078(4) Uani 1 1 d G U . . .
H325 H 0.6724 0.8151 0.2947 0.094 Uiso 1 1 calc R U . . .
C326 C 0.7326(7) 0.7852(5) 0.3219(4) 0.075(4) Uani 1 1 d G U . . .
H326 H 0.7059 0.7544 0.3261 0.089 Uiso 1 1 calc R U . . .
C327 C 0.7266(8) 0.9020(6) 0.2751(5) 0.099(4) Uani 1 1 d DG U . . .
C328 C 0.6828(9) 0.8858(5) 0.2455(5) 0.104(5) Uani 1 1 d G U . . .
H328 H 0.6690 0.8515 0.2380 0.125 Uiso 1 1 calc R U . . .
C329 C 0.6591(8) 0.9199(7) 0.2268(5) 0.112(5) Uani 1 1 d G U . . .
C330 C 0.6793(9) 0.9701(7) 0.2378(5) 0.111(5) Uani 1 1 d G U . . .
H330 H 0.6631 0.9933 0.2250 0.133 Uiso 1 1 calc R U . . .
C331 C 0.7232(9) 0.9863(5) 0.2674(5) 0.110(5) Uani 1 1 d G U . . .
H331 H 0.7370 1.0206 0.2749 0.131 Uiso 1 1 calc R U . . .
C332 C 0.7468(8) 0.9522(7) 0.2861(5) 0.107(5) Uani 1 1 d G U . . .
H332 H 0.7768 0.9633 0.3063 0.128 Uiso 1 1 calc R U . . .
C333 C 0.5854(15) 0.8592(14) 0.1841(8) 0.146(6) Uani 1 1 d D U . . .
H333 H 0.5882 0.8357 0.2019 0.175 Uiso 1 1 calc R U . . .
C334 C 0.5447(16) 0.8416(11) 0.1498(6) 0.164(6) Uani 1 1 d D U . . .
C335 C 0.5168(17) 0.7926(9) 0.1382(8) 0.171(7) Uani 1 1 d D U . . .
H335 H 0.5194 0.7661 0.1535 0.205 Uiso 1 1 calc R U . . .
C336 C 0.4852(16) 0.7832(8) 0.1039(8) 0.174(7) Uani 1 1 d D U . . .
H336 H 0.4647 0.7500 0.0953 0.209 Uiso 1 1 calc R U . . .
C337 C 0.4835(16) 0.8224(11) 0.0820(6) 0.174(7) Uani 1 1 d D U . . .
H337 H 0.4601 0.8168 0.0588 0.209 Uiso 1 1 calc R U . . .
C338 C 0.5167(17) 0.8704(9) 0.0946(7) 0.171(7) Uani 1 1 d D U . . .
H338 H 0.5189 0.8969 0.0787 0.206 Uiso 1 1 calc R U . . .
C339 C 0.9146(6) 0.7898(5) 0.4029(3) 0.059(3) Uani 1 1 d G U . . .
C340 C 0.9074(5) 0.8338(5) 0.4155(4) 0.061(4) Uani 1 1 d G U . . .
H340 H 0.8707 0.8397 0.4101 0.073 Uiso 1 1 calc R U . . .
C341 C 0.9539(7) 0.8690(4) 0.4360(4) 0.064(4) Uani 1 1 d G U . . .
H341 H 0.9489 0.8991 0.4446 0.077 Uiso 1 1 calc R U . . .
C342 C 1.0076(6) 0.8603(5) 0.4439(4) 0.062(4) Uani 1 1 d DG U . . .
C343 C 1.0148(5) 0.8164(5) 0.4313(4) 0.063(4) Uani 1 1 d G U . . .
H343 H 1.0515 0.8104 0.4367 0.075 Uiso 1 1 calc R U . . .
C344 C 0.9683(7) 0.7811(4) 0.4108(4) 0.059(4) Uani 1 1 d G U . . .
H344 H 0.9732 0.7511 0.4021 0.071 Uiso 1 1 calc R U . . .
C345 C 1.0581(6) 0.9001(5) 0.4657(4) 0.066(4) Uani 1 1 d DG U . . .
C346 C 1.0616(6) 0.9501(6) 0.4619(4) 0.069(4) Uani 1 1 d G U . . .
H346 H 1.0331 0.9592 0.4455 0.083 Uiso 1 1 calc R U . . .
C347 C 1.1068(7) 0.9866(4) 0.4823(4) 0.068(4) Uani 1 1 d G U . . .
C348 C 1.1486(6) 0.9732(5) 0.5064(4) 0.073(4) Uani 1 1 d G U . . .
H348 H 1.1795 0.9982 0.5203 0.088 Uiso 1 1 calc R U . . .
C349 C 1.1451(6) 0.9232(6) 0.5101(4) 0.074(4) Uani 1 1 d G U . . .
H349 H 1.1737 0.9141 0.5266 0.089 Uiso 1 1 calc R U . . .
C350 C 1.0999(7) 0.8867(4) 0.4897(4) 0.071(4) Uani 1 1 d G U . . .
H350 H 1.0975 0.8525 0.4923 0.085 Uiso 1 1 calc R U . . .
C352 C 1.0661(12) 1.0527(7) 0.4749(6) 0.070(4) Uani 1 1 d D U . . .
H352 H 1.0289 1.0289 0.4729 0.084 Uiso 1 1 calc R U . . .
C353 C 1.0727(7) 1.1073(4) 0.4708(6) 0.072(4) Uani 1 1 d D U . . .
C354 C 1.0226(6) 1.1216(5) 0.4667(6) 0.073(4) Uani 1 1 d D U . . .
H354 H 0.9856 1.0975 0.4645 0.087 Uiso 1 1 calc R U . . .
C355 C 1.0278(6) 1.1717(6) 0.4659(6) 0.078(4) Uani 1 1 d D U . . .
H355 H 0.9943 1.1828 0.4644 0.093 Uiso 1 1 calc R U . . .
C356 C 1.0819(8) 1.2057(4) 0.4672(6) 0.076(4) Uani 1 1 d D U . . .
H356 H 1.0861 1.2403 0.4661 0.091 Uiso 1 1 calc R U . . .
C357 C 1.1302(6) 1.1883(5) 0.4702(6) 0.074(4) Uani 1 1 d D U . . .
H357 H 1.1674 1.2116 0.4706 0.089 Uiso 1 1 calc R U . . .
C358 C 0.8644(11) 0.7524(8) 0.3797(6) 0.058(3) Uani 1 1 d . U . . .
C359 C 0.8467(11) 0.6979(8) 0.3732(6) 0.059(3) Uani 1 1 d . U . . .
C360 C 0.8738(7) 0.6580(5) 0.3867(4) 0.060(3) Uani 1 1 d G U . . .
C361 C 0.9005(7) 0.6606(5) 0.4225(3) 0.061(4) Uani 1 1 d G U . . .
H361 H 0.8994 0.6861 0.4387 0.074 Uiso 1 1 calc R U . . .
C362 C 0.9288(6) 0.6258(5) 0.4346(3) 0.061(4) Uani 1 1 d G U . . .
H362 H 0.9471 0.6275 0.4590 0.074 Uiso 1 1 calc R U . . .
C363 C 0.9305(7) 0.5884(5) 0.4109(4) 0.063(3) Uani 1 1 d G U . . .
C364 C 0.9038(7) 0.5858(5) 0.3751(3) 0.063(4) Uani 1 1 d G U . . .
H364 H 0.9050 0.5603 0.3589 0.076 Uiso 1 1 calc R U . . .
C365 C 0.8755(6) 0.6206(5) 0.3630(3) 0.063(4) Uani 1 1 d G U . . .
H365 H 0.8573 0.6189 0.3386 0.076 Uiso 1 1 calc R U . . .
C366 C 0.9626(7) 0.5512(5) 0.4239(4) 0.064(3) Uani 1 1 d G U . . .
C367 C 1.0129(7) 0.5672(4) 0.4494(4) 0.067(4) Uani 1 1 d G U . . .
H367 H 1.0267 0.6010 0.4583 0.080 Uiso 1 1 calc R U . . .
C368 C 1.0430(6) 0.5338(6) 0.4619(4) 0.072(4) Uani 1 1 d G U . . .
C369 C 1.0228(7) 0.4844(5) 0.4489(4) 0.073(4) Uani 1 1 d G U . . .
H369 H 1.0434 0.4616 0.4574 0.087 Uiso 1 1 calc R U . . .
C370 C 0.9725(7) 0.4684(4) 0.4235(4) 0.075(4) Uani 1 1 d G U . . .
H370 H 0.9587 0.4346 0.4146 0.090 Uiso 1 1 calc R U . . .
C371 C 0.9424(6) 0.5018(6) 0.4110(4) 0.071(4) Uani 1 1 d G U . . .
H371 H 0.9080 0.4908 0.3936 0.085 Uiso 1 1 calc R U . . .
C372 C 1.1020(13) 0.5804(10) 0.5136(7) 0.089(5) Uani 1 1 d . U . . .
H372 H 1.0692 0.5902 0.5175 0.107 Uiso 1 1 calc R U . . .
C373 C 1.1577(8) 0.6024(9) 0.5381(6) 0.100(4) Uani 1 1 d D U . . .
C374 C 1.1624(8) 0.6332(10) 0.5677(6) 0.107(5) Uani 1 1 d D U . . .
H374 H 1.1304 0.6437 0.5721 0.129 Uiso 1 1 calc R U . . .
C375 C 1.2148(10) 0.6484(10) 0.5906(6) 0.115(5) Uani 1 1 d D U . . .
H375 H 1.2192 0.6685 0.6117 0.138 Uiso 1 1 calc R U . . .
C376 C 1.2612(8) 0.6340(10) 0.5824(6) 0.118(5) Uani 1 1 d D U . . .
H376 H 1.2989 0.6475 0.5961 0.142 Uiso 1 1 calc R U . . .
C377 C 1.2516(8) 0.5995(10) 0.5539(6) 0.114(5) Uani 1 1 d D U . . .
H377 H 1.2815 0.5854 0.5507 0.137 Uiso 1 1 calc R U . . .
C378 C 0.7087(8) 0.7175(9) 0.4083(4) 0.101(6) Uani 1 1 d G U . . .
H378 H 0.6763 0.7198 0.3914 0.121 Uiso 1 1 calc R U . . .
C379 C 0.7530(10) 0.7580(6) 0.4273(5) 0.099(6) Uani 1 1 d G U . . .
H379 H 0.7555 0.7923 0.4253 0.118 Uiso 1 1 calc R U . . .
C380 C 0.7929(7) 0.7384(8) 0.4497(4) 0.096(6) Uani 1 1 d G U . . .
H380 H 0.8268 0.7572 0.4654 0.116 Uiso 1 1 calc R U . . .
C381 C 0.7732(9) 0.6857(8) 0.4446(5) 0.100(6) Uani 1 1 d G U . . .
H381 H 0.7916 0.6630 0.4563 0.120 Uiso 1 1 calc R U . . .
C382 C 0.7211(9) 0.6727(6) 0.4190(5) 0.098(6) Uani 1 1 d G U . . .
H382 H 0.6986 0.6399 0.4106 0.118 Uiso 1 1 calc R U . . .
S1 S 0.3613(6) 0.2523(5) 0.0278(3) 0.193(5) Uani 1 1 d D . . . .
S2 S 0.4680(6) 0.2611(6) 0.0039(4) 0.206(6) Uani 1 1 d D . . . .
N200 N 0.4041(8) 0.2272(8) 0.0099(8) 0.183(13) Uiso 1 1 d D . . . .
O1 O 0.3375(17) 0.2183(13) 0.0538(9) 0.32(2) Uiso 1 1 d D . . . .
O2 O 0.3862(12) 0.3044(7) 0.0371(8) 0.202(12) Uiso 1 1 d D . . . .
O3 O 0.4918(14) 0.2978(11) 0.0329(7) 0.249(17) Uiso 1 1 d D . . . .
O4 O 0.4998(12) 0.2294(10) -0.0070(8) 0.219(14) Uiso 1 1 d D . . . .
F1A F 0.2547(11) 0.2530(11) -0.0025(8) 0.236(10) Uiso 1 1 d D U . . .
F2A F 0.3218(13) 0.2720(11) -0.0369(7) 0.250(10) Uiso 1 1 d D U . . .
F3A F 0.2835(12) 0.1979(10) -0.0238(8) 0.248(10) Uiso 1 1 d D U . . .
F4A F 0.4399(15) 0.3326(11) -0.0291(9) 0.288(12) Uiso 1 1 d D U . . .
F5A F 0.4270(13) 0.2676(11) -0.0631(8) 0.270(11) Uiso 1 1 d D U . . .
F6A F 0.5128(13) 0.3132(13) -0.0460(9) 0.288(12) Uiso 1 1 d D U . . .
C1A C 0.3015(10) 0.2450(11) -0.0100(6) 0.250(10) Uiso 1 1 d D U . . .
C2A C 0.4614(13) 0.2971(10) -0.0363(6) 0.282(11) Uiso 1 1 d D U . . .
S3 S 0.7401(4) 0.2710(3) 0.1376(3) 0.136(4) Uani 1 1 d D . . K 1
S4 S 0.7935(4) 0.2764(3) 0.0758(2) 0.117(3) Uani 1 1 d D . . K 1
N201 N 0.7740(10) 0.2478(7) 0.1116(5) 0.066(9) Uiso 0.651(19) 1 d D U P K 1
O5 O 0.7284(8) 0.3159(6) 0.1265(5) 0.105(6) Uiso 1 1 d D . . K 1
O6 O 0.6951(7) 0.2304(6) 0.1477(5) 0.123(7) Uiso 1 1 d D . . K 1
O7 O 0.8025(7) 0.3289(5) 0.0745(4) 0.093(5) Uiso 1 1 d D . . K 1
O8 O 0.8362(7) 0.2566(6) 0.0652(4) 0.097(6) Uiso 1 1 d D . . K 1
C3A C 0.7966(8) 0.2875(8) 0.1778(4) 0.113(10) Uiso 1 1 d D . . K 1
C4A C 0.7311(8) 0.2485(9) 0.0400(5) 0.23(2) Uiso 1 1 d D . . K 1
F1B F 0.7776(8) 0.3041(7) 0.2043(5) 0.137(6) Uiso 1 1 d D . . K 1
F2B F 0.8450(8) 0.3208(7) 0.1718(5) 0.147(7) Uiso 1 1 d D . . K 1
F3B F 0.8114(8) 0.2469(7) 0.1894(5) 0.151(7) Uiso 1 1 d D . . K 1
F4B F 0.6830(8) 0.2532(7) 0.0496(5) 0.144(6) Uiso 1 1 d D U . K 1
F5B F 0.7368(10) 0.2662(8) 0.0075(5) 0.187(9) Uiso 1 1 d D . . K 1
F6B F 0.7230(10) 0.1989(7) 0.0367(6) 0.108(8) Uiso 0.651(19) 1 d D U P K 1
F6B' F 0.669(2) 0.1996(19) 0.0275(14) 0.126(8) Uiso 0.349(19) 1 d . U P K 2
N401 N 0.738(2) 0.2592(19) 0.0963(14) 0.061(11) Uiso 0.349(19) 1 d . U P K 2
S5 S 0.4038(7) 0.5063(7) 0.1075(5) 0.201(9) Uani 0.75 1 d D . P L 1
S6 S 0.4284(9) 0.5856(7) 0.1619(5) 0.176(11) Uiso 0.59(3) 1 d D U P L 1
N102 N 0.4472(11) 0.5493(11) 0.1362(8) 0.21(2) Uiso 0.75 1 d D . P L 1
O9 O 0.3536(9) 0.5158(10) 0.0893(7) 0.133(10) Uiso 0.75 1 d D . P L 1
O10 O 0.4059(16) 0.4609(10) 0.1250(9) 0.191(16) Uiso 0.75 1 d D . P L 1
O11 O 0.3693(11) 0.5743(13) 0.1662(10) 0.204(16) Uiso 0.75 1 d D . P L 1
O12 O 0.4729(14) 0.6000(14) 0.1934(8) 0.216(17) Uiso 0.75 1 d D . P L 1
C5A C 0.4487(12) 0.5058(12) 0.0729(7) 0.215(10) Uiso 0.59(3) 1 d D U P L 1
C6A C 0.4374(16) 0.6446(10) 0.1391(9) 0.332(17) Uiso 0.75 1 d D U P L 1
F1C F 0.4219(15) 0.4674(12) 0.0509(9) 0.235(12) Uiso 0.75 1 d D U P L 1
F2C F 0.4983(12) 0.5014(13) 0.0908(9) 0.210(11) Uiso 0.75 1 d D U P L 1
F3C F 0.4591(15) 0.5489(11) 0.0584(9) 0.210(11) Uiso 0.75 1 d D U P L 1
F4C F 0.425(2) 0.6746(14) 0.1611(12) 0.336(18) Uiso 0.75 1 d D U P L 1
F5C F 0.400(2) 0.6341(18) 0.1087(10) 0.327(18) Uiso 0.75 1 d D U P L 1
F6C F 0.4907(16) 0.6593(17) 0.1330(13) 0.324(17) Uiso 0.75 1 d D U P L 1
S6' S 0.4321(19) 0.6080(17) 0.1282(13) 0.227(19) Uiso 0.41(3) 1 d . U P L 2
C5A' C 0.430(7) 0.512(6) 0.079(4) 0.210(15) Uiso 0.41(3) 1 d . U P L 2
S7 S 0.4720(10) 0.8246(9) 0.4197(7) 0.236(6) Uiso 0.6 1 d D U P M 1
S8 S 0.5697(10) 0.7850(10) 0.4255(7) 0.230(6) Uiso 0.6 1 d D U P M 1
N103 N 0.5026(12) 0.7831(13) 0.4088(11) 0.232(6) Uiso 0.6 1 d D U P M 1
O13 O 0.4381(19) 0.8321(18) 0.3863(9) 0.234(11) Uiso 0.6 1 d D U P M 1
O14 O 0.5121(17) 0.8652(14) 0.4419(12) 0.232(9) Uiso 0.6 1 d D U P M 1
O15 O 0.586(2) 0.8092(17) 0.4605(9) 0.229(8) Uiso 0.6 1 d D U P M 1
O16 O 0.575(2) 0.7366(12) 0.4183(13) 0.228(8) Uiso 0.6 1 d D U P M 1
C7A C 0.4196(14) 0.7942(13) 0.4484(9) 0.241(7) Uiso 0.6 1 d D U P M 1
C8A C 0.6146(14) 0.8244(13) 0.3961(9) 0.232(7) Uiso 0.6 1 d D U P M 1
F1D F 0.3820(17) 0.7535(14) 0.4321(12) 0.241(8) Uiso 0.6 1 d D U P M 1
F2D F 0.3915(18) 0.8245(16) 0.4569(12) 0.253(11) Uiso 0.6 1 d D U P M 1
F3D F 0.4477(19) 0.7817(18) 0.4781(10) 0.248(10) Uiso 0.6 1 d D U P M 1
F4D F 0.6684(14) 0.8255(17) 0.4074(12) 0.235(8) Uiso 0.6 1 d D U P M 1
F5D F 0.607(2) 0.8692(13) 0.3957(12) 0.238(8) Uiso 0.6 1 d D U P M 1
F6D F 0.5963(19) 0.8028(16) 0.3635(9) 0.234(8) Uiso 0.6 1 d D U P M 1
S7' S 0.436(2) 0.7271(19) 0.4382(18) 0.238(7) Uiso 0.2 1 d D U P N 2
S8' S 0.549(2) 0.780(3) 0.4234(16) 0.232(6) Uiso 0.2 1 d D U P N 2
O13' O 0.380(3) 0.731(3) 0.425(3) 0.240(9) Uiso 0.2 1 d D U P N 2
O14' O 0.467(5) 0.747(3) 0.4732(19) 0.244(11) Uiso 0.2 1 d D U P N 2
O15' O 0.552(5) 0.823(3) 0.444(3) 0.231(7) Uiso 0.2 1 d D U P N 2
O16' O 0.573(4) 0.741(4) 0.437(3) 0.230(9) Uiso 0.2 1 d D U P N 2
N3' N 0.479(3) 0.752(3) 0.4092(18) 0.234(6) Uiso 0.2 1 d D U P N 2
C7' C 0.427(3) 0.660(2) 0.441(2) 0.237(9) Uiso 0.2 1 d D U P N 2
C8' C 0.586(3) 0.802(3) 0.3856(19) 0.232(6) Uiso 0.2 1 d D U P N 2
F1D' F 0.441(5) 0.644(3) 0.411(3) 0.230(13) Uiso 0.2 1 d D U P N 2
F2D' F 0.373(4) 0.636(3) 0.443(3) 0.237(14) Uiso 0.2 1 d D U P N 2
F3D' F 0.461(5) 0.651(3) 0.469(3) 0.236(14) Uiso 0.2 1 d D U P N 2
F4D' F 0.639(3) 0.831(4) 0.399(3) 0.236(9) Uiso 0.2 1 d D U P N 2
F5D' F 0.558(4) 0.828(4) 0.364(3) 0.237(10) Uiso 0.2 1 d D U P N 2
F6D' F 0.590(5) 0.764(4) 0.367(3) 0.234(13) Uiso 0.2 1 d D U P N 2
S9 S 0.1056(8) 0.7548(5) 0.5469(4) 0.235(8) Uani 1 1 d D . . O 1
S10 S -0.0035(5) 0.6806(4) 0.5460(3) 0.150(4) Uani 1 1 d D . . O 1
N104 N 0.0341(9) 0.7367(8) 0.5388(9) 0.24(2) Uiso 1 1 d D . . O 1
O17 O 0.1183(14) 0.8082(7) 0.5513(9) 0.231(14) Uiso 1 1 d D . . O 1
O18 O 0.1335(13) 0.7309(11) 0.5745(7) 0.220(14) Uiso 1 1 d D . . O 1
O19 O 0.0255(12) 0.6442(9) 0.5431(8) 0.213(13) Uiso 1 1 d D . . O 1
O20 O -0.0618(9) 0.6744(12) 0.5286(8) 0.239(16) Uiso 1 1 d D . . O 1
C9A C 0.1231(13) 0.7404(11) 0.5034(5) 0.238(10) Uiso 1 1 d D U . O 1
C10A C -0.0051(13) 0.6849(11) 0.5947(4) 0.242(9) Uiso 1 1 d D U . O 1
F1E F 0.0861(13) 0.7503(11) 0.4762(7) 0.251(11) Uiso 1 1 d D U . O 1
F2E F 0.1763(13) 0.7649(14) 0.5001(11) 0.228(13) Uiso 0.60(3) 1 d D U P O 1
F3E F 0.1138(12) 0.6909(9) 0.4994(7) 0.232(10) Uiso 1 1 d D U . O 1
F4E F -0.0366(13) 0.7139(11) 0.6015(7) 0.234(9) Uiso 1 1 d D U . O 1
F5E F 0.0474(11) 0.7049(12) 0.6132(7) 0.234(9) Uiso 1 1 d D U . O 1
F6E F -0.0275(13) 0.6430(10) 0.6094(8) 0.260(10) Uiso 1 1 d D U . O 1
F2E' F 0.026(4) 0.748(3) 0.603(2) 0.230(11) Uiso 0.40(3) 1 d . U P O 2
S11 S 0.9053(5) 0.0006(3) 0.2371(4) 0.167(4) Uani 1 1 d D U . . .
S12 S 0.9871(5) 0.0143(3) 0.1872(3) 0.139(3) Uani 1 1 d D U . . .
N105 N 0.9708(7) 0.0152(7) 0.2276(4) 0.121(6) Uani 1 1 d D U . . .
O21 O 0.9049(9) -0.0240(7) 0.2701(5) 0.153(7) Uani 1 1 d D U . . .
O22 O 0.8636(10) -0.0182(7) 0.2050(6) 0.179(8) Uani 1 1 d D U . . .
O23 O 0.9396(9) 0.0098(7) 0.1586(6) 0.168(8) Uani 1 1 d D U . . .
O24 O 1.0427(7) 0.0506(6) 0.1884(5) 0.137(6) Uani 1 1 d D U . . .
C11A C 0.8992(11) 0.0629(6) 0.2470(7) 0.193(6) Uani 1 1 d D U . . .
C12A C 1.0026(10) -0.0459(5) 0.1865(6) 0.135(5) Uani 1 1 d D U . . .
F1F F 0.9408(9) 0.0851(6) 0.2744(7) 0.191(6) Uani 1 1 d D U . . .
F2F F 0.8473(9) 0.0585(7) 0.2536(8) 0.199(6) Uani 1 1 d D U . . .
F3F F 0.9103(9) 0.0921(6) 0.2195(7) 0.191(6) Uani 1 1 d D U . . .
F5F F 1.0474(8) -0.0453(5) 0.2119(4) 0.129(5) Uani 1 1 d D U . . .
F6F F 0.9563(8) -0.0830(5) 0.1920(4) 0.134(5) Uani 1 1 d D U . . .
F4F F 1.0160(11) -0.0556(7) 0.1550(5) 0.177(7) Uani 1 1 d D U . . .
S13 S 0.0141(9) 0.8208(8) 0.0485(5) 0.165(4) Uiso 0.627(11) 1 d D U P P 1
S14 S 0.1244(8) 0.8017(8) 0.0506(5) 0.180(5) Uiso 0.627(11) 1 d D U P P 1
N106 N 0.0533(9) 0.7831(10) 0.0430(10) 0.175(4) Uiso 0.627(11) 1 d D U P P 1
O25 O 0.0500(16) 0.8714(9) 0.0506(10) 0.168(7) Uiso 0.627(11) 1 d D U P P 1
O26 O -0.0378(12) 0.7996(15) 0.0245(9) 0.165(6) Uiso 0.627(11) 1 d D U P P 1
O27 O 0.1503(16) 0.8389(13) 0.0789(9) 0.186(8) Uiso 0.627(11) 1 d D U P P 1
O28 O 0.1394(16) 0.7557(11) 0.0544(11) 0.185(8) Uiso 0.627(11) 1 d D U P P 1
C13A C 0.0083(13) 0.8103(11) 0.0962(5) 0.168(5) Uiso 0.627(11) 1 d D U P P 1
C14A C 0.1431(13) 0.8281(11) 0.0083(6) 0.182(5) Uiso 0.627(11) 1 d D U P P 1
F1G F 0.0590(13) 0.8090(14) 0.1143(8) 0.171(6) Uiso 0.627(11) 1 d D U P P 1
F2G F -0.0022(16) 0.8469(12) 0.1130(8) 0.176(7) Uiso 0.627(11) 1 d D U P P 1
F3G F -0.0284(14) 0.7671(12) 0.1021(9) 0.171(6) Uiso 0.627(11) 1 d D U P P 1
F4G F 0.1280(16) 0.8705(11) 0.0063(9) 0.182(6) Uiso 0.627(11) 1 d D U P P 1
F5G F 0.1103(15) 0.7990(12) -0.0200(8) 0.181(6) Uiso 0.627(11) 1 d D U P P 1
F6G F 0.1981(12) 0.8369(14) 0.0066(9) 0.196(8) Uiso 0.627(11) 1 d D U P P 1
O26' O 0.000(3) 0.8709(14) 0.0393(14) 0.162(7) Uiso 0.373(11) 1 d D U P P 2
S13' S -0.0098(12) 0.8188(13) 0.0439(7) 0.165(4) Uiso 0.373(11) 1 d D U P P 2
S14' S 0.0970(12) 0.8077(12) 0.0259(8) 0.180(4) Uiso 0.373(11) 1 d D U P P 2
C13' C 0.0118(17) 0.8101(16) 0.0918(7) 0.169(5) Uiso 0.373(11) 1 d D U P P 2
C14' C 0.1123(17) 0.8338(15) -0.0173(9) 0.182(5) Uiso 0.373(11) 1 d D U P P 2
O25' O -0.0694(14) 0.789(2) 0.0349(14) 0.170(7) Uiso 0.373(11) 1 d D U P P 2
N6' N 0.0258(13) 0.7946(18) 0.0197(11) 0.171(4) Uiso 0.373(11) 1 d D U P P 2
O27' O 0.123(2) 0.8473(19) 0.0524(12) 0.186(7) Uiso 0.373(11) 1 d D U P P 2
O28' O 0.107(2) 0.7600(15) 0.0260(16) 0.184(7) Uiso 0.373(11) 1 d D U P P 2
F1G' F 0.0596(19) 0.8430(19) 0.1081(12) 0.174(7) Uiso 0.373(11) 1 d D U P P 2
F2G' F 0.021(3) 0.7660(17) 0.0974(13) 0.171(7) Uiso 0.373(11) 1 d D U P P 2
F3G' F -0.027(2) 0.813(2) 0.1120(12) 0.174(7) Uiso 0.373(11) 1 d D U P P 2
F4G' F 0.133(2) 0.8827(14) -0.0135(14) 0.188(11) Uiso 0.373(11) 1 d D U P P 2
F5G' F 0.0606(18) 0.8236(19) -0.0378(11) 0.162(11) Uiso 0.373(11) 1 d D U P P 2
F6G' F 0.148(2) 0.813(2) -0.0288(13) 0.190(9) Uiso 0.373(11) 1 d D U P P 2
S15 S 0.2086(4) 0.8837(3) 0.4239(2) 0.092(2) Uani 1 1 d . U . . .
S16 S 0.2616(4) 0.9034(3) 0.3619(2) 0.093(2) Uani 1 1 d . U . . .
N107 N 0.2313(10) 0.8669(7) 0.3887(6) 0.094(5) Uani 1 1 d . U . . .
O29 O 0.1640(8) 0.8434(6) 0.4327(5) 0.093(5) Uani 1 1 d . U . . .
O30 O 0.2007(9) 0.9321(6) 0.4235(5) 0.100(5) Uani 1 1 d . U . . .
O31 O 0.2719(8) 0.9549(6) 0.3699(5) 0.094(5) Uani 1 1 d . U . . .
O32 O 0.3061(9) 0.8852(6) 0.3504(5) 0.102(5) Uani 1 1 d . U . . .
C15A C 0.2708(18) 0.8897(15) 0.4584(11) 0.129(4) Uani 1 1 d . U . . .
C16A C 0.2031(15) 0.8874(11) 0.3204(9) 0.097(4) Uani 1 1 d . U . . .
F1H F 0.2625(9) 0.9038(7) 0.4892(5) 0.138(5) Uani 1 1 d . U . . .
F2H F 0.2825(8) 0.8447(7) 0.4628(5) 0.133(5) Uani 1 1 d . U . . .
F3H F 0.3206(9) 0.9190(7) 0.4513(5) 0.133(5) Uani 1 1 d . U . . .
F4H F 0.1870(7) 0.8398(5) 0.3110(4) 0.095(4) Uani 1 1 d . U . . .
F5H F 0.2221(7) 0.9143(5) 0.2948(4) 0.093(4) Uani 1 1 d . U . . .
F6H F 0.1564(7) 0.8996(5) 0.3285(4) 0.108(4) Uani 1 1 d . U . . .
S17 S 1.0046(4) 0.5166(3) 0.3133(2) 0.100(2) Uani 1 1 d . U . . .
S18 S 1.0894(4) 0.5459(3) 0.2690(3) 0.111(3) Uani 1 1 d . U . . .
N108 N 1.0264(11) 0.5250(8) 0.2757(6) 0.091(5) Uani 1 1 d . U . . .
O33 O 0.9522(10) 0.5270(7) 0.3113(5) 0.105(5) Uani 1 1 d . U . . .
O34 O 1.0494(10) 0.5327(7) 0.3460(5) 0.112(6) Uani 1 1 d . U . . .
O35 O 1.0936(8) 0.5270(7) 0.2354(6) 0.111(5) Uani 1 1 d . U . . .
O36 O 1.1347(10) 0.5483(7) 0.3006(7) 0.124(6) Uani 1 1 d . U . . .
C17A C 0.996(2) 0.4500(13) 0.3138(10) 0.129(4) Uani 1 1 d . U . . .
C18A C 1.094(2) 0.6138(13) 0.2595(13) 0.131(5) Uani 1 1 d . U . . .
F1I F 0.9471(9) 0.4265(6) 0.2874(5) 0.123(4) Uani 1 1 d . U . . .
F2I F 0.9720(10) 0.4308(6) 0.3454(5) 0.142(5) Uani 1 1 d . U . . .
F3I F 1.0378(9) 0.4353(6) 0.3103(5) 0.133(5) Uani 1 1 d . U . . .
F4I F 1.0558(9) 0.6164(6) 0.2310(6) 0.135(5) Uani 1 1 d . U . . .
F5I F 1.0870(8) 0.6343(6) 0.2896(6) 0.135(5) Uani 1 1 d . U . . .
F6I F 1.1482(9) 0.6376(6) 0.2563(6) 0.137(5) Uani 1 1 d . U . . .
S19 S 0.7012(4) 0.6314(3) 0.1397(2) 0.093(2) Uani 1 1 d . U . . .
S20 S 0.7869(4) 0.6462(3) 0.09658(19) 0.085(2) Uani 1 1 d . U . . .
N109 N 0.7480(10) 0.6639(8) 0.1191(5) 0.087(5) Uani 1 1 d . U . . .
O37 O 0.6973(9) 0.6582(7) 0.1716(5) 0.111(6) Uani 1 1 d . U . . .
O38 O 0.6999(9) 0.5796(7) 0.1426(5) 0.114(6) Uani 1 1 d . U . . .
O39 O 0.7748(7) 0.5944(6) 0.0902(4) 0.078(4) Uani 1 1 d . U . . .
O40 O 0.7973(8) 0.6792(6) 0.0664(4) 0.088(5) Uani 1 1 d . U . . .
C19A C 0.6358(18) 0.6211(16) 0.1073(10) 0.130(4) Uani 1 1 d . U . . .
C20A C 0.8556(14) 0.6646(11) 0.1259(8) 0.086(4) Uani 1 1 d . U . . .
F1J F 0.6300(8) 0.6702(8) 0.1042(5) 0.138(5) Uani 1 1 d . U . . .
F2J F 0.5872(9) 0.6022(8) 0.1198(5) 0.139(5) Uani 1 1 d . U . . .
F3J F 0.6351(8) 0.6039(7) 0.0758(5) 0.127(4) Uani 1 1 d . U . . .
F4J F 0.8539(7) 0.6431(5) 0.1572(4) 0.094(4) Uani 1 1 d . U . . .
F5J F 0.8749(7) 0.7129(5) 0.1334(3) 0.091(4) Uani 1 1 d . U . . .
F6J F 0.8977(7) 0.6545(5) 0.1115(3) 0.082(3) Uani 1 1 d . U . . .
S21 S 0.3119(4) 0.2874(3) 0.3607(2) 0.096(2) Uani 1 1 d . U . . .
S22 S 0.2243(4) 0.2590(3) 0.40306(19) 0.088(2) Uani 1 1 d . U . . .
N110 N 0.2633(11) 0.2981(7) 0.3804(6) 0.091(5) Uani 1 1 d . U . . .
O41 O 0.3209(9) 0.3202(7) 0.3312(5) 0.106(6) Uani 1 1 d . U . . .
O42 O 0.3108(9) 0.2381(7) 0.3535(5) 0.107(6) Uani 1 1 d . U . . .
O43 O 0.2147(8) 0.2844(6) 0.4330(4) 0.089(5) Uani 1 1 d . U . . .
O44 O 0.2367(8) 0.2123(6) 0.4081(4) 0.087(5) Uani 1 1 d . U . . .
C21A C 0.3778(19) 0.3082(17) 0.3961(12) 0.143(5) Uani 1 1 d . U . . .
C22A C 0.1504(14) 0.2394(11) 0.3712(8) 0.087(3) Uani 1 1 d . U . . .
F1K F 0.4249(10) 0.3089(8) 0.3823(5) 0.154(5) Uani 1 1 d . U . . .
F2K F 0.3886(9) 0.3619(8) 0.4015(5) 0.148(5) Uani 1 1 d . U . . .
F3K F 0.3727(9) 0.2903(8) 0.4250(5) 0.142(5) Uani 1 1 d . U . . .
F4K F 0.1606(7) 0.2225(5) 0.3409(3) 0.089(4) Uani 1 1 d . U . . .
F5K F 0.1366(7) 0.2813(5) 0.3644(3) 0.092(4) Uani 1 1 d . U . . .
F6K F 0.1130(7) 0.2101(5) 0.3866(3) 0.085(3) Uani 1 1 d . U . . .
S23 S 0.3238(9) 0.8556(9) 0.1581(6) 0.136(8) Uiso 0.4 1 d D . P Q 2
S24 S 0.3176(9) 0.7992(8) 0.2233(6) 0.128(8) Uiso 0.4 1 d D . P Q 2
N111 N 0.3335(17) 0.8519(10) 0.2023(6) 0.100(18) Uiso 0.4 1 d D . P Q 2
O45 O 0.285(2) 0.8096(16) 0.1420(16) 0.17(5) Uiso 0.2 1 d D . P Q 2
O46 O 0.317(2) 0.9027(13) 0.1479(12) 0.15(2) Uiso 0.4 1 d D . P Q 2
O47 O 0.3558(17) 0.8098(18) 0.2569(9) 0.16(2) Uiso 0.4 1 d D . P Q 2
O48 O 0.316(2) 0.7591(15) 0.1996(14) 0.23(4) Uiso 0.4 1 d D . P Q 2
C23A C 0.3941(13) 0.8561(17) 0.1464(11) 0.243(19) Uiso 0.4 1 d D U P Q 2
C24A C 0.2432(10) 0.7879(13) 0.2314(10) 0.158(12) Uiso 0.4 1 d D U P Q 2
F1L F 0.396(2) 0.868(3) 0.1128(12) 0.24(2) Uiso 0.4 1 d D U P Q 2
F2L F 0.4362(18) 0.887(2) 0.1691(16) 0.25(2) Uiso 0.4 1 d D U P Q 2
F3L F 0.402(2) 0.8121(19) 0.1524(17) 0.24(2) Uiso 0.4 1 d D U P Q 2
F4L F 0.2287(18) 0.7487(14) 0.2504(11) 0.161(13) Uiso 0.4 1 d D U P Q 2
F5L F 0.2061(16) 0.7827(17) 0.2010(10) 0.160(13) Uiso 0.4 1 d D U P Q 2
F6L F 0.2374(18) 0.8261(14) 0.2495(11) 0.155(13) Uiso 0.4 1 d D U P Q 2
S25 S 0.5256(10) 1.1390(10) 0.1816(6) 0.161(10) Uiso 0.4 1 d D . P R 1
S26 S 0.4074(9) 1.1368(8) 0.1580(5) 0.120(7) Uiso 0.4 1 d D . P R 1
F4M F 0.432(2) 1.122(2) 0.0961(12) 0.216(17) Uiso 0.4 1 d D U P R 1
F5M F 0.3475(18) 1.132(2) 0.0926(12) 0.212(17) Uiso 0.4 1 d D U P R 1
F6M F 0.422(2) 1.1950(15) 0.1045(13) 0.214(17) Uiso 0.4 1 d D U P R 1
N112 N 0.4741(11) 1.1668(13) 0.1768(14) 0.20(10) Uiso 0.15 1 d D . P R 1
O52 O 0.396(2) 1.0845(10) 0.1617(13) 0.17(2) Uiso 0.4 1 d D . P R 1
O50 O 0.503(2) 1.0924(13) 0.1612(11) 0.15(2) Uiso 0.4 1 d D . P R 1
O49 O 0.5786(14) 1.1739(16) 0.1767(13) 0.15(2) Uiso 0.4 1 d D . P R 1
O51 O 0.3684(18) 1.1601(19) 0.1698(13) 0.20(3) Uiso 0.4 1 d D . P R 1
F2M F 0.484(2) 1.091(2) 0.2342(16) 0.28(2) Uiso 0.4 1 d D U P R 1
F3M F 0.576(3) 1.102(3) 0.2373(16) 0.28(2) Uiso 0.4 1 d D U P R 1
F1M F 0.543(3) 1.162(2) 0.2504(13) 0.28(2) Uiso 0.4 1 d D U P R 1
C26A C 0.4011(18) 1.1467(15) 0.1096(6) 0.213(16) Uiso 0.4 1 d D U P R 1
C25A C 0.534(2) 1.1221(18) 0.2287(7) 0.28(2) Uiso 0.4 1 d D U P R 1

loop_
_atom_site_aniso_label
_atom_site_aniso_U_11
_atom_site_aniso_U_22
_atom_site_aniso_U_33
_atom_site_aniso_U_23
_atom_site_aniso_U_13
_atom_site_aniso_U_12
Cd1 0.0999(16) 0.0694(14) 0.0619(13) 0.0216(11) 0.0165(11) 0.0500(12)
Cd2 0.128(2) 0.094(2) 0.260(4) -0.058(2) 0.015(2) 0.0302(18)
Cd3 0.120(2) 0.0915(17) 0.1141(19) 0.0309(14) 0.0356(15) 0.0707(15)
Cd4 0.153(2) 0.0765(16) 0.0917(17) 0.0046(13) 0.0446(15) 0.0389(15)
Cd5 0.1138(19) 0.0678(15) 0.0884(16) -0.0033(12) 0.0222(13) 0.0120(13)
Cd6 0.186(3) 0.143(3) 0.181(3) 0.039(2) 0.016(2) 0.104(2)
Cd7 0.1134(18) 0.0537(13) 0.0677(14) -0.0116(11) 0.0211(12) 0.0259(12)
Cd8 0.159(2) 0.0958(18) 0.1069(19) 0.0304(15) 0.0399(16) 0.0805(17)
Co1 0.099(3) 0.042(2) 0.050(2) 0.0047(17) 0.0361(19) 0.0253(19)
Co2 0.084(3) 0.053(2) 0.048(2) 0.0129(17) 0.0273(18) 0.0375(19)
Co3 0.092(3) 0.064(2) 0.040(2) -0.0108(18) 0.0209(18) 0.029(2)
Co4 0.095(3) 0.070(2) 0.055(2) 0.0255(19) 0.0321(19) 0.046(2)
N1 0.091(5) 0.055(4) 0.063(4) 0.012(4) 0.029(4) 0.041(4)
N2 0.093(6) 0.055(5) 0.061(5) 0.016(5) 0.032(5) 0.039(5)
N3 0.104(3) 0.101(3) 0.104(3) 0.002(2) 0.019(2) 0.032(2)
N5 0.116(9) 0.076(7) 0.095(9) 0.021(6) 0.041(8) 0.056(7)
N6 0.135(11) 0.073(8) 0.126(10) 0.015(7) 0.059(9) 0.054(8)
N7 0.130(9) 0.074(8) 0.061(8) 0.004(6) 0.048(6) 0.034(7)
N8 0.143(11) 0.105(10) 0.078(9) 0.019(8) 0.037(7) 0.025(8)
N9 0.098(8) 0.049(7) 0.057(7) 0.012(6) 0.016(6) 0.043(6)
N10 0.091(9) 0.064(8) 0.070(8) 0.020(7) 0.013(6) 0.042(7)
N11 0.144(11) 0.061(7) 0.177(11) -0.002(8) 0.005(9) 0.037(7)
N12 0.144(11) 0.064(8) 0.161(12) 0.009(9) 0.042(10) 0.043(8)
N13 0.101(8) 0.041(7) 0.091(8) 0.013(6) 0.024(6) 0.044(7)
N14 0.106(10) 0.073(9) 0.123(10) -0.015(8) 0.012(7) 0.048(8)
N15 0.133(10) 0.068(7) 0.078(9) 0.010(6) 0.024(8) 0.051(7)
N16 0.155(11) 0.072(8) 0.097(9) 0.020(7) 0.037(9) 0.059(8)
N17 0.105(14) 0.041(11) 0.062(10) 0.022(9) 0.005(9) 0.033(8)
N18 0.119(14) 0.094(13) 0.069(12) 0.032(13) 0.041(13) 0.065(11)
N19 0.12(2) 0.22(3) 0.22(3) 0.04(2) -0.02(3) 0.09(3)
N20 0.140(17) 0.115(18) 0.143(19) 0.022(15) 0.012(14) 0.067(14)
N21 0.24(4) 0.107(19) 0.120(18) -0.005(15) 0.03(3) -0.01(3)
N22 0.21(2) 0.102(17) 0.099(17) 0.001(13) 0.102(17) 0.061(15)
N25 0.112(9) 0.046(7) 0.086(8) 0.006(6) 0.025(6) 0.029(7)
N26 0.121(10) 0.075(9) 0.081(9) 0.011(7) 0.024(7) 0.036(7)
N27 0.148(11) 0.090(8) 0.111(9) 0.014(7) 0.038(8) 0.060(7)
N28 0.172(12) 0.089(9) 0.132(11) 0.029(9) 0.068(10) 0.054(8)
N29 0.106(8) 0.037(7) 0.058(8) 0.002(6) 0.021(6) 0.032(6)
N30 0.110(10) 0.071(9) 0.087(9) -0.014(7) 0.008(7) 0.043(8)
N31 0.124(10) 0.059(7) 0.098(9) 0.014(6) 0.042(8) 0.038(7)
N32 0.151(11) 0.069(8) 0.120(9) 0.002(7) 0.054(9) 0.054(8)
N33 0.127(10) 0.063(7) 0.082(9) -0.010(6) 0.014(8) 0.023(7)
N34 0.176(12) 0.079(9) 0.118(10) -0.004(8) -0.014(10) 0.045(9)
N35 0.139(11) 0.118(9) 0.135(10) 0.051(8) 0.026(8) 0.066(9)
N36 0.183(14) 0.155(11) 0.154(12) 0.043(10) 0.004(10) 0.042(11)
N37 0.108(9) 0.051(6) 0.055(8) 0.008(6) 0.031(7) 0.029(6)
N38 0.124(9) 0.052(7) 0.055(8) 0.009(7) 0.031(7) 0.037(6)
N39 0.126(9) 0.065(8) 0.066(8) 0.018(6) 0.025(6) 0.052(7)
N40 0.138(10) 0.099(10) 0.100(10) -0.009(8) 0.010(7) 0.067(8)
N41 0.124(16) 0.049(12) 0.171(19) -0.002(12) 0.041(14) 0.045(13)
N42 0.13(2) 0.19(3) 0.18(2) 0.00(2) -0.01(3) 0.00(2)
N43 0.093(9) 0.081(9) 0.087(9) -0.004(7) 0.021(7) 0.023(7)
N44 0.089(14) 0.046(10) 0.056(10) -0.018(10) 0.010(9) 0.019(10)
N45 0.224(17) 0.232(17) 0.235(17) 0.017(10) 0.031(11) 0.081(12)
N46 0.19(2) 0.15(2) 0.15(3) 0.05(2) 0.08(2) 0.092(16)
C1 0.094(6) 0.056(5) 0.062(5) 0.015(5) 0.032(5) 0.040(5)
C2 0.094(6) 0.057(5) 0.062(5) 0.015(5) 0.034(5) 0.039(5)
C3 0.094(6) 0.058(5) 0.063(5) 0.015(5) 0.033(5) 0.038(5)
C4 0.094(6) 0.058(5) 0.062(5) 0.015(5) 0.033(5) 0.038(5)
C5 0.093(6) 0.056(5) 0.062(5) 0.015(4) 0.032(5) 0.039(4)
C6 0.092(5) 0.056(5) 0.062(5) 0.014(4) 0.031(4) 0.040(4)
C7 0.090(5) 0.056(4) 0.065(4) 0.011(4) 0.029(4) 0.040(4)
C8 0.088(5) 0.055(4) 0.064(5) 0.011(4) 0.031(4) 0.041(4)
C9 0.089(5) 0.055(4) 0.064(4) 0.010(4) 0.031(4) 0.040(4)
C10 0.090(5) 0.056(5) 0.064(5) 0.010(4) 0.030(4) 0.039(4)
C11 0.091(5) 0.057(5) 0.065(5) 0.010(4) 0.029(4) 0.038(4)
C12 0.091(5) 0.058(5) 0.066(5) 0.011(4) 0.028(4) 0.039(4)
C13 0.088(5) 0.055(4) 0.064(4) 0.010(4) 0.033(4) 0.040(4)
C14 0.088(5) 0.056(4) 0.064(5) 0.009(4) 0.034(4) 0.040(4)
C15 0.088(5) 0.057(4) 0.064(4) 0.009(4) 0.035(4) 0.040(4)
C16 0.088(5) 0.057(4) 0.063(4) 0.010(4) 0.036(4) 0.040(4)
C17 0.088(5) 0.056(4) 0.063(4) 0.010(4) 0.035(4) 0.040(4)
C18 0.087(5) 0.055(4) 0.063(5) 0.009(4) 0.035(4) 0.040(4)
C19 0.089(4) 0.059(4) 0.064(4) 0.010(4) 0.037(4) 0.040(3)
C20 0.090(4) 0.063(4) 0.066(4) 0.009(3) 0.036(4) 0.039(3)
C21 0.092(4) 0.067(4) 0.071(4) 0.007(4) 0.034(4) 0.038(4)
C22 0.093(5) 0.070(4) 0.075(5) 0.006(4) 0.033(4) 0.037(4)
C23 0.095(5) 0.073(4) 0.078(5) 0.005(4) 0.032(4) 0.036(4)
C24 0.096(4) 0.076(4) 0.082(4) 0.003(4) 0.031(4) 0.037(4)
C25 0.095(5) 0.071(4) 0.079(5) 0.003(4) 0.032(4) 0.038(4)
C26 0.093(5) 0.068(4) 0.075(5) 0.005(4) 0.033(4) 0.039(4)
C27 0.100(4) 0.082(4) 0.091(4) 0.000(4) 0.028(4) 0.036(4)
C28 0.102(4) 0.088(4) 0.096(4) -0.001(4) 0.025(4) 0.035(4)
C29 0.103(4) 0.092(4) 0.100(4) -0.001(3) 0.022(3) 0.034(3)
C30 0.104(4) 0.089(4) 0.100(4) -0.002(4) 0.023(4) 0.035(4)
C31 0.104(5) 0.086(4) 0.098(5) -0.003(4) 0.025(4) 0.036(4)
C32 0.102(5) 0.084(4) 0.095(5) -0.002(4) 0.026(4) 0.036(4)
C39 0.089(7) 0.068(7) 0.064(7) 0.020(5) 0.038(5) 0.037(5)
C40 0.096(8) 0.069(8) 0.064(7) 0.020(6) 0.036(6) 0.040(6)
C41 0.100(9) 0.070(8) 0.065(7) 0.021(6) 0.034(6) 0.043(6)
C42 0.099(8) 0.072(7) 0.071(7) 0.021(6) 0.036(6) 0.044(6)
C43 0.094(9) 0.071(8) 0.069(7) 0.023(6) 0.041(6) 0.040(6)
C44 0.089(8) 0.067(8) 0.066(7) 0.023(6) 0.042(6) 0.037(6)
C45 0.108(8) 0.075(7) 0.080(8) 0.019(6) 0.030(6) 0.050(6)
C46 0.112(9) 0.076(7) 0.085(9) 0.018(6) 0.033(7) 0.054(7)
C47 0.113(9) 0.076(7) 0.085(8) 0.019(6) 0.035(7) 0.056(6)
C48 0.117(10) 0.079(8) 0.093(9) 0.020(7) 0.027(7) 0.054(7)
C49 0.118(10) 0.080(8) 0.090(9) 0.017(7) 0.020(7) 0.054(7)
C50 0.114(9) 0.077(8) 0.084(9) 0.019(7) 0.023(7) 0.051(7)
C51 0.122(10) 0.078(7) 0.105(9) 0.015(7) 0.050(8) 0.050(7)
C52 0.134(10) 0.077(7) 0.123(9) 0.015(7) 0.056(9) 0.051(8)
C53 0.149(11) 0.083(8) 0.128(10) 0.011(7) 0.057(9) 0.049(9)
C54 0.155(12) 0.084(9) 0.133(11) 0.010(8) 0.059(10) 0.048(9)
C55 0.150(12) 0.078(9) 0.134(11) 0.011(8) 0.062(10) 0.050(9)
C56 0.141(12) 0.072(8) 0.131(11) 0.015(8) 0.061(10) 0.052(9)
C57 0.090(6) 0.063(5) 0.061(6) 0.014(5) 0.038(5) 0.039(5)
C58 0.092(6) 0.057(5) 0.060(6) 0.014(4) 0.038(5) 0.041(5)
C59 0.104(8) 0.056(5) 0.061(7) 0.015(5) 0.041(6) 0.040(5)
C60 0.110(9) 0.052(6) 0.060(7) 0.014(5) 0.042(7) 0.040(6)
C61 0.116(9) 0.053(6) 0.063(7) 0.013(6) 0.040(7) 0.038(7)
C62 0.118(8) 0.059(6) 0.063(7) 0.012(5) 0.042(6) 0.038(6)
C63 0.111(9) 0.060(6) 0.063(7) 0.014(5) 0.043(7) 0.037(7)
C64 0.109(9) 0.059(6) 0.059(7) 0.014(5) 0.041(7) 0.038(7)
C65 0.127(9) 0.061(6) 0.062(8) 0.011(6) 0.046(6) 0.032(6)
C66 0.127(9) 0.064(7) 0.058(8) 0.010(6) 0.048(6) 0.033(7)
C67 0.128(9) 0.065(7) 0.060(8) 0.008(6) 0.049(6) 0.031(7)
C68 0.132(10) 0.065(7) 0.062(9) 0.008(7) 0.046(7) 0.031(7)
C69 0.133(10) 0.063(7) 0.065(9) 0.008(7) 0.043(7) 0.033(7)
C70 0.132(10) 0.062(7) 0.066(9) 0.010(7) 0.041(7) 0.034(7)
C71 0.135(10) 0.083(9) 0.067(9) 0.010(7) 0.046(7) 0.035(8)
C72 0.140(10) 0.097(9) 0.076(9) 0.015(7) 0.038(7) 0.031(8)
C73 0.144(12) 0.105(11) 0.082(9) 0.023(8) 0.035(8) 0.028(9)
C74 0.150(12) 0.117(11) 0.090(10) 0.028(9) 0.028(8) 0.023(9)
C75 0.152(12) 0.124(12) 0.092(10) 0.030(9) 0.026(9) 0.019(9)
C76 0.149(11) 0.119(11) 0.090(10) 0.029(9) 0.030(8) 0.020(9)
C77 0.084(13) 0.081(12) 0.061(12) 0.051(11) 0.039(9) 0.043(11)
C78 0.083(13) 0.082(12) 0.061(12) 0.050(10) 0.041(9) 0.044(11)
C79 0.084(13) 0.082(12) 0.061(11) 0.051(10) 0.041(9) 0.043(11)
C80 0.083(13) 0.082(12) 0.060(12) 0.051(11) 0.041(9) 0.044(11)
C81 0.084(13) 0.081(12) 0.061(12) 0.051(11) 0.039(9) 0.044(11)
C406 0.083(13) 0.082(12) 0.061(12) 0.051(11) 0.040(9) 0.044(11)
C407 0.083(13) 0.082(12) 0.061(12) 0.050(11) 0.040(9) 0.045(11)
C408 0.082(13) 0.081(12) 0.060(12) 0.052(11) 0.041(9) 0.044(11)
C409 0.084(13) 0.082(12) 0.062(12) 0.051(11) 0.040(9) 0.044(11)
C410 0.083(13) 0.082(12) 0.062(12) 0.051(11) 0.040(9) 0.043(11)
C88 0.12(2) 0.23(3) 0.23(3) 0.04(2) -0.02(3) 0.09(3)
C89 0.12(2) 0.27(3) 0.26(3) 0.04(3) -0.01(3) 0.08(3)
C90 0.107(14) 0.044(11) 0.054(10) 0.020(9) 0.005(10) 0.035(8)
C91 0.116(16) 0.056(13) 0.061(14) 0.017(11) 0.002(12) 0.044(11)
C92 0.125(14) 0.102(13) 0.070(12) 0.033(14) 0.042(14) 0.055(12)
C93 0.143(19) 0.156(19) 0.076(12) 0.016(14) 0.045(14) 0.046(17)
C94 0.138(17) 0.119(18) 0.151(19) 0.025(15) 0.014(14) 0.068(14)
C95 0.14(2) 0.126(19) 0.18(2) 0.035(17) 0.017(18) 0.076(16)
C96 0.24(4) 0.114(19) 0.125(18) -0.007(15) 0.03(3) -0.01(3)
C97 0.24(4) 0.14(2) 0.15(2) -0.01(2) 0.03(3) -0.01(3)
C98 0.21(2) 0.106(18) 0.100(17) -0.002(13) 0.103(18) 0.062(16)
C99 0.22(2) 0.14(2) 0.110(17) -0.021(15) 0.094(19) 0.071(19)
C101 0.099(10) 0.073(9) 0.080(9) 0.022(8) 0.005(7) 0.037(8)
C102 0.102(10) 0.076(10) 0.083(9) 0.021(8) 0.005(8) 0.032(8)
C103 0.102(10) 0.074(9) 0.083(10) 0.021(7) 0.008(7) 0.034(8)
C104 0.098(10) 0.065(8) 0.079(9) 0.021(7) 0.011(7) 0.037(7)
C105 0.090(9) 0.052(8) 0.070(8) 0.017(6) 0.015(6) 0.048(6)
C106 0.096(9) 0.048(8) 0.065(8) 0.016(7) 0.015(6) 0.044(7)
C107 0.103(8) 0.049(6) 0.056(7) 0.008(6) 0.014(6) 0.043(6)
C108 0.105(8) 0.049(7) 0.051(7) 0.008(6) 0.016(6) 0.046(6)
C109 0.108(8) 0.047(6) 0.051(7) 0.006(5) 0.014(6) 0.045(6)
C110 0.119(9) 0.048(6) 0.063(8) 0.002(6) 0.007(7) 0.046(6)
C111 0.118(10) 0.047(7) 0.064(9) 0.002(6) 0.006(7) 0.045(7)
C112 0.111(9) 0.048(7) 0.063(8) 0.005(6) 0.009(7) 0.046(7)
C113 0.100(8) 0.051(6) 0.043(6) 0.009(5) 0.021(6) 0.046(6)
C114 0.097(9) 0.057(7) 0.042(6) 0.007(6) 0.025(6) 0.052(6)
C115 0.099(9) 0.058(7) 0.043(7) 0.010(6) 0.024(6) 0.053(6)
C116 0.095(7) 0.055(6) 0.046(6) 0.012(5) 0.026(6) 0.050(5)
C117 0.097(9) 0.053(7) 0.044(6) 0.009(6) 0.027(6) 0.047(6)
C118 0.097(9) 0.052(7) 0.044(7) 0.009(6) 0.024(6) 0.045(6)
C119 0.090(7) 0.054(5) 0.050(6) 0.014(5) 0.031(5) 0.049(5)
C120 0.089(7) 0.051(5) 0.056(7) 0.015(5) 0.031(5) 0.047(5)
C121 0.100(8) 0.050(6) 0.074(8) 0.010(6) 0.020(6) 0.049(6)
C122 0.109(9) 0.050(6) 0.090(9) 0.014(6) 0.013(7) 0.047(6)
C123 0.121(10) 0.052(7) 0.113(10) 0.012(7) 0.002(7) 0.045(7)
C124 0.131(9) 0.056(7) 0.129(9) 0.011(6) -0.013(7) 0.044(6)
C125 0.123(9) 0.058(7) 0.110(9) 0.010(7) -0.008(7) 0.046(7)
C126 0.110(9) 0.051(7) 0.087(9) 0.012(6) 0.009(7) 0.048(6)
C127 0.148(10) 0.063(7) 0.160(10) 0.003(7) -0.029(8) 0.041(7)
C128 0.150(11) 0.062(7) 0.171(11) 0.002(7) -0.022(9) 0.040(7)
C129 0.150(10) 0.065(7) 0.182(11) -0.005(7) -0.019(9) 0.041(7)
C130 0.158(11) 0.072(8) 0.195(12) -0.013(9) -0.035(9) 0.045(8)
C131 0.159(11) 0.076(9) 0.198(12) -0.008(9) -0.042(9) 0.044(8)
C132 0.158(11) 0.070(8) 0.185(12) 0.002(8) -0.043(9) 0.042(8)
C133 0.144(11) 0.065(7) 0.169(11) 0.006(8) 0.018(10) 0.037(7)
C134 0.144(11) 0.067(8) 0.164(11) 0.008(9) 0.037(10) 0.041(7)
C135 0.146(12) 0.073(9) 0.169(12) 0.008(10) 0.041(10) 0.043(8)
C136 0.148(12) 0.075(9) 0.171(13) 0.008(10) 0.045(11) 0.046(8)
C137 0.147(13) 0.067(9) 0.170(13) 0.012(10) 0.044(11) 0.047(8)
C138 0.147(12) 0.067(8) 0.168(12) 0.012(10) 0.043(11) 0.044(8)
C139 0.082(7) 0.046(5) 0.053(7) 0.013(6) 0.029(6) 0.042(5)
C140 0.082(7) 0.042(6) 0.059(8) 0.014(6) 0.030(6) 0.040(6)
C141 0.083(7) 0.043(6) 0.065(8) 0.015(6) 0.032(6) 0.039(5)
C142 0.087(7) 0.043(6) 0.064(7) 0.016(6) 0.032(6) 0.038(5)
C143 0.086(7) 0.046(6) 0.063(8) 0.015(6) 0.032(7) 0.036(6)
C144 0.084(7) 0.047(6) 0.059(8) 0.010(6) 0.028(7) 0.038(5)
C145 0.090(7) 0.043(6) 0.075(8) 0.019(6) 0.032(6) 0.038(6)
C146 0.092(8) 0.040(7) 0.078(8) 0.018(6) 0.031(6) 0.038(6)
C147 0.095(8) 0.040(6) 0.082(8) 0.017(6) 0.031(6) 0.039(6)
C148 0.098(9) 0.042(7) 0.080(9) 0.015(7) 0.033(7) 0.036(7)
C149 0.100(9) 0.044(7) 0.084(9) 0.018(7) 0.030(7) 0.034(6)
C150 0.097(9) 0.043(6) 0.080(9) 0.018(6) 0.032(7) 0.035(6)
C151 0.104(9) 0.052(9) 0.097(9) 0.004(7) 0.021(7) 0.045(7)
C152 0.108(9) 0.067(8) 0.113(9) -0.006(7) 0.013(7) 0.049(7)
C153 0.113(10) 0.075(10) 0.116(10) -0.012(8) 0.010(7) 0.051(8)
C154 0.117(11) 0.083(10) 0.124(10) -0.013(8) 0.004(8) 0.046(9)
C155 0.114(11) 0.086(11) 0.130(11) -0.013(8) 0.002(8) 0.047(9)
C156 0.110(10) 0.080(10) 0.130(11) -0.009(8) 0.006(8) 0.048(9)
C157 0.085(7) 0.051(5) 0.050(7) 0.014(5) 0.032(5) 0.046(5)
C158 0.088(7) 0.055(5) 0.050(7) 0.014(5) 0.031(5) 0.050(5)
C159 0.099(7) 0.060(6) 0.054(7) 0.011(5) 0.023(6) 0.052(5)
C160 0.103(8) 0.062(7) 0.055(8) 0.010(6) 0.023(6) 0.055(6)
C161 0.112(8) 0.066(7) 0.057(8) 0.008(6) 0.019(6) 0.054(6)
C162 0.112(8) 0.069(7) 0.063(8) 0.007(6) 0.016(6) 0.056(6)
C163 0.107(8) 0.068(7) 0.061(8) 0.009(6) 0.016(6) 0.055(6)
C164 0.101(8) 0.067(8) 0.060(8) 0.009(6) 0.020(6) 0.057(6)
C165 0.123(9) 0.072(7) 0.070(8) 0.005(6) 0.006(6) 0.059(6)
C166 0.124(9) 0.070(7) 0.063(9) 0.008(6) 0.014(7) 0.057(6)
C167 0.133(9) 0.072(7) 0.073(8) 0.007(6) 0.010(7) 0.056(6)
C168 0.138(10) 0.077(8) 0.084(9) 0.003(7) -0.002(8) 0.056(7)
C169 0.142(10) 0.078(8) 0.090(10) 0.004(7) -0.013(8) 0.059(7)
C170 0.134(10) 0.075(8) 0.087(9) 0.003(7) -0.008(7) 0.061(7)
C171 0.137(10) 0.073(8) 0.083(9) 0.019(7) 0.030(8) 0.053(7)
C172 0.146(10) 0.074(8) 0.094(9) 0.023(7) 0.036(8) 0.056(7)
C173 0.155(11) 0.077(9) 0.101(9) 0.027(8) 0.034(9) 0.058(9)
C174 0.164(12) 0.078(9) 0.108(10) 0.026(8) 0.034(10) 0.061(9)
C175 0.167(12) 0.077(9) 0.108(11) 0.026(8) 0.034(10) 0.063(9)
C176 0.161(12) 0.073(9) 0.104(10) 0.023(8) 0.037(10) 0.062(9)
C201 0.126(11) 0.083(10) 0.086(10) 0.011(8) 0.021(8) 0.032(8)
C202 0.129(11) 0.087(11) 0.090(10) 0.014(8) 0.018(8) 0.033(8)
C203 0.128(12) 0.084(10) 0.089(9) 0.012(8) 0.021(8) 0.035(8)
C204 0.124(11) 0.076(10) 0.086(9) 0.011(7) 0.024(7) 0.036(8)
C205 0.118(10) 0.067(9) 0.082(8) 0.005(7) 0.026(7) 0.039(7)
C206 0.114(9) 0.052(8) 0.080(9) 0.004(7) 0.030(7) 0.039(7)
C207 0.115(8) 0.038(6) 0.091(8) 0.004(6) 0.021(6) 0.031(6)
C208 0.108(9) 0.035(6) 0.093(9) 0.005(6) 0.024(7) 0.032(6)
C209 0.107(8) 0.036(5) 0.091(8) 0.004(6) 0.025(6) 0.031(6)
C210 0.113(9) 0.038(6) 0.099(9) 0.002(7) 0.018(7) 0.034(7)
C211 0.121(10) 0.038(6) 0.101(10) 0.003(7) 0.014(7) 0.034(7)
C212 0.119(10) 0.036(7) 0.100(9) 0.003(7) 0.016(7) 0.031(7)
C213 0.101(8) 0.036(5) 0.085(8) 0.005(6) 0.031(7) 0.029(5)
C214 0.100(8) 0.035(6) 0.086(9) 0.004(6) 0.030(7) 0.027(6)
C215 0.099(8) 0.035(6) 0.082(9) 0.003(6) 0.028(7) 0.030(6)
C216 0.099(7) 0.039(5) 0.073(8) 0.002(5) 0.030(6) 0.030(5)
C217 0.100(8) 0.037(6) 0.076(9) 0.003(6) 0.029(7) 0.030(6)
C218 0.102(8) 0.038(6) 0.086(9) 0.001(7) 0.031(7) 0.030(6)
C219 0.098(7) 0.041(5) 0.060(7) -0.001(5) 0.036(5) 0.030(5)
C220 0.103(7) 0.042(5) 0.059(7) -0.003(5) 0.035(5) 0.031(5)
C221 0.110(8) 0.049(7) 0.067(7) -0.005(6) 0.029(6) 0.037(6)
C222 0.113(9) 0.054(7) 0.079(8) -0.006(6) 0.025(7) 0.041(6)
C223 0.121(9) 0.065(8) 0.088(8) -0.007(6) 0.017(7) 0.048(7)
C224 0.123(9) 0.071(7) 0.088(8) -0.010(6) 0.016(6) 0.049(6)
C225 0.121(9) 0.069(8) 0.080(8) -0.009(6) 0.017(7) 0.044(7)
C226 0.114(9) 0.056(8) 0.072(8) -0.010(6) 0.023(6) 0.040(7)
C227 0.131(9) 0.083(8) 0.098(8) -0.005(6) 0.014(7) 0.053(7)
C228 0.140(10) 0.085(8) 0.106(9) -0.001(7) 0.016(8) 0.056(7)
C229 0.143(10) 0.092(8) 0.109(9) 0.005(7) 0.019(8) 0.059(7)
C230 0.143(11) 0.098(9) 0.112(9) 0.000(7) 0.015(8) 0.060(8)
C231 0.142(11) 0.099(9) 0.106(9) -0.004(8) 0.007(8) 0.058(8)
C232 0.136(11) 0.092(9) 0.100(9) -0.006(7) 0.008(8) 0.054(8)
C233 0.162(11) 0.091(8) 0.111(10) 0.016(8) 0.051(9) 0.053(8)
C234 0.170(12) 0.089(8) 0.126(10) 0.022(8) 0.066(10) 0.053(8)
C235 0.176(12) 0.093(9) 0.142(11) 0.018(9) 0.070(11) 0.049(8)
C236 0.180(13) 0.094(9) 0.155(12) 0.017(9) 0.071(11) 0.049(9)
C237 0.180(13) 0.094(9) 0.157(12) 0.022(10) 0.072(12) 0.051(9)
C238 0.176(13) 0.091(10) 0.145(12) 0.024(10) 0.070(11) 0.055(9)
C239 0.098(8) 0.042(5) 0.049(7) 0.004(5) 0.030(6) 0.031(5)
C240 0.104(9) 0.043(6) 0.048(7) 0.004(5) 0.027(7) 0.031(6)
C241 0.103(9) 0.040(6) 0.048(7) 0.006(5) 0.028(7) 0.029(6)
C242 0.103(8) 0.039(5) 0.049(7) 0.005(5) 0.025(6) 0.030(6)
C243 0.102(9) 0.041(6) 0.050(7) 0.005(5) 0.026(7) 0.031(6)
C244 0.102(9) 0.040(6) 0.048(7) 0.004(5) 0.031(6) 0.032(6)
C245 0.105(8) 0.038(5) 0.052(7) 0.004(5) 0.024(6) 0.031(6)
C246 0.105(9) 0.035(6) 0.051(8) 0.005(6) 0.026(6) 0.032(6)
C247 0.105(8) 0.037(6) 0.053(7) 0.001(6) 0.025(6) 0.034(6)
C248 0.111(9) 0.037(6) 0.062(8) -0.003(6) 0.018(6) 0.037(6)
C249 0.115(10) 0.039(6) 0.066(9) 0.003(6) 0.014(7) 0.034(7)
C250 0.112(9) 0.040(6) 0.061(8) 0.003(6) 0.015(7) 0.033(6)
C251 0.107(9) 0.049(8) 0.072(8) 0.000(7) 0.019(6) 0.037(7)
C252 0.110(9) 0.063(8) 0.085(8) -0.009(7) 0.011(6) 0.040(7)
C253 0.113(10) 0.068(9) 0.098(10) -0.016(8) 0.007(7) 0.044(8)
C254 0.115(10) 0.076(10) 0.101(10) -0.015(8) 0.005(7) 0.044(8)
C255 0.116(10) 0.079(10) 0.100(10) -0.017(8) 0.002(8) 0.045(8)
C256 0.115(11) 0.079(10) 0.093(9) -0.018(8) 0.003(7) 0.044(8)
C257 0.099(7) 0.043(5) 0.051(6) 0.001(5) 0.039(5) 0.028(5)
C258 0.103(7) 0.043(5) 0.057(7) 0.002(5) 0.036(5) 0.026(5)
C259 0.110(8) 0.043(6) 0.063(7) 0.001(6) 0.031(6) 0.029(5)
C260 0.112(8) 0.044(7) 0.065(8) -0.002(6) 0.028(6) 0.028(6)
C261 0.114(9) 0.047(7) 0.069(8) 0.000(6) 0.025(6) 0.027(6)
C262 0.113(8) 0.046(7) 0.071(8) 0.001(6) 0.031(6) 0.031(6)
C263 0.111(9) 0.043(7) 0.064(8) 0.000(6) 0.036(6) 0.034(6)
C264 0.112(9) 0.042(7) 0.063(8) 0.001(6) 0.035(6) 0.032(6)
C265 0.122(9) 0.053(7) 0.087(8) 0.006(6) 0.022(6) 0.030(6)
C266 0.121(9) 0.054(7) 0.089(9) 0.008(6) 0.028(7) 0.031(6)
C267 0.122(9) 0.059(6) 0.092(9) 0.009(6) 0.031(7) 0.035(6)
C268 0.131(10) 0.061(7) 0.102(10) 0.011(7) 0.018(8) 0.033(7)
C269 0.136(10) 0.062(8) 0.105(10) 0.007(7) 0.006(8) 0.033(7)
C270 0.133(10) 0.058(7) 0.098(10) 0.008(7) 0.009(7) 0.031(7)
C271 0.130(10) 0.068(7) 0.107(9) 0.005(6) 0.046(9) 0.041(8)
C272 0.144(10) 0.070(7) 0.119(9) 0.004(7) 0.049(9) 0.048(8)
C273 0.159(12) 0.076(8) 0.124(10) -0.001(7) 0.049(10) 0.049(9)
C274 0.173(12) 0.076(9) 0.127(11) -0.005(8) 0.046(11) 0.052(9)
C275 0.178(13) 0.072(9) 0.129(11) -0.005(8) 0.047(11) 0.055(9)
C276 0.165(12) 0.069(8) 0.124(10) 0.000(7) 0.047(10) 0.054(9)
C277 0.078(13) 0.054(11) 0.043(11) -0.013(9) 0.032(9) 0.002(9)
C278 0.079(13) 0.055(12) 0.043(11) -0.013(9) 0.031(9) 0.003(10)
C279 0.077(13) 0.055(11) 0.041(11) -0.014(9) 0.033(9) 0.005(9)
C280 0.076(13) 0.055(11) 0.039(10) -0.013(9) 0.035(9) 0.005(9)
C281 0.077(13) 0.055(11) 0.041(11) -0.013(9) 0.033(9) 0.004(9)
C401 0.077(13) 0.054(11) 0.042(10) -0.013(9) 0.032(9) 0.003(9)
C402 0.078(13) 0.054(11) 0.042(11) -0.014(9) 0.032(9) 0.003(9)
C403 0.075(13) 0.055(11) 0.039(11) -0.015(9) 0.036(9) 0.004(9)
C404 0.076(13) 0.055(11) 0.040(11) -0.014(9) 0.035(9) 0.004(9)
C405 0.077(13) 0.055(11) 0.041(11) -0.013(9) 0.033(9) 0.003(9)
C282 0.128(16) 0.053(12) 0.170(19) -0.003(13) 0.047(14) 0.039(14)
C283 0.16(2) 0.060(13) 0.19(2) -0.014(14) 0.047(18) 0.035(15)
C284 0.13(2) 0.20(3) 0.19(2) 0.00(2) -0.01(3) 0.00(2)
C285 0.18(2) 0.15(2) 0.15(3) 0.05(2) 0.08(2) 0.092(16)
C286 0.18(3) 0.16(2) 0.16(3) 0.06(2) 0.07(2) 0.086(19)
C287 0.096(14) 0.050(10) 0.056(11) -0.017(10) 0.008(10) 0.015(10)
C288 0.107(17) 0.055(10) 0.065(14) -0.021(11) 0.017(13) 0.005(11)
C299 0.13(2) 0.23(3) 0.23(3) 0.02(3) 0.00(3) 0.00(2)
C301 0.186(13) 0.081(10) 0.124(11) -0.005(8) -0.019(11) 0.049(10)
C302 0.195(14) 0.084(10) 0.127(12) 0.000(9) -0.022(11) 0.047(10)
C303 0.199(14) 0.086(10) 0.127(11) 0.001(9) -0.022(11) 0.045(10)
C304 0.194(13) 0.085(10) 0.124(10) 0.001(8) -0.018(10) 0.042(9)
C305 0.172(11) 0.078(8) 0.116(10) -0.003(7) -0.013(9) 0.039(8)
C306 0.152(11) 0.071(8) 0.102(10) -0.003(7) -0.002(9) 0.026(8)
C307 0.116(9) 0.064(7) 0.064(8) -0.006(6) 0.022(7) 0.022(6)
C308 0.109(9) 0.063(7) 0.058(8) -0.003(6) 0.022(7) 0.025(6)
C309 0.106(8) 0.063(6) 0.053(7) 0.000(5) 0.023(6) 0.026(6)
C310 0.106(9) 0.067(8) 0.057(8) 0.003(6) 0.022(6) 0.024(7)
C311 0.110(10) 0.069(8) 0.057(8) 0.002(7) 0.025(7) 0.019(7)
C312 0.112(10) 0.067(8) 0.063(8) -0.002(7) 0.020(7) 0.017(7)
C313 0.100(8) 0.061(6) 0.046(6) 0.002(5) 0.030(6) 0.026(6)
C314 0.101(9) 0.063(7) 0.044(7) 0.004(5) 0.029(6) 0.027(7)
C315 0.097(9) 0.062(7) 0.041(7) 0.001(5) 0.032(6) 0.031(6)
C316 0.101(7) 0.062(6) 0.038(6) -0.001(5) 0.034(5) 0.034(6)
C317 0.101(9) 0.064(6) 0.040(7) 0.003(5) 0.032(6) 0.031(6)
C318 0.100(9) 0.063(7) 0.044(7) 0.002(5) 0.031(6) 0.030(6)
C319 0.097(7) 0.061(5) 0.034(6) 0.001(5) 0.034(5) 0.040(5)
C320 0.101(7) 0.060(5) 0.040(6) 0.002(5) 0.035(5) 0.044(5)
C321 0.109(8) 0.067(6) 0.057(7) 0.010(6) 0.036(6) 0.049(6)
C322 0.112(8) 0.070(7) 0.071(8) 0.016(6) 0.035(7) 0.047(6)
C323 0.115(8) 0.076(7) 0.079(9) 0.024(7) 0.039(7) 0.050(7)
C324 0.115(8) 0.081(7) 0.088(8) 0.030(6) 0.042(7) 0.053(6)
C325 0.110(8) 0.075(8) 0.075(9) 0.020(7) 0.041(7) 0.054(6)
C326 0.110(8) 0.072(7) 0.066(8) 0.012(7) 0.035(7) 0.052(6)
C327 0.122(9) 0.092(7) 0.110(9) 0.042(7) 0.044(7) 0.059(7)
C328 0.125(10) 0.098(8) 0.115(9) 0.044(8) 0.039(7) 0.061(8)
C329 0.131(10) 0.104(8) 0.125(9) 0.050(8) 0.038(7) 0.062(8)
C330 0.132(11) 0.101(8) 0.123(10) 0.053(8) 0.045(8) 0.060(8)
C331 0.134(11) 0.097(8) 0.124(11) 0.051(8) 0.044(8) 0.062(8)
C332 0.132(10) 0.092(8) 0.120(10) 0.045(8) 0.042(8) 0.060(8)
C333 0.163(12) 0.133(10) 0.146(11) 0.041(9) 0.020(9) 0.052(10)
C334 0.179(12) 0.151(11) 0.153(12) 0.041(10) 0.009(9) 0.043(10)
C335 0.188(14) 0.155(11) 0.156(13) 0.038(10) 0.005(11) 0.042(11)
C336 0.191(15) 0.159(12) 0.157(13) 0.038(11) 0.004(11) 0.039(12)
C337 0.188(15) 0.161(13) 0.156(13) 0.040(11) 0.004(11) 0.038(12)
C338 0.184(15) 0.160(13) 0.155(13) 0.041(11) 0.004(11) 0.039(12)
C339 0.103(7) 0.054(6) 0.036(7) 0.012(5) 0.032(5) 0.037(5)
C340 0.102(8) 0.054(7) 0.042(8) 0.011(6) 0.030(6) 0.038(6)
C341 0.103(8) 0.053(7) 0.049(8) 0.007(6) 0.031(6) 0.036(6)
C342 0.102(7) 0.051(6) 0.046(7) 0.006(5) 0.031(6) 0.034(5)
C343 0.103(8) 0.054(7) 0.045(8) 0.005(6) 0.027(6) 0.037(6)
C344 0.102(7) 0.050(7) 0.042(8) 0.007(6) 0.030(6) 0.037(6)
C345 0.105(8) 0.053(6) 0.051(7) 0.008(5) 0.029(6) 0.029(5)
C346 0.104(9) 0.054(6) 0.056(8) 0.008(6) 0.029(7) 0.027(6)
C347 0.105(8) 0.051(6) 0.057(8) 0.008(6) 0.027(6) 0.028(6)
C348 0.108(9) 0.055(7) 0.061(8) 0.009(6) 0.022(7) 0.028(6)
C349 0.109(9) 0.056(7) 0.062(9) 0.012(7) 0.021(7) 0.029(7)
C350 0.107(9) 0.057(7) 0.055(8) 0.008(6) 0.026(6) 0.029(6)
C352 0.113(9) 0.054(6) 0.055(8) 0.009(6) 0.033(7) 0.035(6)
C353 0.122(9) 0.054(6) 0.053(7) 0.006(6) 0.032(7) 0.038(6)
C354 0.123(10) 0.055(7) 0.055(8) 0.004(7) 0.032(8) 0.040(7)
C355 0.127(10) 0.057(8) 0.063(9) 0.004(8) 0.031(8) 0.040(7)
C356 0.129(11) 0.053(8) 0.059(9) 0.004(8) 0.031(9) 0.039(7)
C357 0.127(10) 0.052(7) 0.057(9) 0.008(7) 0.031(8) 0.038(7)
C358 0.098(7) 0.057(5) 0.038(6) 0.009(5) 0.036(5) 0.037(5)
C359 0.099(7) 0.057(5) 0.038(6) 0.008(5) 0.030(5) 0.038(5)
C360 0.101(7) 0.057(6) 0.039(6) 0.010(5) 0.030(6) 0.038(5)
C361 0.102(9) 0.057(7) 0.041(6) 0.008(6) 0.027(6) 0.041(6)
C362 0.105(9) 0.055(7) 0.041(7) 0.010(6) 0.028(6) 0.042(6)
C363 0.111(8) 0.056(6) 0.041(6) 0.011(5) 0.029(6) 0.043(6)
C364 0.110(9) 0.058(7) 0.039(7) 0.011(6) 0.031(6) 0.041(6)
C365 0.109(9) 0.059(7) 0.039(7) 0.011(6) 0.031(6) 0.041(6)
C366 0.114(8) 0.057(6) 0.044(7) 0.013(6) 0.033(6) 0.047(6)
C367 0.116(8) 0.055(7) 0.050(8) 0.016(6) 0.032(6) 0.046(6)
C368 0.119(8) 0.061(7) 0.057(8) 0.020(6) 0.031(6) 0.050(6)
C369 0.123(9) 0.061(7) 0.055(9) 0.019(7) 0.030(7) 0.051(7)
C370 0.124(10) 0.062(7) 0.059(9) 0.015(7) 0.028(7) 0.051(7)
C371 0.120(9) 0.060(7) 0.052(8) 0.011(6) 0.028(7) 0.049(7)
C372 0.132(10) 0.077(9) 0.076(9) 0.009(7) 0.020(7) 0.058(8)
C373 0.137(10) 0.090(9) 0.090(9) -0.001(7) 0.012(7) 0.064(8)
C374 0.142(11) 0.099(10) 0.098(10) -0.010(8) 0.010(8) 0.066(9)
C375 0.143(12) 0.111(11) 0.106(10) -0.017(8) 0.007(8) 0.068(9)
C376 0.142(11) 0.116(11) 0.112(11) -0.019(9) 0.006(8) 0.068(9)
C377 0.140(11) 0.109(11) 0.109(11) -0.015(9) 0.006(8) 0.069(9)
C378 0.129(14) 0.122(13) 0.062(11) -0.004(10) 0.048(9) 0.033(11)
C379 0.127(15) 0.122(13) 0.057(12) -0.009(10) 0.057(9) 0.030(11)
C380 0.124(14) 0.130(13) 0.045(11) -0.009(10) 0.059(9) 0.029(11)
C381 0.127(15) 0.130(13) 0.053(11) -0.003(10) 0.054(9) 0.034(11)
C382 0.128(15) 0.122(13) 0.055(11) -0.003(10) 0.051(9) 0.034(11)
S1 0.260(16) 0.177(13) 0.187(12) 0.031(10) 0.090(11) 0.103(12)
S2 0.188(13) 0.200(14) 0.237(16) 0.021(12) 0.043(11) 0.066(11)
S3 0.160(9) 0.080(6) 0.173(10) -0.001(6) 0.026(7) 0.044(6)
S4 0.151(8) 0.106(7) 0.115(7) 0.031(6) 0.034(6) 0.066(6)
S5 0.139(15) 0.23(2) 0.210(18) -0.071(16) -0.091(13) 0.077(14)
S9 0.40(3) 0.174(13) 0.200(14) 0.083(11) 0.108(15) 0.153(15)
S10 0.207(12) 0.123(8) 0.155(9) 0.006(7) 0.054(8) 0.092(8)
S11 0.154(8) 0.077(6) 0.262(12) 0.038(6) -0.005(7) 0.046(6)
S12 0.203(9) 0.070(5) 0.117(7) 0.006(5) -0.037(6) 0.034(5)
N105 0.146(11) 0.066(12) 0.130(10) 0.006(9) -0.041(9) 0.031(9)
O21 0.133(15) 0.071(12) 0.256(14) 0.034(10) 0.014(11) 0.043(11)
O22 0.163(15) 0.075(12) 0.280(16) 0.040(11) -0.025(11) 0.037(11)
O23 0.237(15) 0.065(12) 0.155(13) 0.007(11) -0.071(11) 0.023(11)
O24 0.212(12) 0.072(10) 0.095(13) 0.000(9) -0.025(10) 0.022(8)
C11A 0.155(11) 0.079(8) 0.351(16) 0.045(8) 0.054(11) 0.039(8)
C12A 0.227(12) 0.073(7) 0.098(9) 0.026(7) 0.008(8) 0.042(7)
F1F 0.154(12) 0.081(9) 0.348(16) 0.038(9) 0.061(11) 0.041(8)
F2F 0.155(11) 0.088(9) 0.363(17) 0.048(10) 0.057(11) 0.042(8)
F3F 0.151(12) 0.075(9) 0.356(17) 0.051(9) 0.051(11) 0.042(8)
F5F 0.219(12) 0.076(8) 0.092(9) 0.021(7) 0.020(8) 0.045(8)
F6F 0.228(12) 0.070(8) 0.097(9) 0.027(7) 0.005(8) 0.043(7)
F4F 0.302(19) 0.120(13) 0.112(10) 0.025(8) 0.036(10) 0.065(12)
S15 0.127(6) 0.063(5) 0.103(5) 0.016(4) 0.048(4) 0.039(4)
S16 0.129(6) 0.061(5) 0.108(5) 0.021(4) 0.049(4) 0.043(4)
N107 0.133(12) 0.060(9) 0.109(8) 0.022(6) 0.050(8) 0.045(8)
O29 0.127(10) 0.066(8) 0.102(12) 0.033(8) 0.040(8) 0.042(7)
O30 0.151(14) 0.069(8) 0.104(12) 0.021(7) 0.059(10) 0.050(8)
O31 0.123(13) 0.055(7) 0.116(12) 0.012(7) 0.040(9) 0.034(7)
O32 0.139(11) 0.078(11) 0.115(12) 0.024(9) 0.054(9) 0.056(9)
C15A 0.149(8) 0.114(9) 0.136(8) 0.014(7) 0.024(7) 0.055(7)
C16A 0.135(8) 0.059(7) 0.113(7) 0.021(6) 0.044(6) 0.044(6)
F1H 0.157(10) 0.128(10) 0.136(9) 0.005(8) 0.021(8) 0.053(8)
F2H 0.149(10) 0.114(9) 0.143(10) 0.017(8) 0.013(8) 0.057(8)
F3H 0.147(9) 0.118(10) 0.143(10) 0.016(8) 0.025(8) 0.054(8)
F4H 0.135(9) 0.057(7) 0.109(8) 0.021(6) 0.044(7) 0.043(6)
F5H 0.135(9) 0.055(7) 0.107(8) 0.022(6) 0.043(6) 0.045(6)
F6H 0.138(8) 0.076(8) 0.128(9) 0.014(7) 0.043(7) 0.049(7)
S17 0.158(7) 0.081(5) 0.079(5) -0.006(4) 0.022(5) 0.062(5)
S18 0.124(7) 0.078(5) 0.155(7) -0.005(5) 0.044(6) 0.057(5)
N108 0.118(9) 0.082(11) 0.093(9) -0.002(7) 0.021(7) 0.059(7)
O33 0.162(10) 0.093(12) 0.085(11) -0.005(9) 0.027(8) 0.072(9)
O34 0.164(12) 0.103(12) 0.087(9) -0.008(8) 0.017(8) 0.071(9)
O35 0.106(13) 0.091(12) 0.157(10) -0.006(8) 0.050(9) 0.046(10)
O36 0.122(12) 0.087(13) 0.178(12) 0.000(9) 0.029(9) 0.051(10)
C17A 0.211(11) 0.090(7) 0.109(9) -0.005(6) 0.038(8) 0.073(6)
C18A 0.149(10) 0.081(7) 0.194(11) 0.005(7) 0.064(9) 0.061(7)
F1I 0.202(11) 0.084(8) 0.108(9) -0.011(7) 0.045(8) 0.073(7)
F2I 0.229(12) 0.099(8) 0.112(9) -0.005(7) 0.043(8) 0.062(8)
F3I 0.211(12) 0.094(8) 0.114(10) -0.008(7) 0.030(8) 0.076(7)
F4I 0.151(11) 0.082(8) 0.196(11) 0.018(8) 0.064(9) 0.053(7)
F5I 0.155(11) 0.082(8) 0.198(11) 0.002(7) 0.063(9) 0.064(8)
F6I 0.153(10) 0.084(8) 0.200(12) 0.005(8) 0.064(9) 0.055(7)
S19 0.132(6) 0.082(5) 0.073(5) -0.006(4) 0.028(4) 0.040(4)
S20 0.130(6) 0.075(5) 0.061(5) 0.000(4) 0.015(4) 0.048(4)
N109 0.134(9) 0.084(9) 0.055(9) -0.001(7) 0.016(7) 0.050(7)
O37 0.162(15) 0.103(12) 0.073(8) -0.004(8) 0.040(8) 0.037(10)
O38 0.165(15) 0.094(8) 0.081(11) -0.014(7) 0.006(10) 0.044(8)
O39 0.107(11) 0.078(7) 0.058(9) 0.000(6) 0.011(8) 0.044(7)
O40 0.137(13) 0.087(10) 0.062(8) 0.009(7) 0.027(8) 0.061(9)
C19A 0.147(8) 0.152(10) 0.097(8) 0.002(7) 0.020(6) 0.051(7)
C20A 0.135(7) 0.069(7) 0.064(7) -0.001(6) 0.015(5) 0.047(6)
F1J 0.156(10) 0.156(10) 0.110(9) 0.002(8) 0.021(8) 0.060(8)
F2J 0.144(9) 0.170(11) 0.100(9) 0.000(8) 0.019(7) 0.042(8)
F3J 0.145(10) 0.146(10) 0.093(8) 0.002(8) 0.019(7) 0.051(8)
F4J 0.145(9) 0.080(8) 0.065(7) 0.002(6) 0.012(6) 0.047(7)
F5J 0.143(9) 0.068(7) 0.067(7) -0.004(6) 0.014(6) 0.042(6)
F6J 0.132(8) 0.064(7) 0.064(7) 0.004(6) 0.016(6) 0.049(6)
S21 0.145(6) 0.070(5) 0.089(5) 0.024(4) 0.035(4) 0.050(5)
S22 0.142(6) 0.066(5) 0.065(5) 0.012(4) 0.025(4) 0.043(4)
N110 0.143(9) 0.061(9) 0.080(10) 0.015(7) 0.028(8) 0.041(7)
O41 0.171(15) 0.075(10) 0.093(9) 0.025(8) 0.046(9) 0.057(10)
O42 0.167(15) 0.073(8) 0.102(12) 0.030(7) 0.035(10) 0.062(8)
O43 0.141(13) 0.068(10) 0.066(8) 0.013(7) 0.027(8) 0.036(9)
O44 0.134(13) 0.059(8) 0.076(10) 0.013(7) 0.024(9) 0.037(8)
C21A 0.165(9) 0.153(10) 0.113(8) 0.021(7) 0.026(7) 0.048(7)
C22A 0.148(7) 0.066(7) 0.060(6) 0.012(6) 0.025(5) 0.048(6)
F1K 0.166(10) 0.175(11) 0.121(10) 0.018(9) 0.030(8) 0.047(8)
F2K 0.175(11) 0.147(10) 0.118(9) 0.021(8) 0.023(8) 0.041(8)
F3K 0.165(10) 0.153(11) 0.111(9) 0.024(8) 0.023(8) 0.052(8)
F4K 0.152(9) 0.072(7) 0.054(7) 0.007(6) 0.025(6) 0.045(7)
F5K 0.153(9) 0.069(7) 0.068(7) 0.016(6) 0.024(6) 0.051(6)
F6K 0.145(8) 0.062(7) 0.060(7) 0.010(6) 0.026(6) 0.046(6)

loop_
_atom_type_symbol
_atom_type_description
_atom_type_scat_dispersion_real
_atom_type_scat_dispersion_imag
_atom_type_scat_source
C C 0.0034 0.0017 'International Tables Vol C Tables 4.2.6.8 and 6.1.1.4'
H H 0.0000 0.0000 'International Tables Vol C Tables 4.2.6.8 and 6.1.1.4'
N N 0.0066 0.0034 'International Tables Vol C Tables 4.2.6.8 and 6.1.1.4'
O O 0.0114 0.0062 'International Tables Vol C Tables 4.2.6.8 and 6.1.1.4'
F F 0.0180 0.0106 'International Tables Vol C Tables 4.2.6.8 and 6.1.1.4'
S S 0.1265 0.1256 'International Tables Vol C Tables 4.2.6.8 and 6.1.1.4'
Co Co 0.3480 0.9239 'International Tables Vol C Tables 4.2.6.8 and 6.1.1.4'
Cd Cd -0.8469 1.1419 'International Tables Vol C Tables 4.2.6.8 and 6.1.1.4'

loop_
_geom_angle_atom_site_label_1
_geom_angle_atom_site_label_2
_geom_angle_atom_site_label_3
_geom_angle
N17 Cd1 N18 85.1(7)
N17 Cd1 N10 91.1(6)
N18 Cd1 N10 88.4(7)
N17 Cd1 N2 90.2(6)
N18 Cd1 N2 95.7(7)
N10 Cd1 N2 175.8(6)
N17 Cd1 N1 159.2(7)
N18 Cd1 N1 85.8(7)
N10 Cd1 N1 107.3(6)
N2 Cd1 N1 72.1(6)
N17 Cd1 N9 116.0(6)
N18 Cd1 N9 150.0(7)
N10 Cd1 N9 71.0(6)
N2 Cd1 N9 104.8(6)
N1 Cd1 N9 80.1(6)
O104 Cd2 O103 88(2)
O104 Cd2 N12 94(2)
O103 Cd2 N12 85.8(14)
O104 Cd2 N11 97(2)
O103 Cd2 N11 157.7(15)
N12 Cd2 N11 72.2(9)
O104 Cd2 N3 156(2)
O103 Cd2 N3 104.4(15)
N12 Cd2 N3 106.4(9)
N11 Cd2 N3 79.0(9)
N12 Cd2 N4' 160.9(12)
N11 Cd2 N4' 121.5(12)
N3 Cd2 N4' 66.7(10)
O104 Cd2 N4 80(2)
O103 Cd2 N4 94.7(18)
N12 Cd2 N4 174.7(13)
N11 Cd2 N4 107.6(14)
N3 Cd2 N4 78.6(11)
N19 Cd3 N14 90.2(12)
N19 Cd3 N6 95.7(12)
N14 Cd3 N6 173.6(8)
N19 Cd3 N5 89.2(10)
N14 Cd3 N5 110.8(8)
N6 Cd3 N5 71.8(7)
N19 Cd3 N20 83.7(11)
N14 Cd3 N20 87.5(9)
N6 Cd3 N20 90.7(8)
N5 Cd3 N20 160.5(8)
N19 Cd3 N13 152.0(11)
N14 Cd3 N13 70.3(7)
N6 Cd3 N13 105.0(7)
N5 Cd3 N13 79.8(7)
N20 Cd3 N13 114.1(8)
N21 Cd4 N16 98.5(12)
N21 Cd4 N22 92.5(11)
N16 Cd4 N22 88.5(8)
N21 Cd4 N15 90.7(11)
N16 Cd4 N15 72.4(7)
N22 Cd4 N15 161.0(8)
N21 Cd4 N8 86.6(11)
N16 Cd4 N8 172.7(8)
N22 Cd4 N8 86.1(9)
N15 Cd4 N8 112.9(8)
N21 Cd4 N7 153.6(11)
N16 Cd4 N7 103.3(8)
N22 Cd4 N7 102.7(8)
N15 Cd4 N7 81.9(7)
N8 Cd4 N7 73.2(7)
N26 Cd5 N33 112.3(8)
N26 Cd5 N34 171.4(8)
N33 Cd5 N34 74.0(8)
N26 Cd5 N42 87.1(11)
N33 Cd5 N42 88.0(11)
N34 Cd5 N42 99.2(12)
N26 Cd5 N41 89.6(8)
N33 Cd5 N41 156.3(8)
N34 Cd5 N41 85.2(8)
N42 Cd5 N41 84.1(11)
N26 Cd5 N25 70.8(7)
N33 Cd5 N25 79.0(7)
N34 Cd5 N25 105.7(9)
N42 Cd5 N25 147.3(11)
N41 Cd5 N25 118.4(7)
N35 Cd6 N28 109.6(10)
N35 Cd6 N36 72.6(11)
N28 Cd6 N36 174.0(11)
N35 Cd6 O102 102(3)
N28 Cd6 O102 91(2)
N36 Cd6 O102 94(2)
N35 Cd6 N27 76.6(9)
N28 Cd6 N27 72.5(9)
N36 Cd6 N27 103.0(11)
O102 Cd6 N27 162(2)
N35 Cd6 O302 129(2)
N28 Cd6 O302 97(2)
N36 Cd6 O302 85(2)
N27 Cd6 O302 154(2)
N38 Cd7 N44 89.4(6)
N38 Cd7 N30 172.9(7)
N44 Cd7 N30 88.1(7)
N38 Cd7 N29 102.5(6)
N44 Cd7 N29 114.6(6)
N30 Cd7 N29 72.6(6)
N38 Cd7 N37 71.7(6)
N44 Cd7 N37 157.7(6)
N30 Cd7 N37 112.0(7)
N29 Cd7 N37 81.9(6)
N38 Cd7 N43 99.3(7)
N44 Cd7 N43 84.4(7)
N30 Cd7 N43 87.1(7)
N29 Cd7 N43 151.0(7)
N37 Cd7 N43 87.0(7)
N45 Cd8 N40 88.1(14)
N45 Cd8 N32 93.5(14)
N40 Cd8 N32 176.5(8)
N45 Cd8 N31 91.9(14)
N40 Cd8 N31 112.3(8)
N32 Cd8 N31 70.7(7)
N45 Cd8 N46 88.1(15)
N40 Cd8 N46 85.8(10)
N32 Cd8 N46 91.2(9)
N31 Cd8 N46 161.9(10)
N45 Cd8 N39 156.4(14)
N40 Cd8 N39 72.3(7)
N32 Cd8 N39 106.8(8)
N31 Cd8 N39 83.9(7)
N46 Cd8 N39 103.0(9)
C219 Co1 C401 159.5(16)
C219 Co1 C405 158.9(15)
C401 Co1 C405 41.6(8)
C219 Co1 C258 42.7(9)
C401 Co1 C258 120.9(13)
C405 Co1 C258 152.6(14)
C219 Co1 C220 44.1(6)
C401 Co1 C220 149.8(16)
C405 Co1 C220 119.9(13)
C258 Co1 C220 63.1(10)
C219 Co1 C402 125.0(14)
C401 Co1 C402 41.4(8)
C405 Co1 C402 69.7(11)
C258 Co1 C402 111.7(12)
C220 Co1 C402 168.7(15)
C219 Co1 C257 62.9(9)
C401 Co1 C257 116.4(13)
C405 Co1 C257 117.0(12)
C258 Co1 C257 44.1(8)
C220 Co1 C257 42.5(9)
C402 Co1 C257 141.2(16)
C219 Co1 C404 124.6(13)
C401 Co1 C404 69.7(11)
C405 Co1 C404 41.3(8)
C258 Co1 C404 166.1(14)
C220 Co1 C404 113.2(13)
C402 Co1 C404 69.3(10)
C257 Co1 C404 142.6(15)
C219 Co1 C403 110.5(11)
C401 Co1 C403 69.5(10)
C405 Co1 C403 69.5(10)
C258 Co1 C403 130.7(13)
C220 Co1 C403 133.7(16)
C402 Co1 C403 41.0(7)
C257 Co1 C403 173.3(12)
C404 Co1 C403 41.0(7)
C219 Co1 C279 118.7(10)
C258 Co1 C279 121.7(11)
C220 Co1 C279 153.3(15)
C257 Co1 C279 160.1(15)
C219 Co1 C280 122.5(10)
C258 Co1 C280 155.1(13)
C220 Co1 C280 124.1(12)
C257 Co1 C280 158.4(14)
C279 Co1 C280 40.1(6)
C219 Co1 C278 139.9(13)
C258 Co1 C278 111.0(11)
C220 Co1 C278 166.9(14)
C257 Co1 C278 124.9(13)
C279 Co1 C278 39.7(6)
C280 Co1 C278 66.5(8)
C157 Co2 C119 62.7(8)
C157 Co2 C120 42.5(8)
C119 Co2 C120 43.3(9)
C157 Co2 C180 123.2(12)
C119 Co2 C180 145.8(15)
C120 Co2 C180 114.5(11)
C157 Co2 C179 111.3(10)
C119 Co2 C179 172.3(12)
C120 Co2 C179 135.9(14)
C180 Co2 C179 41.0(7)
C157 Co2 C158 44.0(8)
C119 Co2 C158 43.3(8)
C120 Co2 C158 63.1(10)
C180 Co2 C158 164.8(14)
C179 Co2 C158 129.1(13)
C157 Co2 C411 117.6(12)
C119 Co2 C411 161.1(18)
C120 Co2 C411 122.5(14)
C158 Co2 C411 150.9(17)
C157 Co2 C415 140.0(17)
C119 Co2 C415 125.6(14)
C120 Co2 C415 112.1(12)
C158 Co2 C415 168.4(16)
C411 Co2 C415 40.7(8)
C157 Co2 C412 120.3(13)
C119 Co2 C412 157.6(18)
C120 Co2 C412 154.7(18)
C158 Co2 C412 121.1(13)
C411 Co2 C412 40.6(8)
C415 Co2 C412 68.2(11)
C157 Co2 C181 156.5(16)
C119 Co2 C181 119.3(11)
C120 Co2 C181 120.6(12)
C180 Co2 C181 40.7(7)
C179 Co2 C181 68.2(9)
C158 Co2 C181 154.4(15)
C157 Co2 C414 171.9(13)
C119 Co2 C414 110.0(11)
C120 Co2 C414 130.0(16)
C158 Co2 C414 133.5(15)
C411 Co2 C414 68.1(11)
C415 Co2 C414 40.4(8)
C412 Co2 C414 67.8(10)
C157 Co2 C413 146.0(17)
C119 Co2 C413 123.5(15)
C120 Co2 C413 164.9(18)
C158 Co2 C413 113.9(12)
C411 Co2 C413 68.0(11)
C415 Co2 C413 67.8(10)
C412 Co2 C413 40.3(8)
C414 Co2 C413 40.1(7)
C320 Co3 C319 45.1(6)
C320 Co3 C359 63.3(9)
C319 Co3 C359 43.9(9)
C320 Co3 C358 43.0(9)
C319 Co3 C358 64.1(9)
C359 Co3 C358 43.3(8)
C320 Co3 C379 113.5(7)
C319 Co3 C379 147.6(9)
C359 Co3 C379 161.4(10)
C358 Co3 C379 120.8(8)
C320 Co3 C378 119.6(9)
C319 Co3 C378 120.7(9)
C359 Co3 C378 158.3(9)
C358 Co3 C378 154.1(9)
C379 Co3 C378 40.2(3)
C320 Co3 C380 135.3(8)
C319 Co3 C380 171.8(9)
C359 Co3 C380 127.9(9)
C358 Co3 C380 110.3(8)
C379 Co3 C380 40.1(3)
C378 Co3 C380 67.1(3)
C320 Co3 C382 149.0(10)
C319 Co3 C382 117.1(8)
C359 Co3 C382 126.0(9)
C358 Co3 C382 165.1(9)
C379 Co3 C382 67.0(3)
C378 Co3 C382 39.7(3)
C380 Co3 C382 66.5(3)
C320 Co3 C381 171.6(10)
C319 Co3 C381 138.5(8)
C359 Co3 C381 113.4(8)
C358 Co3 C381 129.0(9)
C379 Co3 C381 66.8(3)
C378 Co3 C381 66.6(3)
C380 Co3 C381 39.6(3)
C382 Co3 C381 39.4(3)
C58 Co4 C20 63.7(9)
C58 Co4 C57 44.5(6)
C20 Co4 C57 42.8(9)
C58 Co4 C406 129.2(13)
C20 Co4 C406 140.5(16)
C57 Co4 C406 114.8(11)
C58 Co4 C19 43.5(8)
C20 Co4 C19 42.8(9)
C57 Co4 C19 62.4(9)
C406 Co4 C19 172.4(15)
C58 Co4 C80 137.7(12)
C20 Co4 C80 126.3(11)
C57 Co4 C80 169.0(11)
C19 Co4 C80 111.3(10)
C58 Co4 C79 117.9(10)
C20 Co4 C79 164.4(13)
C57 Co4 C79 150.0(11)
C19 Co4 C79 126.3(12)
C80 Co4 C79 40.9(6)
C58 Co4 C407 107.7(12)
C20 Co4 C407 170.3(12)
C57 Co4 C407 128.1(13)
C406 Co4 C407 40.8(8)
C19 Co4 C407 134.4(15)
C58 Co4 C410 168.6(15)
C20 Co4 C410 119.6(13)
C57 Co4 C410 129.3(13)
C406 Co4 C410 40.7(8)
C19 Co4 C410 146.8(15)
C407 Co4 C410 67.8(10)
C58 Co4 C81 169.2(10)
C20 Co4 C81 108.0(11)
C57 Co4 C81 134.4(11)
C19 Co4 C81 125.7(11)
C80 Co4 C81 40.5(6)
C79 Co4 C81 68.0(8)
C58 Co4 C78 123.5(11)
C20 Co4 C78 153.6(13)
C57 Co4 C78 121.3(10)
C19 Co4 C78 160.8(14)
C80 Co4 C78 67.9(8)
C79 Co4 C78 40.3(6)
C81 Co4 C78 67.1(8)
C58 Co4 C77 149.7(12)
C20 Co4 C77 119.9(12)
C57 Co4 C77 115.0(10)
C19 Co4 C77 159.3(13)
C80 Co4 C77 67.5(7)
C79 Co4 C77 67.3(8)
C81 Co4 C77 39.7(6)
C78 Co4 C77 39.6(6)
C6 N1 C7 120.5(19)
C6 N1 Cd1 111.8(15)
C7 N1 Cd1 126.8(14)
C1 N2 C5 117.5(4)
C1 N2 Cd1 127.1(8)
C5 N2 Cd1 115.2(8)
C33' N3 C29 112(3)
C29 N3 C33 127(3)
C33' N3 Cd2 118(2)
C29 N3 Cd2 129.3(16)
C33 N3 Cd2 98(3)
C51 N5 C47 120(2)
C51 N5 Cd3 113.7(18)
C47 N5 Cd3 125.7(15)
C52 N6 C56 117.5(4)
C52 N6 Cd3 115.9(11)
C56 N6 Cd3 126.6(11)
C71 N7 C67 117.3(19)
C71 N7 Cd4 114.7(17)
C67 N7 Cd4 127.6(14)
C76 N8 C72 117.8(4)
C76 N8 Cd4 126.3(12)
C72 N8 Cd4 115.4(12)
C106 N9 C107 117.8(18)
C106 N9 Cd1 111.4(16)
C107 N9 Cd1 127.6(14)
C101 N10 C105 117.6(4)
C101 N10 Cd1 122.6(9)
C105 N10 Cd1 119.4(9)
C133 N11 C129 119(3)
C133 N11 Cd2 114(2)
C129 N11 Cd2 124(2)
C134 N12 C138 117.3(4)
C134 N12 Cd2 114.7(11)
C138 N12 Cd2 127.3(11)
C151 N13 C147 120.8(18)
C151 N13 Cd3 112.9(17)
C147 N13 Cd3 125.5(12)
C152 N14 C156 117.4(4)
C152 N14 Cd3 119.2(10)
C156 N14 Cd3 122.8(10)
C171 N15 C167 117(2)
C171 N15 Cd4 115.4(16)
C167 N15 Cd4 126.5(14)
C172 N16 C176 117.6(4)
C172 N16 Cd4 115.7(9)
C176 N16 Cd4 126.6(9)
C90 N17 Cd1 176(2)
C92 N18 Cd1 171(2)
C88 N19 Cd3 174(5)
C94 N20 Cd3 162(3)
C96 N21 Cd4 169(5)
C98 N22 Cd4 151(3)
C206 N25 C207 120(2)
C206 N25 Cd5 112.2(19)
C207 N25 Cd5 126.1(14)
C205 N26 C201 117.6(4)
C205 N26 Cd5 117.8(11)
C201 N26 Cd5 124.6(11)
C233 N27 C229 123(3)
C233 N27 Cd6 112(2)
C229 N27 Cd6 124.3(19)
C234 N28 C238 117.5(4)
C234 N28 Cd6 115.3(13)
C238 N28 Cd6 127.1(13)
C251 N29 C247 116.6(16)
C251 N29 Cd7 113.3(14)
C247 N29 Cd7 128.4(13)
C252 N30 C256 117.7(4)
C252 N30 Cd7 116.9(9)
C256 N30 Cd7 125.0(9)
C271 N31 C267 120(2)
C271 N31 Cd8 118(2)
C267 N31 Cd8 121.1(15)
C272 N32 C276 117.5(4)
C272 N32 Cd8 115.3(10)
C276 N32 Cd8 126.7(11)
C307 N33 C306 115(2)
C307 N33 Cd5 132.6(15)
C306 N33 Cd5 111.9(17)
C301 N34 C305 117.4(4)
C301 N34 Cd5 127.8(12)
C305 N34 Cd5 114.1(11)
C333 N35 C329 118(2)
C333 N35 Cd6 113(2)
C329 N35 Cd6 129.4(19)
C334 N36 C338 117.5(4)
C334 N36 Cd6 121.8(17)
C338 N36 Cd6 119.9(17)
C352 N37 C347 117.9(19)
C352 N37 Cd7 116.0(15)
C347 N37 Cd7 125.4(13)
C353 N38 C357 117.5(4)
C353 N38 Cd7 115.3(9)
C357 N38 Cd7 127.2(9)
C372 N39 C368 120(2)
C372 N39 Cd8 111.9(19)
C368 N39 Cd8 127.2(13)
C373 N40 C377 117.4(4)
C373 N40 Cd8 118.8(11)
C377 N40 Cd8 123.7(11)
C282 N41 Cd5 172(2)
C284 N42 Cd5 170(4)
C293 N43 Cd7 169(3)
C289 N43 Cd7 154(6)
C287 N44 Cd7 172(2)
C291 N45 Cd8 178(6)
C285 N46 Cd8 151(4)
N2 C1 C2 123.7(4)
N2 C1 H1 118.2
C2 C1 H1 118.2
C3 C2 C1 118.0(4)
C3 C2 H2 121.0
C1 C2 H2 121.0
C2 C3 C4 119.4(4)
C2 C3 H3 120.3
C4 C3 H3 120.3
C3 C4 C5 118.9(4)
C3 C4 H4 120.6
C5 C4 H4 120.6
N2 C5 C4 122.1(4)
N2 C5 C6 116.3(14)
C4 C5 C6 121.6(14)
N1 C6 C5 124(2)
N1 C6 H6 118.1
C5 C6 H6 118.1
C8 C7 C12 120.0
C8 C7 N1 123.5(13)
C12 C7 N1 116.5(13)
C9 C8 C7 120.0
C9 C8 H8 120.0
C7 C8 H8 120.0
C8 C9 C10 120.0
C8 C9 C13 116.3(11)
C10 C9 C13 123.5(11)
C9 C10 C11 120.0
C9 C10 H10 120.0
C11 C10 H10 120.0
C12 C11 C10 120.0
C12 C11 H11 120.0
C10 C11 H11 120.0
C11 C12 C7 120.0
C11 C12 H12 120.0
C7 C12 H12 120.0
C14 C13 C18 120.0
C14 C13 C9 122.0(11)
C18 C13 C9 118.0(11)
C15 C14 C13 120.0
C15 C14 H14 120.0
C13 C14 H14 120.0
C14 C15 C16 120.0
C14 C15 H15 120.0
C16 C15 H15 120.0
C15 C16 C17 120.0
C15 C16 C19 117.7(14)
C17 C16 C19 122.2(14)
C18 C17 C16 120.0
C18 C17 H17 120.0
C16 C17 H17 120.0
C17 C18 C13 120.0
C17 C18 H18 120.0
C13 C18 H18 120.0
C16 C19 C58 133(2)
C16 C19 C20 136.3(19)
C58 C19 C20 90.4(18)
C16 C19 Co4 122.8(14)
C58 C19 Co4 66.7(11)
C20 C19 Co4 67.0(13)
C57 C20 C19 91.1(18)
C57 C20 C21 131(2)
C19 C20 C21 137(2)
C57 C20 Co4 68.9(12)
C19 C20 Co4 70.1(12)
C21 C20 Co4 126.6(15)
C22 C21 C26 120.0
C22 C21 C20 119.9(13)
C26 C21 C20 120.1(13)
C21 C22 C23 120.0
C21 C22 H22 120.0
C23 C22 H22 120.0
C24 C23 C22 120.0
C24 C23 H23 120.0
C22 C23 H23 120.0
C25 C24 C23 120.0
C25 C24 C27 120.2(13)
C23 C24 C27 119.8(13)
C26 C25 C24 120.0
C26 C25 H25 120.0
C24 C25 H25 120.0
C25 C26 C21 120.0
C25 C26 H26 120.0
C21 C26 H26 120.0
C28 C27 C32 120.0
C28 C27 C24 116.5(14)
C32 C27 C24 123.5(14)
C29 C28 C27 120.0
C29 C28 H28 120.0
C27 C28 H28 120.0
C28 C29 C30 120.0
C28 C29 N3 124.1(16)
C30 C29 N3 115.9(16)
C29 C30 C31 120.0
C29 C30 H30 120.0
C31 C30 H30 120.0
C32 C31 C30 120.0
C32 C31 H31 120.0
C30 C31 H31 120.0
C31 C32 C27 120.0
C31 C32 H32 120.0
C27 C32 H32 120.0
C34 C33 N3 137(4)
C34 C33 H33 111.7
N3 C33 H33 111.7
C34 N4 C38 117.5(5)
C34 N4 Cd2 114(2)
C38 N4 Cd2 128(2)
N4 C34 C35 123.4(5)
N4 C34 C33 111(3)
C35 C34 C33 125(3)
C36 C35 C34 117.9(5)
C36 C35 H35 121.1
C34 C35 H35 121.1
C35 C36 C37 119.4(5)
C35 C36 H36 120.3
C37 C36 H36 120.3
C36 C37 C38 118.7(4)
C36 C37 H37 120.6
C38 C37 H37 120.6
N4 C38 C37 121.9(5)
N4 C38 H38 119.1
C37 C38 H38 119.1
N3 C33' C34' 119(4)
N3 C33' H33' 120.6
C34' C33' H33' 120.6
C34' N4' C38' 117.5(4)
C34' N4' Cd2 123.0(19)
C38' N4' Cd2 118.4(19)
N4' C34' C35' 123.5(5)
N4' C34' C33' 112(3)
C35' C34' C33' 125(3)
C36' C35' C34' 117.8(5)
C36' C35' H35' 121.1
C34' C35' H35' 121.1
C35' C36' C37' 119.4(5)
C35' C36' H36' 120.3
C37' C36' H36' 120.3
C36' C37' C38' 118.8(4)
C36' C37' H37' 120.6
C38' C37' H37' 120.6
N4' C38' C37' 122.1(5)
N4' C38' H38' 119.0
C37' C38' H38' 119.0
C40 C39 C44 120.0
C40 C39 C57 119.8(12)
C44 C39 C57 120.1(12)
C39 C40 C41 120.0
C39 C40 H40 120.0
C41 C40 H40 120.0
C42 C41 C40 120.0
C42 C41 H41 120.0
C40 C41 H41 120.0
C43 C42 C41 120.0
C43 C42 C45 119.5(12)
C41 C42 C45 120.4(12)
C42 C43 C44 120.0
C42 C43 H43 120.0
C44 C43 H43 120.0
C43 C44 C39 120.0
C43 C44 H44 120.0
C39 C44 H44 120.0
C46 C45 C50 120.0
C46 C45 C42 118.6(13)
C50 C45 C42 121.3(13)
C47 C46 C45 120.0
C47 C46 H46 120.0
C45 C46 H46 120.0
C46 C47 C48 120.0
C46 C47 N5 122.5(15)
C48 C47 N5 117.5(15)
C47 C48 C49 120.0
C47 C48 H48 120.0
C49 C48 H48 120.0
C50 C49 C48 120.0
C50 C49 H49 120.0
C48 C49 H49 120.0
C49 C50 C45 120.0
C49 C50 H50 120.0
C45 C50 H50 120.0
N5 C51 C52 120(3)
N5 C51 H51 119.8
C52 C51 H51 119.8
N6 C52 C53 123.6(4)
N6 C52 C51 117.8(19)
C53 C52 C51 118.2(19)
C54 C53 C52 117.9(4)
C54 C53 H53 121.0
C52 C53 H53 121.0
C53 C54 C55 119.4(4)
C53 C54 H54 120.3
C55 C54 H54 120.3
C54 C55 C56 118.9(4)
C54 C55 H55 120.5
C56 C55 H55 120.5
N6 C56 C55 122.2(4)
N6 C56 H56 118.9
C55 C56 H56 118.9
C20 C57 C39 136.4(19)
C20 C57 C58 90.3(17)
C39 C57 C58 133.1(19)
C20 C57 Co4 68.4(12)
C39 C57 Co4 125.3(14)
C58 C57 Co4 67.5(11)
C19 C58 C57 88.1(16)
C19 C58 C59 133.9(19)
C57 C58 C59 136.8(19)
C19 C58 Co4 69.8(12)
C57 C58 Co4 68.0(11)
C59 C58 Co4 128.0(13)
C60 C59 C64 120.0
C60 C59 C58 121.7(13)
C64 C59 C58 118.3(13)
C61 C60 C59 120.0
C61 C60 H60 120.0
C59 C60 H60 120.0
C60 C61 C62 120.0
C60 C61 H61 120.0
C62 C61 H61 120.0
C61 C62 C63 120.0
C61 C62 C65 121.8(11)
C63 C62 C65 118.0(12)
C64 C63 C62 120.0
C64 C63 H63 120.0
C62 C63 H63 120.0
C63 C64 C59 120.0
C63 C64 H64 120.0
C59 C64 H64 120.0
C66 C65 C70 120.0
C66 C65 C62 122.3(13)
C70 C65 C62 117.7(13)
C67 C66 C65 120.0
C67 C66 H66 120.0
C65 C66 H66 120.0
C66 C67 C68 120.0
C66 C67 N7 120.7(14)
C68 C67 N7 119.3(15)
C69 C68 C67 120.0
C69 C68 H68 120.0
C67 C68 H68 120.0
C70 C69 C68 120.0
C70 C69 H69 120.0
C68 C69 H69 120.0
C69 C70 C65 120.0
C69 C70 H70 120.0
C65 C70 H70 120.0
N7 C71 C72 117(2)
N7 C71 H71 121.3
C72 C71 H71 121.3
N8 C72 C73 123.5(4)
N8 C72 C71 119.1(19)
C73 C72 C71 117.3(18)
C74 C73 C72 118.0(4)
C74 C73 H73 121.0
C72 C73 H73 121.0
C73 C74 C75 119.6(4)
C73 C74 H74 120.2
C75 C74 H74 120.2
C74 C75 C76 118.7(4)
C74 C75 H75 120.6
C76 C75 H75 120.6
N8 C76 C75 122.0(4)
N8 C76 H76 119.0
C75 C76 H76 119.0
C81 C77 C78 108.0
C81 C77 Co4 68.8(12)
C78 C77 Co4 69.3(12)
C81 C77 H77 126.0
C78 C77 H77 126.0
Co4 C77 H77 127.4
C77 C78 C79 108.0
C77 C78 Co4 71.1(12)
C79 C78 Co4 67.9(13)
C77 C78 H78 126.0
C79 C78 H78 126.0
Co4 C78 H78 126.5
C80 C79 C78 108.0
C80 C79 Co4 69.2(12)
C78 C79 Co4 71.8(13)
C80 C79 H79 126.0
C78 C79 H79 126.0
Co4 C79 H79 124.6
C79 C80 C81 108.0
C79 C80 Co4 69.8(13)
C81 C80 Co4 71.5(13)
C79 C80 H80 126.0
C81 C80 H80 126.0
Co4 C80 H80 124.3
C80 C81 C77 108.0
C80 C81 Co4 68.0(13)
C77 C81 Co4 71.5(13)
C80 C81 H81 126.0
C77 C81 H81 126.0
Co4 C81 H81 126.0
C410 C406 C407 108.0
C410 C406 Co4 71.3(16)
C407 C406 Co4 70.9(17)
C410 C406 H406 126.0
C407 C406 H406 126.0
Co4 C406 H406 123.4
C406 C407 C408 108.0
C406 C407 Co4 68.3(17)
C408 C407 Co4 72.5(17)
C406 C407 H407 126.0
C408 C407 H407 126.0
Co4 C407 H407 124.8
C407 C408 C409 108.0
C407 C408 Co4 67.7(16)
C409 C408 Co4 70.6(16)
C407 C408 H408 126.0
C409 C408 H408 126.0
Co4 C408 H408 127.2
C410 C409 C408 108.0
C410 C409 Co4 67.9(16)
C408 C409 Co4 70.3(16)
C410 C409 H409 126.0
C408 C409 H409 126.0
Co4 C409 H409 127.4
C406 C410 C409 108.0
C406 C410 Co4 68.0(16)
C409 C410 Co4 72.5(17)
C406 C410 H410 126.0
C409 C410 H410 126.0
Co4 C410 H410 125.1
N19 C88 C89 173(6)
C88 C89 H89A 109.5
C88 C89 H89B 109.5
H89A C89 H89B 109.5
C88 C89 H89C 109.5
H89A C89 H89C 109.5
H89B C89 H89C 109.5
N17 C90 C91 177(3)
C90 C91 H91A 109.5
C90 C91 H91B 109.5
H91A C91 H91B 109.5
C90 C91 H91C 109.5
H91A C91 H91C 109.5
H91B C91 H91C 109.5
N18 C92 C93 173(3)
C92 C93 H93A 109.5
C92 C93 H93B 109.5
H93A C93 H93B 109.5
C92 C93 H93C 109.5
H93A C93 H93C 109.5
H93B C93 H93C 109.5
N20 C94 C95 175(4)
C94 C95 H95A 109.5
C94 C95 H95B 109.5
H95A C95 H95B 109.5
C94 C95 H95C 109.5
H95A C95 H95C 109.5
H95B C95 H95C 109.5
N21 C96 C97 174(6)
C96 C97 H97A 109.5
C96 C97 H97B 109.5
H97A C97 H97B 109.5
C96 C97 H97C 109.5
H97A C97 H97C 109.5
H97B C97 H97C 109.5
N22 C98 C99 173(3)
C98 C99 H99A 109.5
C98 C99 H99B 109.5
H99A C99 H99B 109.5
C98 C99 H99C 109.5
H99A C99 H99C 109.5
H99B C99 H99C 109.5
N10 C101 C102 123.6(4)
N10 C101 H101 118.2
C102 C101 H101 118.2
C103 C102 C101 118.1(4)
C103 C102 H102 120.9
C101 C102 H102 120.9
C102 C103 C104 119.6(4)
C102 C103 H103 120.2
C104 C103 H103 120.2
C103 C104 C105 118.9(4)
C103 C104 H104 120.6
C105 C104 H104 120.6
N10 C105 C104 122.0(4)
N10 C105 C106 113.6(15)
C104 C105 C106 124.2(15)
N9 C106 C105 123(2)
N9 C106 H106 118.7
C105 C106 H106 118.7
C108 C107 C112 120.0
C108 C107 N9 123.0(12)
C112 C107 N9 117.0(11)
C107 C108 C109 120.0
C107 C108 H108 120.0
C109 C108 H108 120.0
C110 C109 C108 120.0
C110 C109 C113 120.5(11)
C108 C109 C113 119.5(11)
C111 C110 C109 120.0
C111 C110 H110 120.0
C109 C110 H110 120.0
C110 C111 C112 120.0
C110 C111 H111 120.0
C112 C111 H111 120.0
C111 C112 C107 120.0
C111 C112 H112 120.0
C107 C112 H112 120.0
C114 C113 C118 120.0
C114 C113 C109 120.4(10)
C118 C113 C109 119.6(10)
C113 C114 C115 120.0
C113 C114 H114 120.0
C115 C114 H114 120.0
C116 C115 C114 120.0
C116 C115 H115 120.0
C114 C115 H115 120.0
C117 C116 C115 120.0
C117 C116 C119 119.1(11)
C115 C116 C119 120.9(11)
C118 C117 C116 120.0
C118 C117 H117 120.0
C116 C117 H117 120.0
C117 C118 C113 120.0
C117 C118 H118 120.0
C113 C118 H118 120.0
C116 C119 C120 137(2)
C116 C119 C158 132(2)
C120 C119 C158 90.7(16)
C116 C119 Co2 124.9(13)
C120 C119 Co2 68.5(12)
C158 C119 Co2 69.4(12)
C157 C120 C121 137(2)
C157 C120 C119 90.0(18)
C121 C120 C119 132.9(19)
C157 C120 Co2 67.5(12)
C121 C120 Co2 124.2(15)
C119 C120 Co2 68.2(13)
C126 C121 C122 115(2)
C126 C121 C120 124(2)
C122 C121 C120 120(2)
C123 C122 C121 119(2)
C123 C122 H122 120.6
C121 C122 H122 120.6
C122 C123 C124 126(2)
C122 C123 H123 117.1
C124 C123 H123 117.1
C125 C124 C123 111(3)
C125 C124 C127 126(3)
C123 C124 C127 123(2)
C124 C125 C126 128(3)
C124 C125 H125 116.0
C126 C125 H125 116.0
C125 C126 C121 121(2)
C125 C126 H126 119.6
C121 C126 H126 119.6
C128 C127 C132 120.0
C128 C127 C124 117.5(16)
C132 C127 C124 122.0(16)
C129 C128 C127 120.0
C129 C128 H128 120.0
C127 C128 H128 120.0
C128 C129 C130 120.0
C128 C129 N11 128.3(18)
C130 C129 N11 110.9(18)
C131 C130 C129 120.0
C131 C130 H130 120.0
C129 C130 H130 120.0
C130 C131 C132 120.0
C130 C131 H131 120.0
C132 C131 H131 120.0
C131 C132 C127 120.0
C131 C132 H132 120.0
C127 C132 H132 120.0
N11 C133 C134 122(3)
N11 C133 H133 118.9
C134 C133 H133 118.9
N12 C134 C135 123.6(4)
N12 C134 C133 116(2)
C135 C134 C133 120(2)
C136 C135 C134 118.2(4)
C136 C135 H135 120.9
C134 C135 H135 120.9
C135 C136 C137 119.4(4)
C135 C136 H136 120.3
C137 C136 H136 120.3
C136 C137 C138 118.4(5)
C136 C137 H137 120.8
C138 C137 H137 120.8
N12 C138 C137 121.6(5)
N12 C138 H138 119.2
C137 C138 H138 119.2
C140 C139 C144 120.0
C140 C139 C157 119.5(12)
C144 C139 C157 120.5(12)
C141 C140 C139 120.0
C141 C140 H140 120.0
C139 C140 H140 120.0
C142 C141 C140 120.0
C142 C141 H141 120.0
C140 C141 H141 120.0
C141 C142 C143 120.0
C141 C142 C145 121.0(10)
C143 C142 C145 118.8(10)
C142 C143 C144 120.0
C142 C143 H143 120.0
C144 C143 H143 120.0
C143 C144 C139 120.0
C143 C144 H144 120.0
C139 C144 H144 120.0
C146 C145 C150 120.0
C146 C145 C142 119.8(11)
C150 C145 C142 120.2(11)
C145 C146 C147 120.0
C145 C146 H146 120.0
C147 C146 H146 120.0
C148 C147 C146 120.0
C148 C147 N13 119.1(11)
C146 C147 N13 120.9(11)
C147 C148 C149 120.0
C147 C148 H148 120.0
C149 C148 H148 120.0
C150 C149 C148 120.0
C150 C149 H149 120.0
C148 C149 H149 120.0
C149 C150 C145 120.0
C149 C150 H150 120.0
C145 C150 H150 120.0
N13 C151 C152 121(2)
N13 C151 H151 119.6
C152 C151 H151 119.6
N14 C152 C153 123.8(4)
N14 C152 C151 116.4(17)
C153 C152 C151 119.8(17)
C154 C153 C152 118.1(4)
C154 C153 H153 120.9
C152 C153 H153 120.9
C153 C154 C155 119.3(4)
C153 C154 H154 120.3
C155 C154 H154 120.3
C154 C155 C156 118.8(4)
C154 C155 H155 120.6
C156 C155 H155 120.6
N14 C156 C155 122.0(4)
N14 C156 H156 119.0
C155 C156 H156 119.0
C120 C157 C158 91.7(17)
C120 C157 C139 135(2)
C158 C157 C139 132.7(18)
C120 C157 Co2 70.0(11)
C158 C157 Co2 70.2(11)
C139 C157 Co2 125.6(13)
C159 C158 C119 136.8(18)
C159 C158 C157 135.5(17)
C119 C158 C157 87.5(17)
C159 C158 Co2 126.3(15)
C119 C158 Co2 67.3(11)
C157 C158 Co2 65.9(11)
C160 C159 C164 120.0
C160 C159 C158 119.0(12)
C164 C159 C158 121.0(12)
C161 C160 C159 120.0
C161 C160 H160 120.0
C159 C160 H160 120.0
C162 C161 C160 120.0
C162 C161 H161 120.0
C160 C161 H161 120.0
C163 C162 C161 120.0
C163 C162 C165 119.2(11)
C161 C162 C165 120.7(11)
C164 C163 C162 120.0
C164 C163 H163 120.0
C162 C163 H163 120.0
C163 C164 C159 120.0
C163 C164 H164 120.0
C159 C164 H164 120.0
C166 C165 C170 120.0
C166 C165 C162 120.3(12)
C170 C165 C162 119.7(12)
C165 C166 C167 120.0
C165 C166 H166 120.0
C167 C166 H166 120.0
C166 C167 C168 120.0
C166 C167 N15 124.2(14)
C168 C167 N15 115.6(14)
C169 C168 C167 120.0
C169 C168 H168 120.0
C167 C168 H168 120.0
C170 C169 C168 120.0
C170 C169 H169 120.0
C168 C169 H169 120.0
C169 C170 C165 120.0
C169 C170 H170 120.0
C165 C170 H170 120.0
N15 C171 C172 118(2)
N15 C171 H171 121.2
C172 C171 H171 121.2
N16 C172 C173 123.6(4)
N16 C172 C171 118.4(16)
C173 C172 C171 117.7(16)
C174 C173 C172 117.8(4)
C174 C173 H173 121.1
C172 C173 H173 121.1
C173 C174 C175 119.2(5)
C173 C174 H174 120.4
C175 C174 H174 120.4
C174 C175 C176 118.7(5)
C174 C175 H175 120.7
C176 C175 H175 120.7
N16 C176 C175 121.9(4)
N16 C176 H176 119.1
C175 C176 H176 119.1
C181 C177 C178 108.0
C181 C177 Co2 68.8(13)
C178 C177 Co2 69.4(13)
C181 C177 H177 126.0
C178 C177 H177 126.0
Co2 C177 H177 127.4
C179 C178 C177 108.0
C179 C178 Co2 68.1(13)
C177 C178 Co2 70.8(13)
C179 C178 H178 126.0
C177 C178 H178 126.0
Co2 C178 H178 126.7
C178 C179 C180 108.0
C178 C179 Co2 71.5(13)
C180 C179 Co2 69.1(14)
C178 C179 H179 126.0
C180 C179 H179 126.0
Co2 C179 H179 124.9
C179 C180 C181 108.0
C179 C180 Co2 69.9(13)
C181 C180 Co2 71.2(13)
C179 C180 H180 126.0
C181 C180 H180 126.0
Co2 C180 H180 124.5
C177 C181 C180 108.0
C177 C181 Co2 71.3(13)
C180 C181 Co2 68.2(13)
C177 C181 H181 126.0
C180 C181 H181 126.0
Co2 C181 H181 126.1
C415 C411 C412 108.0
C415 C411 Co2 70.0(15)
C412 C411 Co2 70.3(16)
C415 C411 H411 126.0
C412 C411 H411 126.0
Co2 C411 H411 125.3
C413 C412 C411 108.0
C413 C412 Co2 70.6(15)
C411 C412 Co2 69.1(16)
C413 C412 H412 126.0
C411 C412 H412 126.0
Co2 C412 H412 125.9
C412 C413 C414 108.0
C412 C413 Co2 69.2(15)
C414 C413 Co2 69.8(15)
C412 C413 H413 126.0
C414 C413 H413 126.0
Co2 C413 H413 126.6
C415 C414 C413 108.0
C415 C414 Co2 69.0(16)
C413 C414 Co2 70.1(16)
C415 C414 H414 126.0
C413 C414 H414 126.0
Co2 C414 H414 126.5
C414 C415 C411 108.0
C414 C415 Co2 70.6(15)
C411 C415 Co2 69.3(15)
C414 C415 H415 126.0
C411 C415 H415 126.0
Co2 C415 H415 125.7
N26 C201 C202 123.6(4)
N26 C201 H201 118.2
C202 C201 H201 118.2
C203 C202 C201 118.0(4)
C203 C202 H202 121.0
C201 C202 H202 121.0
C202 C203 C204 119.5(4)
C202 C203 H203 120.2
C204 C203 H203 120.2
C203 C204 C205 118.8(4)
C203 C204 H204 120.6
C205 C204 H204 120.6
N26 C205 C204 122.1(4)
N26 C205 C206 112.9(18)
C204 C205 C206 124.8(18)
N25 C206 C205 125(3)
N25 C206 H206 117.3
C205 C206 H206 117.3
C208 C207 C212 120.0
C208 C207 N25 122.1(12)
C212 C207 N25 117.9(12)
C209 C208 C207 120.0
C209 C208 H208 120.0
C207 C208 H208 120.0
C208 C209 C210 120.0
C208 C209 C213 120.2(12)
C210 C209 C213 119.7(12)
C211 C210 C209 120.0
C211 C210 H210 120.0
C209 C210 H210 120.0
C212 C211 C210 120.0
C212 C211 H211 120.0
C210 C211 H211 120.0
C211 C212 C207 120.0
C211 C212 H212 120.0
C207 C212 H212 120.0
C214 C213 C218 120.0
C214 C213 C209 120.0(11)
C218 C213 C209 119.9(11)
C213 C214 C215 120.0
C213 C214 H214 120.0
C215 C214 H214 120.0
C214 C215 C216 120.0
C214 C215 H215 120.0
C216 C215 H215 120.0
C217 C216 C215 120.0
C217 C216 C219 117.8(12)
C215 C216 C219 122.1(12)
C216 C217 C218 120.0
C216 C217 H217 120.0
C218 C217 H217 120.0
C217 C218 C213 120.0
C217 C218 H218 120.0
C213 C218 H218 120.0
C258 C219 C216 132.3(18)
C258 C219 C220 90.8(18)
C216 C219 C220 136(2)
C258 C219 Co1 69.7(13)
C216 C219 Co1 126.1(13)
C220 C219 Co1 68.9(12)
C257 C220 C221 137.8(17)
C257 C220 C219 90.0(18)
C221 C220 C219 132(2)
C257 C220 Co1 69.4(13)
C221 C220 Co1 126.8(14)
C219 C220 Co1 67.1(12)
C222 C221 C226 120.0
C222 C221 C220 117.9(12)
C226 C221 C220 121.8(12)
C223 C222 C221 120.0
C223 C222 H222 120.0
C221 C222 H222 120.0
C222 C223 C224 120.0
C222 C223 H223 120.0
C224 C223 H223 120.0
C225 C224 C223 120.0
C225 C224 C227 120.0(12)
C223 C224 C227 119.8(12)
C224 C225 C226 120.0
C224 C225 H225 120.0
C226 C225 H225 120.0
C225 C226 C221 120.0
C225 C226 H226 120.0
C221 C226 H226 120.0
C228 C227 C232 120.0
C228 C227 C224 119.1(13)
C232 C227 C224 120.7(13)
C229 C228 C227 120.0
C229 C228 H228 120.0
C227 C228 H228 120.0
C228 C229 C230 120.0
C228 C229 N27 122.3(17)
C230 C229 N27 117.4(17)
C229 C230 C231 120.0
C229 C230 H230 120.0
C231 C230 H230 120.0
C232 C231 C230 120.0
C232 C231 H231 120.0
C230 C231 H231 120.0
C231 C232 C227 120.0
C231 C232 H232 120.0
C227 C232 H232 120.0
N27 C233 C234 121(3)
N27 C233 H233 119.3
C234 C233 H233 119.3
N28 C234 C235 123.5(5)
N28 C234 C233 118(2)
C235 C234 C233 118(2)
C236 C235 C234 117.9(4)
C236 C235 H235 121.1
C234 C235 H235 121.1
C235 C236 C237 119.2(5)
C235 C236 H236 120.4
C237 C236 H236 120.4
C236 C237 C238 118.7(5)
C236 C237 H237 120.7
C238 C237 H237 120.7
N28 C238 C237 121.8(5)
N28 C238 H238 119.1
C237 C238 H238 119.1
C240 C239 C244 120.0
C240 C239 C257 120.9(12)
C244 C239 C257 119.0(12)
C241 C240 C239 120.0
C241 C240 H240 120.0
C239 C240 H240 120.0
C240 C241 C242 120.0
C240 C241 H241 120.0
C242 C241 H241 120.0
C243 C242 C241 120.0
C243 C242 C245 118.6(10)
C241 C242 C245 121.4(10)
C242 C243 C244 120.0
C242 C243 H243 120.0
C244 C243 H243 120.0
C243 C244 C239 120.0
C243 C244 H244 120.0
C239 C244 H244 120.0
C246 C245 C250 120.0
C246 C245 C242 120.0(10)
C250 C245 C242 119.9(10)
C247 C246 C245 120.0
C247 C246 H246 120.0
C245 C246 H246 120.0
N29 C247 C246 123.0(12)
N29 C247 C248 117.0(12)
C246 C247 C248 120.0
C249 C248 C247 120.0
C249 C248 H248 120.0
C247 C248 H248 120.0
C248 C249 C250 120.0
C248 C249 H249 120.0
C250 C249 H249 120.0
C249 C250 C245 120.0
C249 C250 H250 120.0
C245 C250 H250 120.0
N29 C251 C252 120.6(19)
N29 C251 H251 119.7
C252 C251 H251 119.7
N30 C252 C253 123.5(4)
N30 C252 C251 116.2(14)
C253 C252 C251 120.3(14)
C254 C253 C252 118.0(4)
C254 C253 H253 121.0
C252 C253 H253 121.0
C253 C254 C255 119.6(4)
C253 C254 H254 120.2
C255 C254 H254 120.2
C254 C255 C256 118.9(4)
C254 C255 H255 120.6
C256 C255 H255 120.6
N30 C256 C255 122.1(4)
N30 C256 H256 118.9
C255 C256 H256 118.9
C220 C257 C239 135.7(19)
C220 C257 C258 89.8(17)
C239 C257 C258 134(2)
C220 C257 Co1 68.2(11)
C239 C257 Co1 124.3(14)
C258 C257 Co1 67.5(11)
C219 C258 C259 138.1(19)
C219 C258 C257 89.5(18)
C259 C258 C257 132(2)
C219 C258 Co1 67.6(12)
C259 C258 Co1 126.1(15)
C257 C258 Co1 68.4(11)
C260 C259 C264 120.0
C260 C259 C258 121.6(14)
C264 C259 C258 118.3(14)
C259 C260 C261 120.0
C259 C260 H260 120.0
C261 C260 H260 120.0
C262 C261 C260 120.0
C262 C261 H261 120.0
C260 C261 H261 120.0
C263 C262 C261 120.0
C263 C262 C265 119.3(12)
C261 C262 C265 120.7(13)
C262 C263 C264 120.0
C262 C263 H263 120.0
C264 C263 H263 120.0
C263 C264 C259 120.0
C263 C264 H264 120.0
C259 C264 H264 120.0
C266 C265 C270 120.0
C266 C265 C262 120.5(13)
C270 C265 C262 119.4(12)
C265 C266 C267 120.0
C265 C266 H266 120.0
C267 C266 H266 120.0
C268 C267 C266 120.0
C268 C267 N31 116.5(15)
C266 C267 N31 123.5(15)
C267 C268 C269 120.0
C267 C268 H268 120.0
C269 C268 H268 120.0
C268 C269 C270 120.0
C268 C269 H269 120.0
C270 C269 H269 120.0
C269 C270 C265 120.0
C269 C270 H270 120.0
C265 C270 H270 120.0
N31 C271 C272 117(3)
N31 C271 H271 121.3
C272 C271 H271 121.3
N32 C272 C273 123.6(5)
N32 C272 C271 118.2(18)
C273 C272 C271 118.2(18)
C274 C273 C272 117.8(5)
C274 C273 H273 121.1
C272 C273 H273 121.1
C273 C274 C275 119.2(5)
C273 C274 H274 120.4
C275 C274 H274 120.4
C274 C275 C276 118.8(4)
C274 C275 H275 120.6
C276 C275 H275 120.6
N32 C276 C275 122.0(4)
N32 C276 H276 119.0
C275 C276 H276 119.0
C281 C277 C278 108.0
C281 C277 Co1 69.8(12)
C278 C277 Co1 69.2(12)
C281 C277 H277 126.0
C278 C277 H277 126.0
Co1 C277 H277 126.6
C277 C278 C279 108.0
C277 C278 Co1 71.9(13)
C279 C278 Co1 68.5(13)
C277 C278 H278 126.0
C279 C278 H278 126.0
Co1 C278 H278 125.2
C280 C279 C278 108.0
C280 C279 Co1 70.3(13)
C278 C279 Co1 71.8(13)
C280 C279 H279 126.0
C278 C279 H279 126.0
Co1 C279 H279 123.5
C281 C280 C279 108.0
C281 C280 Co1 72.1(13)
C279 C280 Co1 69.6(13)
C281 C280 H280 126.0
C279 C280 H280 126.0
Co1 C280 H280 123.9
C277 C281 C280 108.0
C277 C281 Co1 71.4(13)
C280 C281 Co1 68.4(12)
C277 C281 H281 126.0
C280 C281 H281 126.0
Co1 C281 H281 125.8
C402 C401 C405 108.0
C402 C401 Co1 70.0(14)
C405 C401 Co1 69.2(14)
C402 C401 H401 126.0
C405 C401 H401 126.0
Co1 C401 H401 126.3
C401 C402 C403 108.0
C401 C402 Co1 68.6(15)
C403 C402 Co1 69.9(13)
C401 C402 H402 126.0
C403 C402 H402 126.0
Co1 C402 H402 127.0
C404 C403 C402 108.0
C404 C403 Co1 69.1(14)
C402 C403 Co1 69.0(14)
C404 C403 H403 126.0
C402 C403 H403 126.0
Co1 C403 H403 127.5
C403 C404 C405 108.0
C403 C404 Co1 69.9(14)
C405 C404 Co1 68.6(15)
C403 C404 H404 126.0
C405 C404 H404 126.0
Co1 C404 H404 127.0
C404 C405 C401 108.0
C404 C405 Co1 70.0(14)
C401 C405 Co1 69.2(14)
C404 C405 H405 126.0
C401 C405 H405 126.0
Co1 C405 H405 126.3
N41 C282 C283 176(4)
C282 C283 H28A 109.5
C282 C283 H28B 109.5
H28A C283 H28B 109.5
C282 C283 H28C 109.5
H28A C283 H28C 109.5
H28B C283 H28C 109.5
N42 C284 C299 172(6)
N46 C285 C286 174(4)
C285 C286 H28D 109.5
C285 C286 H28E 109.5
H28D C286 H28E 109.5
C285 C286 H28F 109.5
H28D C286 H28F 109.5
H28E C286 H28F 109.5
N44 C287 C288 178(3)
C287 C288 H28G 109.5
C287 C288 H28H 109.5
H28G C288 H28H 109.5
C287 C288 H28I 109.5
H28G C288 H28I 109.5
H28H C288 H28I 109.5
N43 C289 C290 173(10)
C289 C290 H29A 109.5
C289 C290 H29B 109.5
H29A C290 H29B 109.5
C289 C290 H29C 109.5
H29A C290 H29C 109.5
H29B C290 H29C 109.5
N43 C293 C294 173(5)
C293 C294 H29D 109.5
C293 C294 H29E 109.5
H29D C294 H29E 109.5
C293 C294 H29F 109.5
H29D C294 H29F 109.5
H29E C294 H29F 109.5
N45 C291 C292 167(7)
C291 C292 H29G 109.5
C291 C292 H29H 109.5
H29G C292 H29H 109.5
C291 C292 H29I 109.5
H29G C292 H29I 109.5
H29H C292 H29I 109.5
C284 C299 H29K 109.5
C284 C299 H29L 109.5
H29K C299 H29L 109.5
C284 C299 H29M 109.5
H29K C299 H29M 109.5
H29L C299 H29M 109.5
N34 C301 C302 123.5(4)
N34 C301 H301 118.2
C302 C301 H301 118.2
C303 C302 C301 118.1(4)
C303 C302 H302 120.9
C301 C302 H302 120.9
C302 C303 C304 119.6(4)
C302 C303 H303 120.2
C304 C303 H303 120.2
C303 C304 C305 118.7(4)
C303 C304 H304 120.6
C305 C304 H304 120.6
N34 C305 C304 122.1(4)
N34 C305 C306 119(2)
C304 C305 C306 118(2)
N33 C306 C305 120(3)
N33 C306 H306 120.1
C305 C306 H306 120.1
N33 C307 C308 126.8(15)
N33 C307 C312 113.2(15)
C308 C307 C312 120.0
C307 C308 C309 120.0
C307 C308 H308 120.0
C309 C308 H308 120.0
C310 C309 C308 120.0
C310 C309 C313 120.2(12)
C308 C309 C313 119.7(12)
C309 C310 C311 120.0
C309 C310 H310 120.0
C311 C310 H310 120.0
C312 C311 C310 120.0
C312 C311 H311 120.0
C310 C311 H311 120.0
C311 C312 C307 120.0
C311 C312 H312 120.0
C307 C312 H312 120.0
C314 C313 C318 120.0
C314 C313 C309 120.7(11)
C318 C313 C309 119.3(11)
C315 C314 C313 120.0
C315 C314 H314 120.0
C313 C314 H314 120.0
C314 C315 C316 120.0
C314 C315 H315 120.0
C316 C315 H315 120.0
C317 C316 C315 120.0
C317 C316 C319 119.7(12)
C315 C316 C319 120.2(12)
C318 C317 C316 120.0
C318 C317 H317 120.0
C316 C317 H317 120.0
C317 C318 C313 120.0
C317 C318 H318 120.0
C313 C318 H318 120.0
C359 C319 C316 133.6(17)
C359 C319 C320 88.1(17)
C316 C319 C320 137(2)
C359 C319 Co3 69.4(11)
C316 C319 Co3 130.0(14)
C320 C319 Co3 67.0(11)
C358 C320 C321 139.0(19)
C358 C320 C319 91.1(18)
C321 C320 C319 129(2)
C358 C320 Co3 70.6(12)
C321 C320 Co3 128.0(14)
C319 C320 Co3 67.9(11)
C322 C321 C326 120.0
C322 C321 C320 118.9(14)
C326 C321 C320 121.1(14)
C321 C322 C323 120.0
C321 C322 H322 120.0
C323 C322 H322 120.0
C324 C323 C322 120.0
C324 C323 H323 120.0
C322 C323 H323 120.0
C323 C324 C325 120.0
C323 C324 C327 123.6(13)
C325 C324 C327 116.3(13)
C326 C325 C324 120.0
C326 C325 H325 120.0
C324 C325 H325 120.0
C325 C326 C321 120.0
C325 C326 H326 120.0
C321 C326 H326 120.0
C328 C327 C332 120.0
C328 C327 C324 121.7(15)
C332 C327 C324 118.2(15)
C329 C328 C327 120.0
C329 C328 H328 120.0
C327 C328 H328 120.0
C328 C329 C330 120.0
C328 C329 N35 123.7(17)
C330 C329 N35 115.5(17)
C331 C330 C329 120.0
C331 C330 H330 120.0
C329 C330 H330 120.0
C330 C331 C332 120.0
C330 C331 H331 120.0
C332 C331 H331 120.0
C331 C332 C327 120.0
C331 C332 H332 120.0
C327 C332 H332 120.0
N35 C333 C334 124(3)
N35 C333 H333 118.1
C334 C333 H333 118.1
N36 C334 C335 123.7(4)
N36 C334 C333 109(3)
C335 C334 C333 126(3)
C336 C335 C334 118.0(4)
C336 C335 H335 121.0
C334 C335 H335 121.0
C335 C336 C337 119.6(4)
C335 C336 H336 120.2
C337 C336 H336 120.2
C336 C337 C338 118.9(4)
C336 C337 H337 120.6
C338 C337 H337 120.6
N36 C338 C337 122.0(5)
N36 C338 H338 119.0
C337 C338 H338 119.0
C340 C339 C344 120.0
C340 C339 C358 119.8(13)
C344 C339 C358 120.2(13)
C339 C340 C341 120.0
C339 C340 H340 120.0
C341 C340 H340 120.0
C342 C341 C340 120.0
C342 C341 H341 120.0
C340 C341 H341 120.0
C341 C342 C343 120.0
C341 C342 C345 118.9(11)
C343 C342 C345 121.1(11)
C344 C343 C342 120.0
C344 C343 H343 120.0
C342 C343 H343 120.0
C343 C344 C339 120.0
C343 C344 H344 120.0
C339 C344 H344 120.0
C346 C345 C350 120.0
C346 C345 C342 119.5(11)
C350 C345 C342 120.5(11)
C345 C346 C347 120.0
C345 C346 H346 120.0
C347 C346 H346 120.0
C346 C347 C348 120.0
C346 C347 N37 123.8(13)
C348 C347 N37 116.2(13)
C349 C348 C347 120.0
C349 C348 H348 120.0
C347 C348 H348 120.0
C350 C349 C348 120.0
C350 C349 H349 120.0
C348 C349 H349 120.0
C349 C350 C345 120.0
C349 C350 H350 120.0
C345 C350 H350 120.0
N37 C352 C353 117(2)
N37 C352 H352 121.3
C353 C352 H352 121.3
N38 C353 C354 123.6(4)
N38 C353 C352 119.4(15)
C354 C353 C352 117.0(15)
C355 C354 C353 118.2(4)
C355 C354 H354 120.9
C353 C354 H354 120.9
C354 C355 C356 119.5(4)
C354 C355 H355 120.2
C356 C355 H355 120.2
C355 C356 C357 118.9(4)
C355 C356 H356 120.6
C357 C356 H356 120.6
N38 C357 C356 122.2(4)
N38 C357 H357 118.9
C356 C357 H357 118.9
C320 C358 C359 90.0(18)
C320 C358 C339 135.1(18)
C359 C358 C339 135(2)
C320 C358 Co3 66.4(13)
C359 C358 Co3 68.0(13)
C339 C358 Co3 124.0(12)
C358 C359 C319 90.8(17)
C358 C359 C360 133(2)
C319 C359 C360 136.0(19)
C358 C359 Co3 68.7(11)
C319 C359 Co3 66.7(11)
C360 C359 Co3 125.4(13)
C361 C360 C365 120.0
C361 C360 C359 119.6(12)
C365 C360 C359 120.2(11)
C362 C361 C360 120.0
C362 C361 H361 120.0
C360 C361 H361 120.0
C363 C362 C361 120.0
C363 C362 H362 120.0
C361 C362 H362 120.0
C362 C363 C364 120.0
C362 C363 C366 119.9(10)
C364 C363 C366 120.1(10)
C365 C364 C363 120.0
C365 C364 H364 120.0
C363 C364 H364 120.0
C364 C365 C360 120.0
C364 C365 H365 120.0
C360 C365 H365 120.0
C367 C366 C371 120.0
C367 C366 C363 118.9(11)
C371 C366 C363 121.1(11)
C366 C367 C368 120.0
C366 C367 H367 120.0
C368 C367 H367 120.0
C369 C368 C367 120.0
C369 C368 N39 117.5(13)
C367 C368 N39 122.4(13)
C370 C369 C368 120.0
C370 C369 H369 120.0
C368 C369 H369 120.0
C369 C370 C371 120.0
C369 C370 H370 120.0
C371 C370 H370 120.0
C370 C371 C366 120.0
C370 C371 H371 120.0
C366 C371 H371 120.0
N39 C372 C373 123(2)
N39 C372 H372 118.3
C373 C372 H372 118.3
N40 C373 C374 123.8(4)
N40 C373 C372 113.6(17)
C374 C373 C372 122.3(17)
C375 C374 C373 118.1(4)
C375 C374 H374 121.0
C373 C374 H374 121.0
C374 C375 C376 119.4(4)
C374 C375 H375 120.3
C376 C375 H375 120.3
C375 C376 C377 118.8(5)
C375 C376 H376 120.6
C377 C376 H376 120.6
N40 C377 C376 121.9(5)
N40 C377 H377 119.0
C376 C377 H377 119.0
C382 C378 C379 108.0
C382 C378 Co3 71.4(7)
C379 C378 Co3 69.4(6)
C382 C378 H378 126.0
C379 C378 H378 126.0
Co3 C378 H378 124.9
C380 C379 C378 108.0
C380 C379 Co3 70.9(7)
C378 C379 Co3 70.4(7)
C380 C379 H379 126.0
C378 C379 H379 126.0
Co3 C379 H379 124.3
C379 C380 C381 108.0
C379 C380 Co3 69.0(7)
C381 C380 Co3 71.3(7)
C379 C380 H380 126.0
C381 C380 H380 126.0
Co3 C380 H380 125.2
C382 C381 C380 108.0
C382 C381 Co3 70.1(7)
C380 C381 Co3 69.1(6)
C382 C381 H381 126.0
C380 C381 H381 126.0
Co3 C381 H381 126.3
C378 C382 C381 108.0
C378 C382 Co3 68.9(7)
C381 C382 Co3 70.6(7)
C378 C382 H382 126.0
C381 C382 H382 126.0
Co3 C382 H382 126.1
O2 S1 O1 121(2)
O2 S1 N200 113.6(16)
O1 S1 N200 105.9(18)
O2 S1 C1A 108.0(15)
O1 S1 C1A 105.2(18)
N200 S1 C1A 101.1(13)
O3 S2 O4 122(2)
O3 S2 N200 109.2(17)
O4 S2 N200 109.5(16)
O3 S2 C2A 104.4(17)
O4 S2 C2A 101.0(15)
N200 S2 C2A 109.8(14)
S2 N200 S1 120.4(14)
F1A C1A F2A 113(2)
F1A C1A F3A 104(2)
F2A C1A F3A 104(2)
F1A C1A S1 116(2)
F2A C1A S1 108.8(18)
F3A C1A S1 110.0(19)
F4A C2A F5A 110(2)
F4A C2A F6A 114(3)
F5A C2A F6A 107(2)
F4A C2A S2 109(2)
F5A C2A S2 109.3(19)
F6A C2A S2 108(2)
O5 S3 O6 120.2(12)
O5 S3 N201 115.6(11)
O6 S3 N201 107.6(11)
O5 S3 C3A 106.6(11)
O6 S3 C3A 104.9(11)
N201 S3 C3A 99.2(11)
O8 S4 O7 118.2(11)
O8 S4 N201 107.0(10)
O7 S4 N201 119.6(10)
O8 S4 C4A 101.0(11)
O7 S4 C4A 105.0(11)
N201 S4 C4A 103.4(12)
S3 N201 S4 120.4(11)
F1B C3A F2B 109.4(17)
F1B C3A F3B 106.3(17)
F2B C3A F3B 106.7(17)
F1B C3A S3 110.9(14)
F2B C3A S3 112.9(14)
F3B C3A S3 110.3(14)
F4B C4A F5B 110.4(19)
F4B C4A F6B 105.4(19)
F5B C4A F6B 106.8(19)
F4B C4A S4 109.8(15)
F5B C4A S4 114.7(16)
F6B C4A S4 109.3(16)
O9 S5 O10 125(2)
O9 S5 N102 117.3(17)
O10 S5 N102 102.8(18)
O9 S5 C5A 105.4(16)
O10 S5 C5A 100.3(16)
N102 S5 C5A 101.8(14)
O11 S6 O12 119(2)
O11 S6 N102 119.2(19)
O12 S6 N102 107.8(18)
O11 S6 C6A 100.4(17)
O12 S6 C6A 102.0(18)
N102 S6 C6A 106.1(17)
S6 N102 S5 126.2(17)
F1C C5A F3C 116(3)
F1C C5A F2C 112(3)
F3C C5A F2C 109(2)
F1C C5A S5 108(2)
F3C C5A S5 108(2)
F2C C5A S5 105.2(19)
F6C C6A F4C 114(2)
F6C C6A F5C 111(2)
F4C C6A F5C 113(2)
F6C C6A S6 107(2)
F4C C6A S6 106(2)
F5C C6A S6 106(2)
O14 S7 O13 122(3)
O14 S7 N103 112(2)
O13 S7 N103 104(2)
O14 S7 C7A 105(2)
O13 S7 C7A 106(2)
N103 S7 C7A 106.7(18)
O15 S8 O16 123(3)
O15 S8 N103 110(2)
O16 S8 N103 106(2)
O15 S8 C8A 108(2)
O16 S8 C8A 104(2)
N103 S8 C8A 105.4(18)
S7 N103 S8 123.2(19)
F2D C7A F3D 109(3)
F2D C7A F1D 109(3)
F3D C7A F1D 108(3)
F2D C7A S7 110(2)
F3D C7A S7 109(2)
F1D C7A S7 111(2)
F4D C8A F6D 111(3)
F4D C8A F5D 112(3)
F6D C8A F5D 109(3)
F4D C8A S8 108(2)
F6D C8A S8 106(2)
F5D C8A S8 111(2)
O13' S7' O14' 122(3)
O13' S7' N3' 108(3)
O14' S7' N3' 107(3)
O13' S7' C7' 105(2)
O14' S7' C7' 104(2)
N3' S7' C7' 111(2)
O15' S8' O16' 124(3)
O15' S8' N3' 107(3)
O16' S8' N3' 106(3)
O15' S8' C8' 105(2)
O16' S8' C8' 104(2)
N3' S8' C8' 111(2)
S7' N3' S8' 120(3)
F1D' C7' F2D' 110(3)
F1D' C7' F3D' 108(3)
F2D' C7' F3D' 109(3)
F1D' C7' S7' 109(3)
F2D' C7' S7' 110(3)
F3D' C7' S7' 111(3)
F4D' C8' F6D' 109(3)
F4D' C8' F5D' 110(3)
F6D' C8' F5D' 108(3)
F4D' C8' S8' 109(3)
F6D' C8' S8' 110(3)
F5D' C8' S8' 112(3)
O18 S9 O17 117(2)
O18 S9 N104 117.5(17)
O17 S9 N104 101.8(15)
O18 S9 C9A 109.4(16)
O17 S9 C9A 108.1(16)
N104 S9 C9A 101.8(15)
O19 S10 O20 122.9(19)
O19 S10 N104 113.9(16)
O20 S10 N104 106.7(16)
O19 S10 C10A 103.2(15)
O20 S10 C10A 105.6(16)
N104 S10 C10A 102.1(14)
S10 N104 S9 122.0(16)
F2E C9A F1E 110(2)
F2E C9A F3E 111(2)
F1E C9A F3E 104(2)
F2E C9A S9 112(2)
F1E C9A S9 110.8(19)
F3E C9A S9 109.1(18)
F6E C10A F5E 107(2)
F6E C10A F4E 105(2)
F5E C10A F4E 106(2)
F6E C10A S10 116(2)
F5E C10A S10 111.3(18)
F4E C10A S10 110.6(18)
O21 S11 O22 123.5(15)
O21 S11 N105 108.5(12)
O22 S11 N105 109.9(15)
O21 S11 C11A 106.5(13)
O22 S11 C11A 105.2(12)
N105 S11 C11A 100.6(11)
O23 S12 O24 123.0(14)
O23 S12 N105 114.7(14)
O24 S12 N105 106.5(11)
O23 S12 C12A 105.3(11)
O24 S12 C12A 104.2(12)
N105 S12 C12A 100.1(10)
S12 N105 S11 125.5(12)
F2F C11A F3F 110(2)
F2F C11A F1F 113(2)
F3F C11A F1F 104.6(19)
F2F C11A S11 109.2(15)
F3F C11A S11 110.8(15)
F1F C11A S11 109.1(15)
F4F C12A F5F 107.8(18)
F4F C12A F6F 108.0(18)
F5F C12A F6F 109.1(17)
F4F C12A S12 111.2(15)
F5F C12A S12 110.1(13)
F6F C12A S12 110.5(13)
O26 S13 O25 127(2)
O26 S13 N106 103.2(18)
O25 S13 N106 109.6(19)
O26 S13 C13A 114.1(18)
O25 S13 C13A 101.3(17)
N106 S13 C13A 98.2(15)
O27 S14 O28 117(2)
O27 S14 N106 115.5(19)
O28 S14 N106 103.3(18)
O27 S14 C14A 108.3(18)
O28 S14 C14A 108.7(18)
N106 S14 C14A 103.5(16)
S14 N106 S13 122.4(16)
F2G C13A F3G 110(2)
F2G C13A F1G 103(2)
F3G C13A F1G 104(2)
F2G C13A S13 114(2)
F3G C13A S13 115(2)
F1G C13A S13 110(2)
F6G C14A F5G 111(2)
F6G C14A F4G 111(3)
F5G C14A F4G 105(2)
F6G C14A S14 113(2)
F5G C14A S14 111(2)
F4G C14A S14 106(2)
O26' S13' O25' 115(3)
O26' S13' N6' 112(2)
O25' S13' N6' 106(2)
O26' S13' C13' 108(2)
O25' S13' C13' 106(2)
N6' S13' C13' 110.0(19)
O27' S14' O28' 126(3)
O27' S14' N6' 110(2)
O28' S14' N6' 104(2)
O27' S14' C14' 106(2)
O28' S14' C14' 106(2)
N6' S14' C14' 100.9(18)
F1G' C13' F2G' 105(3)
F1G' C13' F3G' 103(3)
F2G' C13' F3G' 106(3)
F1G' C13' S13' 116(2)
F2G' C13' S13' 112(2)
F3G' C13' S13' 114(2)
F6G' C14' F4G' 113(3)
F6G' C14' F5G' 115(3)
F4G' C14' F5G' 107(3)
F6G' C14' S14' 108(2)
F4G' C14' S14' 110(2)
F5G' C14' S14' 104(2)
S13' N6' S14' 125(2)
O29 S15 O30 118.5(11)
O29 S15 N107 108.6(12)
O30 S15 N107 115.8(11)
O29 S15 C15A 106.5(16)
O30 S15 C15A 104.2(16)
N107 S15 C15A 101.1(17)
O31 S16 O32 120.7(12)
O31 S16 N107 116.5(11)
O32 S16 N107 109.0(11)
O31 S16 C16A 105.3(13)
O32 S16 C16A 101.6(13)
N107 S16 C16A 100.4(14)
S16 N107 S15 124.8(13)
F1H C15A F3H 109(3)
F1H C15A F2H 107(3)
F3H C15A F2H 102(3)
F1H C15A S15 112(3)
F3H C15A S15 116(3)
F2H C15A S15 111(3)
F5H C16A F4H 112(2)
F5H C16A F6H 109(2)
F4H C16A F6H 109(3)
F5H C16A S16 108(2)
F4H C16A S16 112(2)
F6H C16A S16 108(2)
O33 S17 O34 119.8(11)
O33 S17 N108 109.9(12)
O34 S17 N108 116.6(13)
O33 S17 C17A 112.1(18)
O34 S17 C17A 98.4(16)
N108 S17 C17A 96.7(15)
O35 S18 O36 120.6(13)
O35 S18 N108 108.9(13)
O36 S18 N108 115.5(14)
O35 S18 C18A 102.0(17)
O36 S18 C18A 105.4(18)
N108 S18 C18A 101.6(15)
S18 N108 S17 127.6(16)
F3I C17A F1I 111(3)
F3I C17A F2I 111(3)
F1I C17A F2I 98(3)
F3I C17A S17 118(3)
F1I C17A S17 107(2)
F2I C17A S17 109(2)
F4I C18A F5I 114(3)
F4I C18A F6I 114(4)
F5I C18A F6I 103(3)
F4I C18A S18 111(3)
F5I C18A S18 106(3)
F6I C18A S18 108(2)
O37 S19 O38 118.1(12)
O37 S19 N109 111.1(12)
O38 S19 N109 115.7(12)
O37 S19 C19A 110.2(16)
O38 S19 C19A 97.0(16)
N109 S19 C19A 102.3(16)
O39 S20 O40 119.0(10)
O39 S20 N109 117.3(12)
O40 S20 N109 108.6(10)
O39 S20 C20A 104.7(12)
O40 S20 C20A 102.6(13)
N109 S20 C20A 101.8(13)
S20 N109 S19 127.8(14)
F3J C19A F2J 114(3)
F3J C19A F1J 108(3)
F2J C19A F1J 95(3)
F3J C19A S19 118(3)
F2J C19A S19 115(3)
F1J C19A S19 102(3)
F5J C20A F4J 107(2)
F5J C20A F6J 104(2)
F4J C20A F6J 107(2)
F5J C20A S20 113(2)
F4J C20A S20 113(2)
F6J C20A S20 113.0(19)
O42 S21 O41 115.9(11)
O42 S21 N110 119.6(12)
O41 S21 N110 108.9(11)
O42 S21 C21A 100.6(17)
O41 S21 C21A 107.7(18)
N110 S21 C21A 102.1(17)
O43 S22 O44 119.2(10)
O43 S22 N110 108.9(11)
O44 S22 N110 117.1(11)
O43 S22 C22A 104.8(12)
O44 S22 C22A 102.2(12)
N110 S22 C22A 102.1(13)
S22 N110 S21 124.3(13)
F3K C21A F1K 118(4)
F3K C21A F2K 107(3)
F1K C21A F2K 99(3)
F3K C21A S21 115(3)
F1K C21A S21 110(3)
F2K C21A S21 105(3)
F6K C22A F4K 117(2)
F6K C22A F5K 111(3)
F4K C22A F5K 108(2)
F6K C22A S22 110(2)
F4K C22A S22 106(2)
F5K C22A S22 105.7(19)
O46 S23 O45 123(3)
O46 S23 N111 111(2)
O45 S23 N111 109(2)
O46 S23 C23A 104(2)
O45 S23 C23A 104(2)
N111 S23 C23A 103.7(17)
O47 S24 O48 121(3)
O47 S24 N111 105(2)
O48 S24 N111 109(2)
O47 S24 C24A 109(2)
O48 S24 C24A 106(2)
N111 S24 C24A 106.3(16)
S23 N111 S24 124.3(19)
F1L C23A F3L 112(3)
F1L C23A F2L 112(3)
F3L C23A F2L 105(3)
F1L C23A S23 110(2)
F3L C23A S23 109(2)
F2L C23A S23 109(2)
F4L C24A F5L 110(3)
F4L C24A F6L 108(3)
F5L C24A F6L 105(3)
F4L C24A S24 110(2)
F5L C24A S24 112(2)
F6L C24A S24 111(2)
O49 S25 O50 122(2)
O49 S25 N112 109(2)
O50 S25 N112 108(2)
O49 S25 C25A 107(2)
O50 S25 C25A 105(2)
N112 S25 C25A 105.6(19)
O51 S26 O52 118(3)
O51 S26 N112 109(2)
O52 S26 N112 111(2)
O51 S26 C26A 104(2)
O52 S26 C26A 107(2)
N112 S26 C26A 107(2)
S26 N112 S25 121.0(19)
F5M C26A F4M 109(3)
F5M C26A F6M 108(3)
F4M C26A F6M 110(3)
F5M C26A S26 113(2)
F4M C26A S26 108(2)
F6M C26A S26 110(2)
F3M C25A F1M 109(3)
F3M C25A F2M 110(3)
F1M C25A F2M 106(3)
F3M C25A S25 113(3)
F1M C25A S25 110(3)
F2M C25A S25 108(2)

loop_
_geom_bond_atom_site_label_1
_geom_bond_atom_site_label_2
_geom_bond_distance
Cd1 N17 2.282(16)
Cd1 N18 2.297(19)
Cd1 N10 2.298(12)
Cd1 N2 2.345(11)
Cd1 N1 2.392(18)
Cd1 N9 2.399(18)
Cd2 O104 2.25(7)
Cd2 O103 2.26(6)
Cd2 N12 2.272(14)
Cd2 N11 2.34(3)
Cd2 N3 2.38(2)
Cd2 N4' 2.39(2)
Cd2 N4 2.41(3)
Cd3 N19 2.24(3)
Cd3 N14 2.249(13)
Cd3 N6 2.314(14)
Cd3 N5 2.37(2)
Cd3 N20 2.37(2)
Cd3 N13 2.376(18)
Cd4 N21 2.26(4)
Cd4 N16 2.260(12)
Cd4 N22 2.29(2)
Cd4 N15 2.29(2)
Cd4 N8 2.322(14)
Cd4 N7 2.36(2)
Cd5 N26 2.307(13)
Cd5 N33 2.31(2)
Cd5 N34 2.312(14)
Cd5 N42 2.34(3)
Cd5 N41 2.34(2)
Cd5 N25 2.39(2)
Cd6 N35 2.28(2)
Cd6 N28 2.279(16)
Cd6 N36 2.274(19)
Cd6 O102 2.35(9)
Cd6 N27 2.39(3)
Cd6 O302 2.60(9)
Cd7 N38 2.316(12)
Cd7 N44 2.325(17)
Cd7 N30 2.342(12)
Cd7 N29 2.370(17)
Cd7 N37 2.39(2)
Cd7 N43 2.41(3)
Cd8 N45 2.08(5)
Cd8 N40 2.279(13)
Cd8 N32 2.305(13)
Cd8 N31 2.35(2)
Cd8 N46 2.35(3)
Cd8 N39 2.37(2)
Co1 C219 1.98(2)
Co1 C401 2.00(4)
Co1 C405 2.00(4)
Co1 C258 2.01(2)
Co1 C220 2.01(2)
Co1 C402 2.02(4)
Co1 C257 2.02(2)
Co1 C404 2.02(4)
Co1 C403 2.03(4)
Co1 C279 2.07(3)
Co1 C280 2.08(3)
Co1 C278 2.11(4)
Co2 C157 1.98(2)
Co2 C119 2.01(2)
Co2 C120 2.01(2)
Co2 C180 2.02(4)
Co2 C179 2.03(4)
Co2 C158 2.04(2)
Co2 C411 2.04(4)
Co2 C415 2.05(4)
Co2 C412 2.05(4)
Co2 C181 2.06(4)
Co2 C414 2.07(4)
Co2 C413 2.07(4)
Co3 C320 1.94(2)
Co3 C319 1.952(19)
Co3 C359 1.99(2)
Co3 C358 2.00(2)
Co3 C379 2.059(16)
Co3 C378 2.073(18)
Co3 C380 2.083(15)
Co3 C382 2.105(17)
Co3 C381 2.112(17)
Co4 C58 1.98(2)
Co4 C20 1.98(2)
Co4 C57 1.99(2)
Co4 C406 2.02(4)
Co4 C19 2.02(2)
Co4 C80 2.03(3)
Co4 C79 2.04(3)
Co4 C407 2.06(4)
Co4 C410 2.06(4)
Co4 C81 2.07(3)
Co4 C78 2.09(3)
Co4 C77 2.11(3)
N1 C6 1.28(3)
N1 C7 1.398(19)
N2 C1 1.344(5)
N2 C5 1.347(5)
N3 C33' 1.39(5)
N3 C29 1.41(3)
N3 C33 1.51(6)
N5 C51 1.32(3)
N5 C47 1.41(2)
N6 C52 1.345(5)
N6 C56 1.346(5)
N7 C71 1.36(3)
N7 C67 1.43(3)
N8 C76 1.345(5)
N8 C72 1.345(5)
N9 C106 1.32(3)
N9 C107 1.41(2)
N10 C101 1.344(5)
N10 C105 1.346(5)
N11 C133 1.22(4)
N11 C129 1.41(3)
N12 C134 1.345(5)
N12 C138 1.348(5)
N13 C151 1.33(3)
N13 C147 1.46(2)
N14 C152 1.345(5)
N14 C156 1.348(5)
N15 C171 1.34(3)
N15 C167 1.46(2)
N16 C172 1.346(5)
N16 C176 1.347(5)
N17 C90 1.156(14)
N18 C92 1.163(15)
N19 C88 1.166(17)
N20 C94 1.163(16)
N21 C96 1.161(17)
N22 C98 1.149(16)
N25 C206 1.23(3)
N25 C207 1.47(2)
N26 C205 1.345(5)
N26 C201 1.345(5)
N27 C233 1.27(4)
N27 C229 1.41(3)
N28 C234 1.346(5)
N28 C238 1.347(5)
N29 C251 1.35(3)
N29 C247 1.38(2)
N30 C252 1.345(5)
N30 C256 1.345(5)
N31 C271 1.24(3)
N31 C267 1.46(2)
N32 C272 1.344(5)
N32 C276 1.346(5)
N33 C307 1.37(2)
N33 C306 1.40(3)
N34 C301 1.345(5)
N34 C305 1.346(5)
N35 C333 1.37(4)
N35 C329 1.49(3)
N36 C334 1.345(5)
N36 C338 1.347(5)
N37 C352 1.28(3)
N37 C347 1.45(2)
N38 C353 1.346(5)
N38 C357 1.347(5)
N39 C372 1.30(3)
N39 C368 1.42(2)
N40 C373 1.346(5)
N40 C377 1.346(5)
N41 C282 1.178(16)
N42 C284 1.152(17)
N43 C293 1.07(4)
N43 C289 1.177(19)
N44 C287 1.153(15)
N45 C291 1.157(18)
N46 C285 1.170(17)
C1 C2 1.381(5)
C1 H1 0.9500
C2 C3 1.375(5)
C2 H2 0.9500
C3 C4 1.381(5)
C3 H3 0.9500
C4 C5 1.391(5)
C4 H4 0.9500
C5 C6 1.47(2)
C6 H6 0.9500
C7 C8 1.3900
C7 C12 1.3900
C8 C9 1.3900
C8 H8 0.9500
C9 C10 1.3900
C9 C13 1.516(12)
C10 C11 1.3900
C10 H10 0.9500
C11 C12 1.3900
C11 H11 0.9500
C12 H12 0.9500
C13 C14 1.3900
C13 C18 1.3900
C14 C15 1.3900
C14 H14 0.9500
C15 C16 1.3900
C15 H15 0.9500
C16 C17 1.3900
C16 C19 1.46(3)
C17 C18 1.3900
C17 H17 0.9500
C18 H18 0.9500
C19 C58 1.49(3)
C19 C20 1.46(3)
C20 C57 1.45(3)
C20 C21 1.53(3)
C21 C22 1.3900
C21 C26 1.3900
C22 C23 1.3900
C22 H22 0.9500
C23 C24 1.3900
C23 H23 0.9500
C24 C25 1.3900
C24 C27 1.481(17)
C25 C26 1.3900
C25 H25 0.9500
C26 H26 0.9500
C27 C28 1.3900
C27 C32 1.3900
C28 C29 1.3900
C28 H28 0.9500
C29 C30 1.3900
C30 C31 1.3900
C30 H30 0.9500
C31 C32 1.3900
C31 H31 0.9500
C32 H32 0.9500
C33 C34 1.44(5)
C33 H33 0.9500
N4 C34 1.345(5)
N4 C38 1.346(5)
C34 C35 1.382(5)
C35 C36 1.376(5)
C35 H35 0.9500
C36 C37 1.383(5)
C36 H36 0.9500
C37 C38 1.392(5)
C37 H37 0.9500
C38 H38 0.9500
C33' C34' 1.44(4)
C33' H33' 0.9500
N4' C34' 1.345(5)
N4' C38' 1.346(5)
C34' C35' 1.383(5)
C35' C36' 1.376(5)
C35' H35' 0.9500
C36' C37' 1.382(5)
C36' H36' 0.9500
C37' C38' 1.391(5)
C37' H37' 0.9500
C38' H38' 0.9500
C39 C40 1.3900
C39 C44 1.3900
C39 C57 1.52(2)
C40 C41 1.3900
C40 H40 0.9500
C41 C42 1.3900
C41 H41 0.9500
C42 C43 1.3900
C42 C45 1.494(16)
C43 C44 1.3900
C43 H43 0.9500
C44 H44 0.9500
C45 C46 1.3900
C45 C50 1.3900
C46 C47 1.3900
C46 H46 0.9500
C47 C48 1.3900
C48 C49 1.3900
C48 H48 0.9500
C49 C50 1.3900
C49 H49 0.9500
C50 H50 0.9500
C51 C52 1.45(3)
C51 H51 0.9500
C52 C53 1.382(5)
C53 C54 1.376(5)
C53 H53 0.9500
C54 C55 1.382(5)
C54 H54 0.9500
C55 C56 1.390(5)
C55 H55 0.9500
C56 H56 0.9500
C57 C58 1.501(18)
C58 C59 1.512(16)
C59 C60 1.3900
C59 C64 1.3900
C60 C61 1.3900
C60 H60 0.9500
C61 C62 1.3900
C61 H61 0.9500
C62 C63 1.3900
C62 C65 1.534(16)
C63 C64 1.3900
C63 H63 0.9500
C64 H64 0.9500
C65 C66 1.3900
C65 C70 1.3900
C66 C67 1.3900
C66 H66 0.9500
C67 C68 1.3900
C68 C69 1.3900
C68 H68 0.9500
C69 C70 1.3900
C69 H69 0.9500
C70 H70 0.9500
C71 C72 1.507(18)
C71 H71 0.9500
C72 C73 1.381(5)
C73 C74 1.376(5)
C73 H73 0.9500
C74 C75 1.382(5)
C74 H74 0.9500
C75 C76 1.392(5)
C75 H75 0.9500
C76 H76 0.9500
C77 C81 1.4200
C77 C78 1.4200
C77 H77 0.9500
C78 C79 1.4200
C78 H78 0.9500
C79 C80 1.4200
C79 H79 0.9500
C80 C81 1.4200
C80 H80 0.9500
C81 H81 0.9500
C406 C410 1.4200
C406 C407 1.4200
C406 H406 0.9500
C407 C408 1.4200
C407 H407 0.9500
C408 C409 1.4200
C408 H408 0.9500
C409 C410 1.4200
C409 H409 0.9500
C410 H410 0.9500
C88 C89 1.527(17)
C89 H89A 0.9800
C89 H89B 0.9800
C89 H89C 0.9800
C90 C91 1.500(16)
C91 H91A 0.9800
C91 H91B 0.9800
C91 H91C 0.9800
C92 C93 1.509(17)
C93 H93A 0.9800
C93 H93B 0.9800
C93 H93C 0.9800
C94 C95 1.509(17)
C95 H95A 0.9800
C95 H95B 0.9800
C95 H95C 0.9800
C96 C97 1.527(17)
C97 H97A 0.9800
C97 H97B 0.9800
C97 H97C 0.9800
C98 C99 1.518(17)
C99 H99A 0.9800
C99 H99B 0.9800
C99 H99C 0.9800
C101 C102 1.381(5)
C101 H101 0.9500
C102 C103 1.374(5)
C102 H102 0.9500
C103 C104 1.382(5)
C103 H103 0.9500
C104 C105 1.391(5)
C104 H104 0.9500
C105 C106 1.45(3)
C106 H106 0.9500
C107 C108 1.3900
C107 C112 1.3900
C108 C109 1.3900
C108 H108 0.9500
C109 C110 1.3900
C109 C113 1.513(14)
C110 C111 1.3900
C110 H110 0.9500
C111 C112 1.3900
C111 H111 0.9500
C112 H112 0.9500
C113 C114 1.3900
C113 C118 1.3900
C114 C115 1.3900
C114 H114 0.9500
C115 C116 1.3900
C115 H115 0.9500
C116 C117 1.3900
C116 C119 1.48(2)
C117 C118 1.3900
C117 H117 0.9500
C118 H118 0.9500
C119 C120 1.48(3)
C119 C158 1.49(3)
C120 C157 1.45(3)
C120 C121 1.46(3)
C121 C126 1.42(3)
C121 C122 1.45(3)
C122 C123 1.37(3)
C122 H122 0.9500
C123 C124 1.46(4)
C123 H123 0.9500
C124 C125 1.34(3)
C124 C127 1.47(3)
C125 C126 1.37(3)
C125 H125 0.9500
C126 H126 0.9500
C127 C128 1.3900
C127 C132 1.3900
C128 C129 1.3900
C128 H128 0.9500
C129 C130 1.3900
C130 C131 1.3900
C130 H130 0.9500
C131 C132 1.3900
C131 H131 0.9500
C132 H132 0.9500
C133 C134 1.47(3)
C133 H133 0.9500
C134 C135 1.381(5)
C135 C136 1.374(5)
C135 H135 0.9500
C136 C137 1.385(5)
C136 H136 0.9500
C137 C138 1.393(5)
C137 H137 0.9500
C138 H138 0.9500
C139 C140 1.3900
C139 C144 1.3900
C139 C157 1.52(2)
C140 C141 1.3900
C140 H140 0.9500
C141 C142 1.3900
C141 H141 0.9500
C142 C143 1.3900
C142 C145 1.515(11)
C143 C144 1.3900
C143 H143 0.9500
C144 H144 0.9500
C145 C146 1.3900
C145 C150 1.3900
C146 C147 1.3900
C146 H146 0.9500
C147 C148 1.3900
C148 C149 1.3900
C148 H148 0.9500
C149 C150 1.3900
C149 H149 0.9500
C150 H150 0.9500
C151 C152 1.38(3)
C151 H151 0.9500
C152 C153 1.380(5)
C153 C154 1.375(5)
C153 H153 0.9500
C154 C155 1.384(5)
C154 H154 0.9500
C155 C156 1.391(5)
C155 H155 0.9500
C156 H156 0.9500
C157 C158 1.50(3)
C158 C159 1.47(3)
C159 C160 1.3900
C159 C164 1.3900
C160 C161 1.3900
C160 H160 0.9500
C161 C162 1.3900
C161 H161 0.9500
C162 C163 1.3900
C162 C165 1.511(12)
C163 C164 1.3900
C163 H163 0.9500
C164 H164 0.9500
C165 C166 1.3900
C165 C170 1.3900
C166 C167 1.3900
C166 H166 0.9500
C167 C168 1.3900
C168 C169 1.3900
C168 H168 0.9500
C169 C170 1.3900
C169 H169 0.9500
C170 H170 0.9500
C171 C172 1.43(3)
C171 H171 0.9500
C172 C173 1.382(5)
C173 C174 1.377(5)
C173 H173 0.9500
C174 C175 1.383(5)
C174 H174 0.9500
C175 C176 1.391(5)
C175 H175 0.9500
C176 H176 0.9500
C177 C181 1.4200
C177 C178 1.4200
C177 H177 0.9500
C178 C179 1.4200
C178 H178 0.9500
C179 C180 1.4200
C179 H179 0.9500
C180 C181 1.4200
C180 H180 0.9500
C181 H181 0.9500
C411 C415 1.4200
C411 C412 1.4200
C411 H411 0.9500
C412 C413 1.4200
C412 H412 0.9500
C413 C414 1.4200
C413 H413 0.9500
C414 C415 1.4200
C414 H414 0.9500
C415 H415 0.9500
C201 C202 1.381(5)
C201 H201 0.9500
C202 C203 1.374(5)
C202 H202 0.9500
C203 C204 1.383(5)
C203 H203 0.9500
C204 C205 1.391(5)
C204 H204 0.9500
C205 C206 1.47(3)
C206 H206 0.9500
C207 C208 1.3900
C207 C212 1.3900
C208 C209 1.3900
C208 H208 0.9500
C209 C210 1.3900
C209 C213 1.507(12)
C210 C211 1.3900
C210 H210 0.9500
C211 C212 1.3900
C211 H211 0.9500
C212 H212 0.9500
C213 C214 1.3900
C213 C218 1.3900
C214 C215 1.3900
C214 H214 0.9500
C215 C216 1.3900
C215 H215 0.9500
C216 C217 1.3900
C216 C219 1.53(2)
C217 C218 1.3900
C217 H217 0.9500
C218 H218 0.9500
C219 C258 1.45(3)
C219 C220 1.495(18)
C220 C257 1.46(3)
C220 C221 1.54(2)
C221 C222 1.3900
C221 C226 1.3900
C222 C223 1.3900
C222 H222 0.9500
C223 C224 1.3900
C223 H223 0.9500
C224 C225 1.3900
C224 C227 1.511(12)
C225 C226 1.3900
C225 H225 0.9500
C226 H226 0.9500
C227 C228 1.3900
C227 C232 1.3900
C228 C229 1.3900
C228 H228 0.9500
C229 C230 1.3900
C230 C231 1.3900
C230 H230 0.9500
C231 C232 1.3900
C231 H231 0.9500
C232 H232 0.9500
C233 C234 1.46(3)
C233 H233 0.9500
C234 C235 1.382(5)
C235 C236 1.377(5)
C235 H235 0.9500
C236 C237 1.384(5)
C236 H236 0.9500
C237 C238 1.392(5)
C237 H237 0.9500
C238 H238 0.9500
C239 C240 1.3900
C239 C244 1.3900
C239 C257 1.50(2)
C240 C241 1.3900
C240 H240 0.9500
C241 C242 1.3900
C241 H241 0.9500
C242 C243 1.3900
C242 C245 1.517(12)
C243 C244 1.3900
C243 H243 0.9500
C244 H244 0.9500
C245 C246 1.3900
C245 C250 1.3900
C246 C247 1.3900
C246 H246 0.9500
C247 C248 1.3900
C248 C249 1.3900
C248 H248 0.9500
C249 C250 1.3900
C249 H249 0.9500
C250 H250 0.9500
C251 C252 1.504(17)
C251 H251 0.9500
C252 C253 1.382(5)
C253 C254 1.375(5)
C253 H253 0.9500
C254 C255 1.381(5)
C254 H254 0.9500
C255 C256 1.391(5)
C255 H255 0.9500
C256 H256 0.9500
C257 C258 1.51(3)
C258 C259 1.46(3)
C259 C260 1.3900
C259 C264 1.3900
C260 C261 1.3900
C260 H260 0.9500
C261 C262 1.3900
C261 H261 0.9500
C262 C263 1.3900
C262 C265 1.512(17)
C263 C264 1.3900
C263 H263 0.9500
C264 H264 0.9500
C265 C266 1.3900
C265 C270 1.3900
C266 C267 1.3900
C266 H266 0.9500
C267 C268 1.3900
C268 C269 1.3900
C268 H268 0.9500
C269 C270 1.3900
C269 H269 0.9500
C270 H270 0.9500
C271 C272 1.48(3)
C271 H271 0.9500
C272 C273 1.381(5)
C273 C274 1.378(5)
C273 H273 0.9500
C274 C275 1.383(5)
C274 H274 0.9500
C275 C276 1.391(5)
C275 H275 0.9500
C276 H276 0.9500
C277 C281 1.4200
C277 C278 1.4200
C277 H277 0.9500
C278 C279 1.4200
C278 H278 0.9500
C279 C280 1.4200
C279 H279 0.9500
C280 C281 1.4200
C280 H280 0.9500
C281 H281 0.9500
C401 C402 1.4200
C401 C405 1.4200
C401 H401 0.9500
C402 C403 1.4200
C402 H402 0.9500
C403 C404 1.4200
C403 H403 0.9500
C404 C405 1.4200
C404 H404 0.9500
C405 H405 0.9500
C282 C283 1.508(16)
C283 H28A 0.9800
C283 H28B 0.9800
C283 H28C 0.9800
C284 C299 1.525(17)
C285 C286 1.505(17)
C286 H28D 0.9800
C286 H28E 0.9800
C286 H28F 0.9800
C287 C288 1.526(16)
C288 H28G 0.9800
C288 H28H 0.9800
C288 H28I 0.9800
C289 C290 1.518(19)
C290 H29A 0.9800
C290 H29B 0.9800
C290 H29C 0.9800
C293 C294 1.46(5)
C294 H29D 0.9800
C294 H29E 0.9800
C294 H29F 0.9800
C291 C292 1.529(18)
C292 H29G 0.9800
C292 H29H 0.9800
C292 H29I 0.9800
C299 H29K 0.9800
C299 H29L 0.9800
C299 H29M 0.9800
C301 C302 1.381(5)
C301 H301 0.9500
C302 C303 1.374(5)
C302 H302 0.9500
C303 C304 1.383(5)
C303 H303 0.9500
C304 C305 1.392(5)
C304 H304 0.9500
C305 C306 1.43(3)
C306 H306 0.9500
C307 C308 1.3900
C307 C312 1.3900
C308 C309 1.3900
C308 H308 0.9500
C309 C310 1.3900
C309 C313 1.521(16)
C310 C311 1.3900
C310 H310 0.9500
C311 C312 1.3900
C311 H311 0.9500
C312 H312 0.9500
C313 C314 1.3900
C313 C318 1.3900
C314 C315 1.3900
C314 H314 0.9500
C315 C316 1.3900
C315 H315 0.9500
C316 C317 1.3900
C316 C319 1.50(2)
C317 C318 1.3900
C317 H317 0.9500
C318 H318 0.9500
C319 C359 1.47(3)
C319 C320 1.493(18)
C320 C358 1.45(3)
C320 C321 1.52(2)
C321 C322 1.3900
C321 C326 1.3900
C322 C323 1.3900
C322 H322 0.9500
C323 C324 1.3900
C323 H323 0.9500
C324 C325 1.3900
C324 C327 1.504(13)
C325 C326 1.3900
C325 H325 0.9500
C326 H326 0.9500
C327 C328 1.3900
C327 C332 1.3900
C328 C329 1.3900
C328 H328 0.9500
C329 C330 1.3900
C330 C331 1.3900
C330 H330 0.9500
C331 C332 1.3900
C331 H331 0.9500
C332 H332 0.9500
C333 C334 1.49(2)
C333 H333 0.9500
C334 C335 1.381(5)
C335 C336 1.376(5)
C335 H335 0.9500
C336 C337 1.381(5)
C336 H336 0.9500
C337 C338 1.392(5)
C337 H337 0.9500
C338 H338 0.9500
C339 C340 1.3900
C339 C344 1.3900
C339 C358 1.51(3)
C340 C341 1.3900
C340 H340 0.9500
C341 C342 1.3900
C341 H341 0.9500
C342 C343 1.3900
C342 C345 1.522(13)
C343 C344 1.3900
C343 H343 0.9500
C344 H344 0.9500
C345 C346 1.3900
C345 C350 1.3900
C346 C347 1.3900
C346 H346 0.9500
C347 C348 1.3900
C348 C349 1.3900
C348 H348 0.9500
C349 C350 1.3900
C349 H349 0.9500
C350 H350 0.9500
C352 C353 1.507(16)
C352 H352 0.9500
C353 C354 1.381(5)
C354 C355 1.375(5)
C354 H354 0.9500
C355 C356 1.382(5)
C355 H355 0.9500
C356 C357 1.391(5)
C356 H356 0.9500
C357 H357 0.9500
C358 C359 1.47(3)
C359 C360 1.51(2)
C360 C361 1.3900
C360 C365 1.3900
C361 C362 1.3900
C361 H361 0.9500
C362 C363 1.3900
C362 H362 0.9500
C363 C364 1.3900
C363 C366 1.517(14)
C364 C365 1.3900
C364 H364 0.9500
C365 H365 0.9500
C366 C367 1.3900
C366 C371 1.3900
C367 C368 1.3900
C367 H367 0.9500
C368 C369 1.3900
C369 C370 1.3900
C369 H369 0.9500
C370 C371 1.3900
C370 H370 0.9500
C371 H371 0.9500
C372 C373 1.48(3)
C372 H372 0.9500
C373 C374 1.380(5)
C374 C375 1.376(5)
C374 H374 0.9500
C375 C376 1.383(5)
C375 H375 0.9500
C376 C377 1.391(5)
C376 H376 0.9500
C377 H377 0.9500
C378 C382 1.4200
C378 C379 1.4200
C378 H378 0.9500
C379 C380 1.4200
C379 H379 0.9500
C380 C381 1.4200
C380 H380 0.9500
C381 C382 1.4200
C381 H381 0.9500
C382 H382 0.9500
S1 O2 1.428(12)
S1 O1 1.437(13)
S1 N200 1.643(12)
S1 C1A 1.835(10)
S2 O3 1.429(13)
S2 O4 1.436(13)
S2 N200 1.626(12)
S2 C2A 1.831(10)
F1A C1A 1.302(19)
F2A C1A 1.336(19)
F3A C1A 1.342(19)
F4A C2A 1.301(19)
F5A C2A 1.316(19)
F6A C2A 1.317(19)
S3 O5 1.420(11)
S3 O6 1.435(12)
S3 N201 1.623(12)
S3 C3A 1.836(10)
S4 O8 1.422(11)
S4 O7 1.429(11)
S4 N201 1.632(12)
S4 C4A 1.845(10)
C3A F1B 1.303(17)
C3A F2B 1.331(17)
C3A F3B 1.345(17)
C4A F4B 1.327(18)
C4A F5B 1.330(18)
C4A F6B 1.350(19)
S5 O9 1.403(12)
S5 O10 1.445(13)
S5 N102 1.623(13)
S5 C5A 1.834(10)
S6 O11 1.422(13)
S6 O12 1.441(13)
S6 N102 1.611(13)
S6 C6A 1.839(11)
C5A F1C 1.300(19)
C5A F3C 1.30(2)
C5A F2C 1.33(2)
C6A F6C 1.305(19)
C6A F4C 1.309(19)
C6A F5C 1.32(2)
S7 O14 1.430(13)
S7 O13 1.440(13)
S7 N103 1.642(13)
S7 C7A 1.828(11)
S8 O15 1.423(13)
S8 O16 1.429(13)
S8 N103 1.645(13)
S8 C8A 1.826(11)
C7A F2D 1.31(2)
C7A F3D 1.32(2)
C7A F1D 1.32(2)
C8A F4D 1.31(2)
C8A F6D 1.32(2)
C8A F5D 1.32(2)
S7' O13' 1.428(14)
S7' O14' 1.432(14)
S7' N3' 1.648(14)
S7' C7' 1.828(11)
S8' O15' 1.427(14)
S8' O16' 1.429(14)
S8' N3' 1.650(14)
S8' C8' 1.828(11)
C7' F1D' 1.32(2)
C7' F2D' 1.32(2)
C7' F3D' 1.32(2)
C8' F4D' 1.32(2)
C8' F6D' 1.32(2)
C8' F5D' 1.32(2)
S9 O18 1.424(13)
S9 O17 1.445(13)
S9 N104 1.648(13)
S9 C9A 1.831(10)
S10 O19 1.417(13)
S10 O20 1.432(13)
S10 N104 1.626(13)
S10 C10A 1.841(10)
C9A F2E 1.309(19)
C9A F1E 1.335(19)
C9A F3E 1.346(19)
C10A F6E 1.308(19)
C10A F5E 1.318(19)
C10A F4E 1.321(19)
S11 O21 1.419(12)
S11 O22 1.437(12)
S11 N105 1.632(12)
S11 C11A 1.840(10)
S12 O23 1.428(12)
S12 O24 1.436(12)
S12 N105 1.631(12)
S12 C12A 1.839(10)
C11A F2F 1.303(18)
C11A F3F 1.333(18)
C11A F1F 1.334(19)
C12A F4F 1.324(18)
C12A F5F 1.329(17)
C12A F6F 1.342(18)
S13 O26 1.404(13)
S13 O25 1.432(13)
S13 N106 1.651(13)
S13 C13A 1.840(10)
S14 O27 1.422(13)
S14 O28 1.441(13)
S14 N106 1.639(13)
S14 C14A 1.827(10)
C13A F2G 1.313(19)
C13A F3G 1.326(19)
C13A F1G 1.33(2)
C14A F6G 1.306(19)
C14A F5G 1.338(19)
C14A F4G 1.34(2)
O26' S13' 1.425(13)
S13' O25' 1.436(13)
S13' N6' 1.627(13)
S13' C13' 1.831(10)
S14' O27' 1.422(13)
S14' O28' 1.434(13)
S14' N6' 1.647(13)
S14' C14' 1.832(11)
C13' F1G' 1.32(2)
C13' F2G' 1.33(2)
C13' F3G' 1.33(2)
C14' F6G' 1.32(2)
C14' F4G' 1.32(2)
C14' F5G' 1.32(2)
S15 O29 1.406(19)
S15 O30 1.428(18)
S15 N107 1.63(2)
S15 C15A 1.80(4)
S16 O31 1.419(17)
S16 O32 1.450(19)
S16 N107 1.55(2)
S16 C16A 1.90(3)
C15A F1H 1.29(4)
C15A F3H 1.32(4)
C15A F2H 1.38(4)
C16A F5H 1.29(3)
C16A F4H 1.31(3)
C16A F6H 1.36(3)
S17 O33 1.38(2)
S17 O34 1.48(2)
S17 N108 1.58(2)
S17 C17A 1.82(3)
S18 O35 1.40(2)
S18 O36 1.48(2)
S18 N108 1.54(2)
S18 C18A 1.92(4)
C17A F3I 1.24(4)
C17A F1I 1.42(4)
C17A F2I 1.44(4)
C18A F4I 1.32(4)
C18A F5I 1.33(4)
C18A F6I 1.33(4)
S19 O37 1.447(18)
S19 O38 1.45(2)
S19 N109 1.56(2)
S19 C19A 1.80(4)
S20 O39 1.409(17)
S20 O40 1.471(18)
S20 N109 1.55(2)
S20 C20A 1.79(3)
C19A F3J 1.28(4)
C19A F2J 1.31(4)
C19A F1J 1.43(4)
C20A F5J 1.32(3)
C20A F4J 1.32(3)
C20A F6J 1.33(3)
S21 O42 1.402(18)
S21 O41 1.443(19)
S21 N110 1.59(2)
S21 C21A 1.87(4)
S22 O43 1.418(17)
S22 O44 1.436(17)
S22 N110 1.58(2)
S22 C22A 1.93(3)
C21A F3K 1.21(4)
C21A F1K 1.33(4)
C21A F2K 1.46(4)
C22A F6K 1.26(3)
C22A F4K 1.32(3)
C22A F5K 1.33(3)
S23 O46 1.423(13)
S23 O45 1.428(13)
S23 N111 1.647(13)
S23 C23A 1.835(11)
S24 O47 1.422(13)
S24 O48 1.426(13)
S24 N111 1.653(13)
S24 C24A 1.827(10)
C23A F1L 1.31(2)
C23A F3L 1.32(2)
C23A F2L 1.32(2)
C24A F4L 1.31(2)
C24A F5L 1.32(2)
C24A F6L 1.32(2)
S25 O49 1.418(13)
S25 O50 1.432(13)
S25 N112 1.648(13)
S25 C25A 1.829(10)
S26 O51 1.423(13)
S26 O52 1.424(13)
S26 N112 1.644(13)
S26 C26A 1.829(10)
F4M C26A 1.32(2)
F5M C26A 1.31(2)
F6M C26A 1.33(2)
F2M C25A 1.33(2)
F3M C25A 1.31(2)
F1M C25A 1.32(2)

loop_
_geom_torsion_atom_site_label_1
_geom_torsion_atom_site_label_2
_geom_torsion_atom_site_label_3
_geom_torsion_atom_site_label_4
_geom_torsion
C5 N2 C1 C2 3(3)
Cd1 N2 C1 C2 177.5(16)
N2 C1 C2 C3 1(3)
C1 C2 C3 C4 -6(3)
C2 C3 C4 C5 6(3)
C1 N2 C5 C4 -3(3)
Cd1 N2 C5 C4 -178.1(16)
C1 N2 C5 C6 178.6(19)
Cd1 N2 C5 C6 4(2)
C3 C4 C5 N2 -2(3)
C3 C4 C5 C6 177(2)
C7 N1 C6 C5 -180.0(18)
Cd1 N1 C6 C5 -10(3)
N2 C5 C6 N1 5(3)
C4 C5 C6 N1 -173(2)
C6 N1 C7 C8 31(2)
Cd1 N1 C7 C8 -137.0(11)
C6 N1 C7 C12 -148.8(17)
Cd1 N1 C7 C12 43.0(17)
C12 C7 C8 C9 0.0
N1 C7 C8 C9 -179.9(15)
C7 C8 C9 C10 0.0
C7 C8 C9 C13 175.0(13)
C8 C9 C10 C11 0.0
C13 C9 C10 C11 -174.6(14)
C9 C10 C11 C12 0.0
C10 C11 C12 C7 0.0
C8 C7 C12 C11 0.0
N1 C7 C12 C11 179.9(14)
C8 C9 C13 C14 -29.0(13)
C10 C9 C13 C14 145.8(9)
C8 C9 C13 C18 149.3(8)
C10 C9 C13 C18 -35.9(13)
C18 C13 C14 C15 0.0
C9 C13 C14 C15 178.3(13)
C13 C14 C15 C16 0.0
C14 C15 C16 C17 0.0
C14 C15 C16 C19 -175.8(14)
C15 C16 C17 C18 0.0
C19 C16 C17 C18 175.6(15)
C16 C17 C18 C13 0.0
C14 C13 C18 C17 0.0
C9 C13 C18 C17 -178.4(12)
C15 C16 C19 C58 -150(2)
C17 C16 C19 C58 34(3)
C15 C16 C19 C20 28(3)
C17 C16 C19 C20 -148(2)
C15 C16 C19 Co4 -62.2(18)
C17 C16 C19 Co4 122.1(14)
C16 C19 C20 C57 179(2)
C58 C19 C20 C57 -2.7(17)
Co4 C19 C20 C57 -67.0(12)
C16 C19 C20 C21 9(4)
C58 C19 C20 C21 -173(2)
Co4 C19 C20 C21 123(3)
C16 C19 C20 Co4 -114(3)
C58 C19 C20 Co4 64.3(11)
C57 C20 C21 C22 42(3)
C19 C20 C21 C22 -151(2)
Co4 C20 C21 C22 -51(2)
C57 C20 C21 C26 -140(2)
C19 C20 C21 C26 27(3)
Co4 C20 C21 C26 127.6(15)
C26 C21 C22 C23 0.0
C20 C21 C22 C23 178.5(16)
C21 C22 C23 C24 0.0
C22 C23 C24 C25 0.0
C22 C23 C24 C27 -178.0(15)
C23 C24 C25 C26 0.0
C27 C24 C25 C26 178.0(16)
C24 C25 C26 C21 0.0
C22 C21 C26 C25 0.0
C20 C21 C26 C25 -178.5(16)
C25 C24 C27 C28 149.3(10)
C23 C24 C27 C28 -32.8(16)
C25 C24 C27 C32 -31.6(17)
C23 C24 C27 C32 146.3(11)
C32 C27 C28 C29 0.0
C24 C27 C28 C29 179.1(15)
C27 C28 C29 C30 0.0
C27 C28 C29 N3 -178(2)
C33' N3 C29 C28 53(3)
C33 N3 C29 C28 17(5)
Cd2 N3 C29 C28 -132.2(15)
C33' N3 C29 C30 -126(3)
C33 N3 C29 C30 -162(4)
Cd2 N3 C29 C30 49(2)
C28 C29 C30 C31 0.0
N3 C29 C30 C31 178.5(19)
C29 C30 C31 C32 0.0
C30 C31 C32 C27 0.0
C28 C27 C32 C31 0.0
C24 C27 C32 C31 -179.0(16)
C33' N3 C33 C34 121(11)
C29 N3 C33 C34 -165(7)
Cd2 N3 C33 C34 -9(9)
C38 N4 C34 C35 -4(9)
Cd2 N4 C34 C35 -180(5)
C38 N4 C34 C33 -179(6)
Cd2 N4 C34 C33 6(7)
N3 C33 C34 N4 3(11)
N3 C33 C34 C35 -172(7)
N4 C34 C35 C36 -6(9)
C33 C34 C35 C36 168(6)
C34 C35 C36 C37 11(7)
C35 C36 C37 C38 -5(8)
C34 N4 C38 C37 9(8)
Cd2 N4 C38 C37 -176(5)
C36 C37 C38 N4 -5(9)
C29 N3 C33' C34' -174(4)
C33 N3 C33' C34' -50(5)
Cd2 N3 C33' C34' 10(6)
C38' N4' C34' C35' 1(7)
Cd2 N4' C34' C35' -166(4)
C38' N4' C34' C33' -179(5)
Cd2 N4' C34' C33' 14(6)
N3 C33' C34' N4' -15(7)
N3 C33' C34' C35' 165(4)
N4' C34' C35' C36' 8(7)
C33' C34' C35' C36' -172(5)
C34' C35' C36' C37' -11(6)
C35' C36' C37' C38' 6(7)
C34' N4' C38' C37' -7(7)
Cd2 N4' C38' C37' 161(4)
C36' C37' C38' N4' 3(8)
C44 C39 C40 C41 0.0
C57 C39 C40 C41 176.0(16)
C39 C40 C41 C42 0.0
C40 C41 C42 C43 0.0
C40 C41 C42 C45 -175.7(15)
C41 C42 C43 C44 0.0
C45 C42 C43 C44 175.7(15)
C42 C43 C44 C39 0.0
C40 C39 C44 C43 0.0
C57 C39 C44 C43 -176.0(15)
C43 C42 C45 C46 -31.8(15)
C41 C42 C45 C46 143.9(10)
C43 C42 C45 C50 144.5(10)
C41 C42 C45 C50 -39.8(16)
C50 C45 C46 C47 0.0
C42 C45 C46 C47 176.3(15)
C45 C46 C47 C48 0.0
C45 C46 C47 N5 179.6(17)
C51 N5 C47 C46 33(3)
Cd3 N5 C47 C46 -139.9(12)
C51 N5 C47 C48 -147(2)
Cd3 N5 C47 C48 40(2)
C46 C47 C48 C49 0.0
N5 C47 C48 C49 -179.7(16)
C47 C48 C49 C50 0.0
C48 C49 C50 C45 0.0
C46 C45 C50 C49 0.0
C42 C45 C50 C49 -176.3(15)
C47 N5 C51 C52 179(2)
Cd3 N5 C51 C52 -7(3)
C56 N6 C52 C53 5(4)
Cd3 N6 C52 C53 -174(2)
C56 N6 C52 C51 178(2)
Cd3 N6 C52 C51 -1(3)
N5 C51 C52 N6 5(4)
N5 C51 C52 C53 179(3)
N6 C52 C53 C54 -8(4)
C51 C52 C53 C54 179(3)
C52 C53 C54 C55 8(4)
C53 C54 C55 C56 -6(4)
C52 N6 C56 C55 -2(4)
Cd3 N6 C56 C55 176(2)
C54 C55 C56 N6 3(4)
C19 C20 C57 C39 -173(2)
C21 C20 C57 C39 -2(4)
Co4 C20 C57 C39 119(3)
C19 C20 C57 C58 2.6(17)
C21 C20 C57 C58 174(2)
Co4 C20 C57 C58 -65.5(12)
C19 C20 C57 Co4 68.2(12)
C21 C20 C57 Co4 -121(2)
C40 C39 C57 C20 26(3)
C44 C39 C57 C20 -158(2)
C40 C39 C57 C58 -147.4(19)
C44 C39 C57 C58 29(3)
C40 C39 C57 Co4 121.4(13)
C44 C39 C57 Co4 -62.6(19)
C16 C19 C58 C57 -179(2)
C20 C19 C58 C57 2.6(16)
Co4 C19 C58 C57 67.3(11)
C16 C19 C58 C59 -10(4)
C20 C19 C58 C59 171(2)
Co4 C19 C58 C59 -124(2)
C16 C19 C58 Co4 114(2)
C20 C19 C58 Co4 -64.7(12)
C20 C57 C58 C19 -2.6(17)
C39 C57 C58 C19 173(2)
Co4 C57 C58 C19 -68.9(11)
C20 C57 C58 C59 -171(2)
C39 C57 C58 C59 5(4)
Co4 C57 C58 C59 123(2)
C20 C57 C58 Co4 66.3(12)
C39 C57 C58 Co4 -118(2)
C19 C58 C59 C60 -132(2)
C57 C58 C59 C60 32(3)
Co4 C58 C59 C60 129.9(14)
C19 C58 C59 C64 45(3)
C57 C58 C59 C64 -151(2)
Co4 C58 C59 C64 -53(2)
C64 C59 C60 C61 0.0
C58 C59 C60 C61 177.1(15)
C59 C60 C61 C62 0.0
C60 C61 C62 C63 0.0
C60 C61 C62 C65 -175.0(15)
C61 C62 C63 C64 0.0
C65 C62 C63 C64 175.2(14)
C62 C63 C64 C59 0.0
C60 C59 C64 C63 0.0
C58 C59 C64 C63 -177.2(15)
C61 C62 C65 C66 142.8(10)
C63 C62 C65 C66 -32.3(15)
C61 C62 C65 C70 -38.6(14)
C63 C62 C65 C70 146.3(9)
C70 C65 C66 C67 0.0
C62 C65 C66 C67 178.5(14)
C65 C66 C67 C68 0.0
C65 C66 C67 N7 176.6(16)
C71 N7 C67 C66 40(2)
Cd4 N7 C67 C66 -132.6(12)
C71 N7 C67 C68 -143.8(16)
Cd4 N7 C67 C68 44.0(18)
C66 C67 C68 C69 0.0
N7 C67 C68 C69 -176.7(15)
C67 C68 C69 C70 0.0
C68 C69 C70 C65 0.0
C66 C65 C70 C69 0.0
C62 C65 C70 C69 -178.6(13)
C67 N7 C71 C72 -176.6(19)
Cd4 N7 C71 C72 -3(3)
C76 N8 C72 C73 1(4)
Cd4 N8 C72 C73 173(2)
C76 N8 C72 C71 -177(3)
Cd4 N8 C72 C71 -5(3)
N7 C71 C72 N8 6(4)
N7 C71 C72 C73 -172(2)
N8 C72 C73 C74 1(5)
C71 C72 C73 C74 179(3)
C72 C73 C74 C75 -5(5)
C73 C74 C75 C76 7(5)
C72 N8 C76 C75 1(5)
Cd4 N8 C76 C75 -170(2)
C74 C75 C76 N8 -5(5)
C81 C77 C78 C79 0.0
Co4 C77 C78 C79 58.1(12)
C81 C77 C78 Co4 -58.1(12)
C77 C78 C79 C80 0.0
Co4 C78 C79 C80 60.0(12)
C77 C78 C79 Co4 -60.0(12)
C78 C79 C80 C81 0.0
Co4 C79 C80 C81 61.6(13)
C78 C79 C80 Co4 -61.6(13)
C79 C80 C81 C77 0.0
Co4 C80 C81 C77 60.6(13)
C79 C80 C81 Co4 -60.6(13)
C78 C77 C81 C80 0.0
Co4 C77 C81 C80 -58.4(13)
C78 C77 C81 Co4 58.4(13)
C410 C406 C407 C408 0.0
Co4 C406 C407 C408 62.0(16)
C410 C406 C407 Co4 -62.0(16)
C406 C407 C408 C409 0.0
Co4 C407 C408 C409 59.3(16)
C406 C407 C408 Co4 -59.3(16)
C407 C408 C409 C410 0.0
Co4 C408 C409 C410 57.5(16)
C407 C408 C409 Co4 -57.5(16)
C407 C406 C410 C409 0.0
Co4 C406 C410 C409 -61.8(17)
C407 C406 C410 Co4 61.8(17)
C408 C409 C410 C406 0.0
Co4 C409 C410 C406 59.0(16)
C408 C409 C410 Co4 -59.0(16)
C105 N10 C101 C102 -3(4)
Cd1 N10 C101 C102 -175.3(19)
N10 C101 C102 C103 0(4)
C101 C102 C103 C104 -1(4)
C102 C103 C104 C105 3(4)
C101 N10 C105 C104 5(3)
Cd1 N10 C105 C104 178.2(17)
C101 N10 C105 C106 -180(2)
Cd1 N10 C105 C106 -7(2)
C103 C104 C105 N10 -6(4)
C103 C104 C105 C106 180(2)
C107 N9 C106 C105 -177.5(17)
Cd1 N9 C106 C105 -16(3)
N10 C105 C106 N9 16(3)
C104 C105 C106 N9 -169(2)
C106 N9 C107 C108 33(2)
Cd1 N9 C107 C108 -124.8(12)
C106 N9 C107 C112 -144.9(16)
Cd1 N9 C107 C112 57.3(17)
C112 C107 C108 C109 0.0
N9 C107 C108 C109 -177.9(17)
C107 C108 C109 C110 0.0
C107 C108 C109 C113 178.4(14)
C108 C109 C110 C111 0.0
C113 C109 C110 C111 -178.4(14)
C109 C110 C111 C112 0.0
C110 C111 C112 C107 0.0
C108 C107 C112 C111 0.0
N9 C107 C112 C111 178.0(16)
C110 C109 C113 C114 35.9(15)
C108 C109 C113 C114 -142.5(10)
C110 C109 C113 C118 -144.3(9)
C108 C109 C113 C118 37.3(15)
C118 C113 C114 C115 0.0
C109 C113 C114 C115 179.8(15)
C113 C114 C115 C116 0.0
C114 C115 C116 C117 0.0
C114 C115 C116 C119 -178.7(17)
C115 C116 C117 C118 0.0
C119 C116 C117 C118 178.8(17)
C116 C117 C118 C113 0.0
C114 C113 C118 C117 0.0
C109 C113 C118 C117 -179.8(15)
C117 C116 C119 C120 136(2)
C115 C116 C119 C120 -45(3)
C117 C116 C119 C158 -36(3)
C115 C116 C119 C158 142.8(18)
C117 C116 C119 Co2 -128.9(13)
C115 C116 C119 Co2 50(2)
C116 C119 C120 C157 -176(2)
C158 C119 C120 C157 -1.9(16)
Co2 C119 C120 C157 65.6(12)
C116 C119 C120 C121 2(4)
C158 C119 C120 C121 175(2)
Co2 C119 C120 C121 -117(2)
C116 C119 C120 Co2 119(2)
C158 C119 C120 Co2 -67.5(11)
C157 C120 C121 C126 -13(4)
C119 C120 C121 C126 171(2)
Co2 C120 C121 C126 80(3)
C157 C120 C121 C122 156(2)
C119 C120 C121 C122 -20(4)
Co2 C120 C121 C122 -111(2)
C126 C121 C122 C123 -6(3)
C120 C121 C122 C123 -176(2)
C121 C122 C123 C124 5(4)
C122 C123 C124 C125 -2(5)
C122 C123 C124 C127 -177(3)
C123 C124 C125 C126 1(5)
C127 C124 C125 C126 176(3)
C124 C125 C126 C121 -3(5)
C122 C121 C126 C125 5(4)
C120 C121 C126 C125 175(2)
C125 C124 C127 C128 -167(3)
C123 C124 C127 C128 8(4)
C125 C124 C127 C132 21(4)
C123 C124 C127 C132 -164(2)
C132 C127 C128 C129 0.0
C124 C127 C128 C129 -172(3)
C127 C128 C129 C130 0.0
C127 C128 C129 N11 -169(3)
C133 N11 C129 C128 21(5)
Cd2 N11 C129 C128 -138.4(18)
C133 N11 C129 C130 -148(3)
Cd2 N11 C129 C130 52(3)
C128 C129 C130 C131 0.0
N11 C129 C130 C131 170(3)
C129 C130 C131 C132 0.0
C130 C131 C132 C127 0.0
C128 C127 C132 C131 0.0
C124 C127 C132 C131 172(3)
C129 N11 C133 C134 -169(3)
Cd2 N11 C133 C134 -8(5)
C138 N12 C134 C135 -4(5)
Cd2 N12 C134 C135 -175(3)
C138 N12 C134 C133 178(3)
Cd2 N12 C134 C133 6(4)
N11 C133 C134 N12 1(5)
N11 C133 C134 C135 -177(4)
N12 C134 C135 C136 -1(6)
C133 C134 C135 C136 177(3)
C134 C135 C136 C137 -3(5)
C135 C136 C137 C138 10(5)
C134 N12 C138 C137 12(4)
Cd2 N12 C138 C137 -178(2)
C136 C137 C138 N12 -15(4)
C144 C139 C140 C141 0.0
C157 C139 C140 C141 177.2(14)
C139 C140 C141 C142 0.0
C140 C141 C142 C143 0.0
C140 C141 C142 C145 -175.9(13)
C141 C142 C143 C144 0.0
C145 C142 C143 C144 176.0(13)
C142 C143 C144 C139 0.0
C140 C139 C144 C143 0.0
C157 C139 C144 C143 -177.1(14)
C141 C142 C145 C146 32.0(14)
C143 C142 C145 C146 -143.9(9)
C141 C142 C145 C150 -146.8(9)
C143 C142 C145 C150 37.3(13)
C150 C145 C146 C147 0.0
C142 C145 C146 C147 -178.8(13)
C145 C146 C147 C148 0.0
C145 C146 C147 N13 -179.9(16)
C151 N13 C147 C148 -138.6(18)
Cd3 N13 C147 C148 52.6(17)
C151 N13 C147 C146 41(2)
Cd3 N13 C147 C146 -127.6(11)
C146 C147 C148 C149 0.0
N13 C147 C148 C149 179.9(15)
C147 C148 C149 C150 0.0
C148 C149 C150 C145 0.0
C146 C145 C150 C149 0.0
C142 C145 C150 C149 178.8(13)
C147 N13 C151 C152 -177(2)
Cd3 N13 C151 C152 -7(3)
C156 N14 C152 C153 2(4)
Cd3 N14 C152 C153 173(2)
C156 N14 C152 C151 -175(3)
Cd3 N14 C152 C151 -4(3)
N13 C151 C152 N14 8(4)
N13 C151 C152 C153 -169(2)
N14 C152 C153 C154 -1(4)
C151 C152 C153 C154 175(3)
C152 C153 C154 C155 5(4)
C153 C154 C155 C156 -9(4)
C152 N14 C156 C155 -6(4)
Cd3 N14 C156 C155 -177(2)
C154 C155 C156 N14 10(4)
C121 C120 C157 C158 -175(3)
C119 C120 C157 C158 1.9(16)
Co2 C120 C157 C158 68.2(12)
C121 C120 C157 C139 -4(4)
C119 C120 C157 C139 173(2)
Co2 C120 C157 C139 -121(2)
C121 C120 C157 Co2 117(3)
C119 C120 C157 Co2 -66.3(12)
C140 C139 C157 C120 -31(3)
C144 C139 C157 C120 146(2)
C140 C139 C157 C158 136(2)
C144 C139 C157 C158 -47(3)
C140 C139 C157 Co2 -128.4(14)
C144 C139 C157 Co2 49(2)
C116 C119 C158 C159 0(4)
C120 C119 C158 C159 -174(2)
Co2 C119 C158 C159 119(2)
C116 C119 C158 C157 176(2)
C120 C119 C158 C157 1.8(15)
Co2 C119 C158 C157 -64.8(11)
C116 C119 C158 Co2 -119(2)
C120 C119 C158 Co2 66.6(11)
C120 C157 C158 C159 174(2)
C139 C157 C158 C159 3(4)
Co2 C157 C158 C159 -118(2)
C120 C157 C158 C119 -1.9(16)
C139 C157 C158 C119 -173(2)
Co2 C157 C158 C119 66.2(11)
C120 C157 C158 Co2 -68.0(11)
C139 C157 C158 Co2 121(2)
C119 C158 C159 C160 151(2)
C157 C158 C159 C160 -23(3)
Co2 C158 C159 C160 -114.5(14)
C119 C158 C159 C164 -31(3)
C157 C158 C159 C164 155(2)
Co2 C158 C159 C164 64.0(19)
C164 C159 C160 C161 0.0
C158 C159 C160 C161 178.6(15)
C159 C160 C161 C162 0.0
C160 C161 C162 C163 0.0
C160 C161 C162 C165 -177.3(15)
C161 C162 C163 C164 0.0
C165 C162 C163 C164 177.4(15)
C162 C163 C164 C159 0.0
C160 C159 C164 C163 0.0
C158 C159 C164 C163 -178.6(16)
C163 C162 C165 C166 -155.7(10)
C161 C162 C165 C166 21.7(17)
C163 C162 C165 C170 23.2(16)
C161 C162 C165 C170 -159.4(10)
C170 C165 C166 C167 0.0
C162 C165 C166 C167 178.9(16)
C165 C166 C167 C168 0.0
C165 C166 C167 N15 174.6(19)
C171 N15 C167 C166 37(3)
Cd4 N15 C167 C166 -130.5(14)
C171 N15 C167 C168 -149(2)
Cd4 N15 C167 C168 44(2)
C166 C167 C168 C169 0.0
N15 C167 C168 C169 -175.1(17)
C167 C168 C169 C170 0.0
C168 C169 C170 C165 0.0
C166 C165 C170 C169 0.0
C162 C165 C170 C169 -178.9(16)
C167 N15 C171 C172 -174(2)
Cd4 N15 C171 C172 -6(3)
C176 N16 C172 C173 -4(4)
Cd4 N16 C172 C173 178(2)
C176 N16 C172 C171 -178(3)
Cd4 N16 C172 C171 5(3)
N15 C171 C172 N16 1(4)
N15 C171 C172 C173 -173(3)
N16 C172 C173 C174 7(4)
C171 C172 C173 C174 -179(3)
C172 C173 C174 C175 -11(4)
C173 C174 C175 C176 13(4)
C172 N16 C176 C175 5(4)
Cd4 N16 C176 C175 -178(2)
C174 C175 C176 N16 -10(4)
C181 C177 C178 C179 0.0
Co2 C177 C178 C179 58.1(13)
C181 C177 C178 Co2 -58.1(13)
C177 C178 C179 C180 0.0
Co2 C178 C179 C180 59.8(13)
C177 C178 C179 Co2 -59.8(13)
C178 C179 C180 C181 0.0
Co2 C179 C180 C181 61.3(13)
C178 C179 C180 Co2 -61.3(13)
C178 C177 C181 C180 0.0
Co2 C177 C181 C180 -58.5(13)
C178 C177 C181 Co2 58.5(13)
C179 C180 C181 C177 0.0
Co2 C180 C181 C177 60.5(13)
C179 C180 C181 Co2 -60.5(13)
C415 C411 C412 C413 0.0
Co2 C411 C412 C413 -60.1(15)
C415 C411 C412 Co2 60.1(15)
C411 C412 C413 C414 0.0
Co2 C412 C413 C414 -59.2(16)
C411 C412 C413 Co2 59.2(16)
C412 C413 C414 C415 0.0
Co2 C413 C414 C415 -58.8(15)
C412 C413 C414 Co2 58.8(15)
C413 C414 C415 C411 0.0
Co2 C414 C415 C411 -59.5(15)
C413 C414 C415 Co2 59.5(15)
C412 C411 C415 C414 0.0
Co2 C411 C415 C414 60.3(16)
C412 C411 C415 Co2 -60.3(16)
C205 N26 C201 C202 1(4)
Cd5 N26 C201 C202 -177(2)
N26 C201 C202 C203 3(4)
C201 C202 C203 C204 -6(4)
C202 C203 C204 C205 6(4)
C201 N26 C205 C204 -2(4)
Cd5 N26 C205 C204 177.0(18)
C201 N26 C205 C206 -177(2)
Cd5 N26 C205 C206 2(3)
C203 C204 C205 N26 -2(4)
C203 C204 C205 C206 173(2)
C207 N25 C206 C205 -178(2)
Cd5 N25 C206 C205 -12(3)
N26 C205 C206 N25 7(4)
C204 C205 C206 N25 -168(2)
C206 N25 C207 C208 37(3)
Cd5 N25 C207 C208 -127.6(12)
C206 N25 C207 C212 -141.4(18)
Cd5 N25 C207 C212 53.7(18)
C212 C207 C208 C209 0.0
N25 C207 C208 C209 -178.7(18)
C207 C208 C209 C210 0.0
C207 C208 C209 C213 -178.9(15)
C208 C209 C210 C211 0.0
C213 C209 C210 C211 178.9(15)
C209 C210 C211 C212 0.0
C210 C211 C212 C207 0.0
C208 C207 C212 C211 0.0
N25 C207 C212 C211 178.8(17)
C208 C209 C213 C214 29.4(16)
C210 C209 C213 C214 -149.5(10)
C208 C209 C213 C218 -146.9(10)
C210 C209 C213 C218 34.2(15)
C218 C213 C214 C215 0.0
C209 C213 C214 C215 -176.2(14)
C213 C214 C215 C216 0.0
C214 C215 C216 C217 0.0
C214 C215 C216 C219 176.7(16)
C215 C216 C217 C218 0.0
C219 C216 C217 C218 -176.8(15)
C216 C217 C218 C213 0.0
C214 C213 C218 C217 0.0
C209 C213 C218 C217 176.2(14)
C217 C216 C219 C258 -44(3)
C215 C216 C219 C258 139(2)
C217 C216 C219 C220 147(2)
C215 C216 C219 C220 -29(3)
C217 C216 C219 Co1 51(2)
C215 C216 C219 Co1 -126.1(14)
C258 C219 C220 C257 0.3(17)
C216 C219 C220 C257 172(2)
Co1 C219 C220 C257 -67.5(12)
C258 C219 C220 C221 -173(2)
C216 C219 C220 C221 -1(4)
Co1 C219 C220 C221 120(2)
C258 C219 C220 Co1 67.8(13)
C216 C219 C220 Co1 -121(2)
C257 C220 C221 C222 -11(3)
C219 C220 C221 C222 158.5(18)
Co1 C220 C221 C222 -110.6(15)
C257 C220 C221 C226 163(2)
C219 C220 C221 C226 -28(3)
Co1 C220 C221 C226 63(2)
C226 C221 C222 C223 0.0
C220 C221 C222 C223 173.9(17)
C221 C222 C223 C224 0.0
C222 C223 C224 C225 0.0
C222 C223 C224 C227 -174.9(18)
C223 C224 C225 C226 0.0
C227 C224 C225 C226 174.9(18)
C224 C225 C226 C221 0.0
C222 C221 C226 C225 0.0
C220 C221 C226 C225 -173.6(17)
C225 C224 C227 C228 -172.5(11)
C223 C224 C227 C228 2.3(19)
C225 C224 C227 C232 3(2)
C223 C224 C227 C232 178.1(11)
C232 C227 C228 C229 0.0
C224 C227 C228 C229 175.8(19)
C227 C228 C229 C230 0.0
C227 C228 C229 N27 174(2)
C233 N27 C229 C228 51(3)
Cd6 N27 C229 C228 -115.7(18)
C233 N27 C229 C230 -135(3)
Cd6 N27 C229 C230 59(2)
C228 C229 C230 C231 0.0
N27 C229 C230 C231 -174(2)
C229 C230 C231 C232 0.0
C230 C231 C232 C227 0.0
C228 C227 C232 C231 0.0
C224 C227 C232 C231 -175.7(19)
C229 N27 C233 C234 178(2)
Cd6 N27 C233 C234 -14(4)
C238 N28 C234 C235 9(4)
Cd6 N28 C234 C235 -174(2)
C238 N28 C234 C233 178(3)
Cd6 N28 C234 C233 -5(3)
N27 C233 C234 N28 14(4)
N27 C233 C234 C235 -177(3)
N28 C234 C235 C236 -7(5)
C233 C234 C235 C236 -175(3)
C234 C235 C236 C237 -5(5)
C235 C236 C237 C238 12(5)
C234 N28 C238 C237 -1(4)
Cd6 N28 C238 C237 -177(2)
C236 C237 C238 N28 -10(5)
C244 C239 C240 C241 0.0
C257 C239 C240 C241 -176.8(16)
C239 C240 C241 C242 0.0
C240 C241 C242 C243 0.0
C240 C241 C242 C245 -179.3(14)
C241 C242 C243 C244 0.0
C245 C242 C243 C244 179.3(13)
C242 C243 C244 C239 0.0
C240 C239 C244 C243 0.0
C257 C239 C244 C243 176.9(15)
C243 C242 C245 C246 38.3(14)
C241 C242 C245 C246 -142.4(9)
C243 C242 C245 C250 -145.2(9)
C241 C242 C245 C250 34.1(14)
C250 C245 C246 C247 0.0
C242 C245 C246 C247 176.5(13)
C251 N29 C247 C246 43(2)
Cd7 N29 C247 C246 -120.6(12)
C251 N29 C247 C248 -136.1(16)
Cd7 N29 C247 C248 59.9(17)
C245 C246 C247 N29 -179.5(16)
C245 C246 C247 C248 0.0
N29 C247 C248 C249 179.5(15)
C246 C247 C248 C249 0.0
C247 C248 C249 C250 0.0
C248 C249 C250 C245 0.0
C246 C245 C250 C249 0.0
C242 C245 C250 C249 -176.5(13)
C247 N29 C251 C252 -174.6(19)
Cd7 N29 C251 C252 -8(3)
C256 N30 C252 C253 3(4)
Cd7 N30 C252 C253 176(2)
C256 N30 C252 C251 -177(2)
Cd7 N30 C252 C251 -4(3)
N29 C251 C252 N30 9(4)
N29 C251 C252 C253 -171(2)
N30 C252 C253 C254 -5(4)
C251 C252 C253 C254 175(2)
C252 C253 C254 C255 5(4)
C253 C254 C255 C256 -3(4)
C252 N30 C256 C255 -1(4)
Cd7 N30 C256 C255 -173(2)
C254 C255 C256 N30 1(4)
C221 C220 C257 C239 -5(4)
C219 C220 C257 C239 -177(2)
Co1 C220 C257 C239 117(2)
C221 C220 C257 C258 172(2)
C219 C220 C257 C258 -0.3(16)
Co1 C220 C257 C258 -65.7(11)
C221 C220 C257 Co1 -123(3)
C219 C220 C257 Co1 65.4(11)
C240 C239 C257 C220 -42(3)
C244 C239 C257 C220 141(2)
C240 C239 C257 C258 143(2)
C244 C239 C257 C258 -34(3)
C240 C239 C257 Co1 51(2)
C244 C239 C257 Co1 -125.5(14)
C216 C219 C258 C259 1(4)
C220 C219 C258 C259 173(2)
Co1 C219 C258 C259 -120(3)
C216 C219 C258 C257 -172(2)
C220 C219 C258 C257 -0.3(16)
Co1 C219 C258 C257 66.8(11)
C216 C219 C258 Co1 121(2)
C220 C219 C258 Co1 -67.1(11)
C220 C257 C258 C219 0.3(16)
C239 C257 C258 C219 177(2)
Co1 C257 C258 C219 -66.1(12)
C220 C257 C258 C259 -174(2)
C239 C257 C258 C259 3(4)
Co1 C257 C258 C259 120(2)
C220 C257 C258 Co1 66.3(12)
C239 C257 C258 Co1 -117(2)
C219 C258 C259 C260 156(2)
C257 C258 C259 C260 -33(3)
Co1 C258 C259 C260 59.5(19)
C219 C258 C259 C264 -20(3)
C257 C258 C259 C264 150.9(19)
Co1 C258 C259 C264 -116.5(15)
C264 C259 C260 C261 0.0
C258 C259 C260 C261 -175.9(15)
C259 C260 C261 C262 0.0
C260 C261 C262 C263 0.0
C260 C261 C262 C265 177.6(14)
C261 C262 C263 C264 0.0
C265 C262 C263 C264 -177.6(14)
C262 C263 C264 C259 0.0
C260 C259 C264 C263 0.0
C258 C259 C264 C263 176.1(14)
C263 C262 C265 C266 25.6(16)
C261 C262 C265 C266 -152.0(10)
C263 C262 C265 C270 -158.3(9)
C261 C262 C265 C270 24.1(16)
C270 C265 C266 C267 0.0
C262 C265 C266 C267 176.1(16)
C265 C266 C267 C268 0.0
C265 C266 C267 N31 -180.0(18)
C271 N31 C267 C268 -145(2)
Cd8 N31 C267 C268 49.3(18)
C271 N31 C267 C266 35(3)
Cd8 N31 C267 C266 -130.7(13)
C266 C267 C268 C269 0.0
N31 C267 C268 C269 180.0(17)
C267 C268 C269 C270 0.0
C268 C269 C270 C265 0.0
C266 C265 C270 C269 0.0
C262 C265 C270 C269 -176.1(16)
C267 N31 C271 C272 -174(2)
Cd8 N31 C271 C272 -8(3)
C276 N32 C272 C273 5(4)
Cd8 N32 C272 C273 178(2)
C276 N32 C272 C271 -176(3)
Cd8 N32 C272 C271 -3(3)
N31 C271 C272 N32 7(4)
N31 C271 C272 C273 -173(3)
N32 C272 C273 C274 -9(4)
C271 C272 C273 C274 172(3)
C272 C273 C274 C275 11(4)
C273 C274 C275 C276 -10(5)
C272 N32 C276 C275 -3(4)
Cd8 N32 C276 C275 -175(2)
C274 C275 C276 N32 6(5)
C281 C277 C278 C279 0.0
Co1 C277 C278 C279 59.2(12)
C281 C277 C278 Co1 -59.2(12)
C277 C278 C279 C280 0.0
Co1 C278 C279 C280 61.3(13)
C277 C278 C279 Co1 -61.3(13)
C278 C279 C280 C281 0.0
Co1 C279 C280 C281 62.3(13)
C278 C279 C280 Co1 -62.3(13)
C278 C277 C281 C280 0.0
Co1 C277 C281 C280 -58.8(12)
C278 C277 C281 Co1 58.8(12)
C279 C280 C281 C277 0.0
Co1 C280 C281 C277 60.7(13)
C279 C280 C281 Co1 -60.7(13)
C405 C401 C402 C403 0.0
Co1 C401 C402 C403 59.0(14)
C405 C401 C402 Co1 -59.0(13)
C401 C402 C403 C404 0.0
Co1 C402 C403 C404 58.2(15)
C401 C402 C403 Co1 -58.2(15)
C402 C403 C404 C405 0.0
Co1 C403 C404 C405 58.2(15)
C402 C403 C404 Co1 -58.2(15)
C403 C404 C405 C401 0.0
Co1 C404 C405 C401 59.0(14)
C403 C404 C405 Co1 -59.0(14)
C402 C401 C405 C404 0.0
Co1 C401 C405 C404 -59.5(13)
C402 C401 C405 Co1 59.5(13)
C305 N34 C301 C302 7(5)
Cd5 N34 C301 C302 176(3)
N34 C301 C302 C303 -1(6)
C301 C302 C303 C304 -4(6)
C302 C303 C304 C305 3(6)
C301 N34 C305 C304 -7(5)
Cd5 N34 C305 C304 -178(3)
C301 N34 C305 C306 -180(3)
Cd5 N34 C305 C306 9(4)
C303 C304 C305 N34 2(6)
C303 C304 C305 C306 175(3)
C307 N33 C306 C305 -177(3)
Cd5 N33 C306 C305 -6(4)
N34 C305 C306 N33 -1(5)
C304 C305 C306 N33 -175(3)
C306 N33 C307 C308 27(3)
Cd5 N33 C307 C308 -140.8(14)
C306 N33 C307 C312 -155(2)
Cd5 N33 C307 C312 37(2)
N33 C307 C308 C309 177.4(19)
C312 C307 C308 C309 0.0
C307 C308 C309 C310 0.0
C307 C308 C309 C313 -178.1(14)
C308 C309 C310 C311 0.0
C313 C309 C310 C311 178.1(14)
C309 C310 C311 C312 0.0
C310 C311 C312 C307 0.0
N33 C307 C312 C311 -177.7(16)
C308 C307 C312 C311 0.0
C310 C309 C313 C314 -35.0(15)
C308 C309 C313 C314 143.1(10)
C310 C309 C313 C318 146.5(9)
C308 C309 C313 C318 -35.4(14)
C318 C313 C314 C315 0.0
C309 C313 C314 C315 -178.6(14)
C313 C314 C315 C316 0.0
C314 C315 C316 C317 0.0
C314 C315 C316 C319 175.1(15)
C315 C316 C317 C318 0.0
C319 C316 C317 C318 -175.2(15)
C316 C317 C318 C313 0.0
C314 C313 C318 C317 0.0
C309 C313 C318 C317 178.6(14)
C317 C316 C319 C359 38(3)
C315 C316 C319 C359 -137(2)
C317 C316 C319 C320 -160.2(19)
C315 C316 C319 C320 25(3)
C317 C316 C319 Co3 -62(2)
C315 C316 C319 Co3 123.3(14)
C359 C319 C320 C358 0.2(16)
C316 C319 C320 C358 -167(2)
Co3 C319 C320 C358 68.5(12)
C359 C319 C320 C321 169.9(19)
C316 C319 C320 C321 3(4)
Co3 C319 C320 C321 -122(2)
C359 C319 C320 Co3 -68.3(11)
C316 C319 C320 Co3 125(2)
C358 C320 C321 C322 24(3)
C319 C320 C321 C322 -139.8(18)
Co3 C320 C321 C322 129.3(15)
C358 C320 C321 C326 -156(2)
C319 C320 C321 C326 39(2)
Co3 C320 C321 C326 -51(2)
C326 C321 C322 C323 0.0
C320 C321 C322 C323 179.2(14)
C321 C322 C323 C324 0.0
C322 C323 C324 C325 0.0
C322 C323 C324 C327 -177.1(16)
C323 C324 C325 C326 0.0
C327 C324 C325 C326 177.3(15)
C324 C325 C326 C321 0.0
C322 C321 C326 C325 0.0
C320 C321 C326 C325 -179.2(14)
C323 C324 C327 C328 137.7(12)
C325 C324 C327 C328 -39.5(17)
C323 C324 C327 C332 -44.8(16)
C325 C324 C327 C332 138.0(11)
C332 C327 C328 C329 0.0
C324 C327 C328 C329 177.5(17)
C327 C328 C329 C330 0.0
C327 C328 C329 N35 170(2)
C333 N35 C329 C328 28(4)
Cd6 N35 C329 C328 -150.0(14)
C333 N35 C329 C330 -162(2)
Cd6 N35 C329 C330 20(3)
C328 C329 C330 C331 0.0
N35 C329 C330 C331 -171(2)
C329 C330 C331 C332 0.0
C330 C331 C332 C327 0.0
C328 C327 C332 C331 0.0
C324 C327 C332 C331 -177.6(16)
C329 N35 C333 C334 -178(3)
Cd6 N35 C333 C334 0(5)
C338 N36 C334 C335 2(7)
Cd6 N36 C334 C335 -168(4)
C338 N36 C334 C333 172(4)
Cd6 N36 C334 C333 3(5)
N35 C333 C334 N36 -2(6)
N35 C333 C334 C335 169(4)
N36 C334 C335 C336 -5(7)
C333 C334 C335 C336 -174(4)
C334 C335 C336 C337 2(7)
C335 C336 C337 C338 4(7)
C334 N36 C338 C337 4(6)
Cd6 N36 C338 C337 174(3)
C336 C337 C338 N36 -7(7)
C344 C339 C340 C341 0.0
C358 C339 C340 C341 -178.3(14)
C339 C340 C341 C342 0.0
C340 C341 C342 C343 0.0
C340 C341 C342 C345 178.4(13)
C341 C342 C343 C344 0.0
C345 C342 C343 C344 -178.4(13)
C342 C343 C344 C339 0.0
C340 C339 C344 C343 0.0
C358 C339 C344 C343 178.3(14)
C341 C342 C345 C346 -32.7(14)
C343 C342 C345 C346 145.7(9)
C341 C342 C345 C350 145.8(9)
C343 C342 C345 C350 -35.8(14)
C350 C345 C346 C347 0.0
C342 C345 C346 C347 178.5(13)
C345 C346 C347 C348 0.0
C345 C346 C347 N37 -177.5(15)
C352 N37 C347 C346 31(2)
Cd7 N37 C347 C346 -138.8(11)
C352 N37 C347 C348 -146.3(16)
Cd7 N37 C347 C348 43.6(16)
C346 C347 C348 C349 0.0
N37 C347 C348 C349 177.7(14)
C347 C348 C349 C350 0.0
C348 C349 C350 C345 0.0
C346 C345 C350 C349 0.0
C342 C345 C350 C349 -178.4(13)
C347 N37 C352 C353 -175.1(16)
Cd7 N37 C352 C353 -4(3)
C357 N38 C353 C354 0(3)
Cd7 N38 C353 C354 178.4(17)
C357 N38 C353 C352 -177.5(19)
Cd7 N38 C353 C352 1(3)
N37 C352 C353 N38 2(3)
N37 C352 C353 C354 -175(2)
N38 C353 C354 C355 -3(3)
C352 C353 C354 C355 175(2)
C353 C354 C355 C356 3(3)
C354 C355 C356 C357 -2(3)
C353 N38 C357 C356 2(3)
Cd7 N38 C357 C356 -176.2(15)
C355 C356 C357 N38 -1(3)
C321 C320 C358 C359 -168(2)
C319 C320 C358 C359 -0.2(16)
Co3 C320 C358 C359 65.9(11)
C321 C320 C358 C339 11(4)
C319 C320 C358 C339 179(2)
Co3 C320 C358 C339 -115(2)
C321 C320 C358 Co3 126(2)
C319 C320 C358 Co3 -66.0(11)
C340 C339 C358 C320 30(3)
C344 C339 C358 C320 -148(2)
C340 C339 C358 C359 -151.6(19)
C344 C339 C358 C359 30(3)
C340 C339 C358 Co3 -59.6(18)
C344 C339 C358 Co3 122.1(13)
C320 C358 C359 C319 0.2(16)
C339 C358 C359 C319 -179(2)
Co3 C358 C359 C319 64.6(12)
C320 C358 C359 C360 177(2)
C339 C358 C359 C360 -2(4)
Co3 C358 C359 C360 -119(2)
C320 C358 C359 Co3 -64.4(12)
C339 C358 C359 Co3 117(2)
C316 C319 C359 C358 168(2)
C320 C319 C359 C358 -0.2(15)
Co3 C319 C359 C358 -66.3(11)
C316 C319 C359 C360 -9(4)
C320 C319 C359 C360 -176(2)
Co3 C319 C359 C360 118(2)
C316 C319 C359 Co3 -126(2)
C320 C319 C359 Co3 66.1(10)
C358 C359 C360 C361 40(3)
C319 C359 C360 C361 -145(2)
Co3 C359 C360 C361 -53(2)
C358 C359 C360 C365 -135.9(19)
C319 C359 C360 C365 39(3)
Co3 C359 C360 C365 131.1(14)
C365 C360 C361 C362 0.0
C359 C360 C361 C362 -175.9(16)
C360 C361 C362 C363 0.0
C361 C362 C363 C364 0.0
C361 C362 C363 C366 178.7(15)
C362 C363 C364 C365 0.0
C366 C363 C364 C365 -178.7(15)
C363 C364 C365 C360 0.0
C361 C360 C365 C364 0.0
C359 C360 C365 C364 175.8(17)
C362 C363 C366 C367 -35.1(15)
C364 C363 C366 C367 143.6(9)
C362 C363 C366 C371 144.8(9)
C364 C363 C366 C371 -36.6(15)
C371 C366 C367 C368 0.0
C363 C366 C367 C368 179.8(13)
C366 C367 C368 C369 0.0
C366 C367 C368 N39 178.0(17)
C372 N39 C368 C369 -142.8(19)
Cd8 N39 C368 C369 47.1(19)
C372 N39 C368 C367 39(3)
Cd8 N39 C368 C367 -131.0(12)
C367 C368 C369 C370 0.0
N39 C368 C369 C370 -178.1(16)
C368 C369 C370 C371 0.0
C369 C370 C371 C366 0.0
C367 C366 C371 C370 0.0
C363 C366 C371 C370 -179.8(13)
C368 N39 C372 C373 -172(2)
Cd8 N39 C372 C373 0(3)
C377 N40 C373 C374 1(4)
Cd8 N40 C373 C374 176(2)
C377 N40 C373 C372 -173(3)
Cd8 N40 C373 C372 2(3)
N39 C372 C373 N40 -1(4)
N39 C372 C373 C374 -175(3)
N40 C373 C374 C375 1(5)
C372 C373 C374 C375 175(3)
C373 C374 C375 C376 3(5)
C374 C375 C376 C377 -8(5)
C373 N40 C377 C376 -7(4)
Cd8 N40 C377 C376 179(2)
C375 C376 C377 N40 10(5)
C382 C378 C379 C380 0.0
Co3 C378 C379 C380 -61.2(7)
C382 C378 C379 Co3 61.2(7)
C378 C379 C380 C381 0.0
Co3 C379 C380 C381 -61.0(7)
C378 C379 C380 Co3 61.0(7)
C379 C380 C381 C382 0.0
Co3 C380 C381 C382 -59.5(7)
C379 C380 C381 Co3 59.5(7)
C379 C378 C382 C381 0.0
Co3 C378 C382 C381 60.0(6)
C379 C378 C382 Co3 -60.0(6)
C380 C381 C382 C378 0.0
Co3 C381 C382 C378 -58.9(6)
C380 C381 C382 Co3 58.9(6)
O3 S2 N200 S1 35(3)
O4 S2 N200 S1 171(2)
C2A S2 N200 S1 -78(2)
O2 S1 N200 S2 -1(3)
O1 S1 N200 S2 -136(2)
C1A S1 N200 S2 115(2)
O2 S1 C1A F1A -73(3)
O1 S1 C1A F1A 58(3)
N200 S1 C1A F1A 168(2)
O2 S1 C1A F2A 56(3)
O1 S1 C1A F2A -174(3)
N200 S1 C1A F2A -64(2)
O2 S1 C1A F3A 169(2)
O1 S1 C1A F3A -60(3)
N200 S1 C1A F3A 50(2)
O3 S2 C2A F4A -44(3)
O4 S2 C2A F4A -172(3)
N200 S2 C2A F4A 73(3)
O3 S2 C2A F5A -165(3)
O4 S2 C2A F5A 68(3)
N200 S2 C2A F5A -48(2)
O3 S2 C2A F6A 80(3)
O4 S2 C2A F6A -48(3)
N200 S2 C2A F6A -163(2)
O5 S3 N201 S4 1(2)
O6 S3 N201 S4 138.7(17)
C3A S3 N201 S4 -112.4(17)
O8 S4 N201 S3 162.7(16)
O7 S4 N201 S3 25(2)
C4A S4 N201 S3 -91.2(18)
O5 S3 C3A F1B 64.3(19)
O6 S3 C3A F1B -64.3(19)
N201 S3 C3A F1B -175.4(16)
O5 S3 C3A F2B -58.9(19)
O6 S3 C3A F2B 172.5(17)
N201 S3 C3A F2B 61.4(18)
O5 S3 C3A F3B -178.3(16)
O6 S3 C3A F3B 53.1(19)
N201 S3 C3A F3B -57.9(17)
O8 S4 C4A F4B 165.6(17)
O7 S4 C4A F4B -71.0(19)
N201 S4 C4A F4B 55.0(19)
O8 S4 C4A F5B -69(2)
O7 S4 C4A F5B 54(2)
N201 S4 C4A F5B 180.0(18)
O8 S4 C4A F6B 50.5(19)
O7 S4 C4A F6B 173.8(17)
N201 S4 C4A F6B -60.1(19)
O11 S6 N102 S5 14(4)
O12 S6 N102 S5 153(3)
C6A S6 N102 S5 -98(3)
O9 S5 N102 S6 35(4)
O10 S5 N102 S6 -107(3)
C5A S5 N102 S6 150(3)
O9 S5 C5A F1C -67(3)
O10 S5 C5A F1C 65(3)
N102 S5 C5A F1C 170(2)
O9 S5 C5A F3C 59(3)
O10 S5 C5A F3C -170(3)
N102 S5 C5A F3C -64(3)
O9 S5 C5A F2C 174(2)
O10 S5 C5A F2C -54(3)
N102 S5 C5A F2C 51(2)
O11 S6 C6A F6C -179(3)
O12 S6 C6A F6C 58(3)
N102 S6 C6A F6C -55(3)
O11 S6 C6A F4C 59(3)
O12 S6 C6A F4C -64(3)
N102 S6 C6A F4C -177(3)
O11 S6 C6A F5C -61(3)
O12 S6 C6A F5C 176(3)
N102 S6 C6A F5C 64(3)
O14 S7 N103 S8 7(4)
O13 S7 N103 S8 141(3)
C7A S7 N103 S8 -107(3)
O15 S8 N103 S7 28(4)
O16 S8 N103 S7 163(3)
C8A S8 N103 S7 -87(3)
O14 S7 C7A F2D 64(3)
O13 S7 C7A F2D -66(3)
N103 S7 C7A F2D -177(3)
O14 S7 C7A F3D -56(3)
O13 S7 C7A F3D 174(3)
N103 S7 C7A F3D 63(3)
O14 S7 C7A F1D -175(3)
O13 S7 C7A F1D 54(3)
N103 S7 C7A F1D -56(3)
O15 S8 C8A F4D 65(3)
O16 S8 C8A F4D -66(3)
N103 S8 C8A F4D -177(3)
O15 S8 C8A F6D -176(3)
O16 S8 C8A F6D 52(3)
N103 S8 C8A F6D -59(3)
O15 S8 C8A F5D -58(3)
O16 S8 C8A F5D 171(3)
N103 S8 C8A F5D 59(3)
O13' S7' N3' S8' 148(6)
O14' S7' N3' S8' 15(7)
C7' S7' N3' S8' -97(6)
O15' S8' N3' S7' -67(6)
O16' S8' N3' S7' 67(6)
C8' S8' N3' S7' 179(5)
O13' S7' C7' F1D' 98(6)
O14' S7' C7' F1D' -134(6)
N3' S7' C7' F1D' -19(6)
O13' S7' C7' F2D' -24(6)
O14' S7' C7' F2D' 105(6)
N3' S7' C7' F2D' -141(6)
O13' S7' C7' F3D' -144(6)
O14' S7' C7' F3D' -15(6)
N3' S7' C7' F3D' 99(6)
O15' S8' C8' F4D' 55(7)
O16' S8' C8' F4D' -76(7)
N3' S8' C8' F4D' 170(6)
O15' S8' C8' F6D' 174(7)
O16' S8' C8' F6D' 42(7)
N3' S8' C8' F6D' -71(6)
O15' S8' C8' F5D' -66(7)
O16' S8' C8' F5D' 162(7)
N3' S8' C8' F5D' 49(6)
O19 S10 N104 S9 -28(3)
O20 S10 N104 S9 -167(2)
C10A S10 N104 S9 83(2)
O18 S9 N104 S10 -28(3)
O17 S9 N104 S10 -157(2)
C9A S9 N104 S10 91(2)
O18 S9 C9A F2E -74(3)
O17 S9 C9A F2E 54(3)
N104 S9 C9A F2E 161(2)
O18 S9 C9A F1E 163(2)
O17 S9 C9A F1E -69(3)
N104 S9 C9A F1E 38(2)
O18 S9 C9A F3E 49(3)
O17 S9 C9A F3E 177(2)
N104 S9 C9A F3E -76(2)
O19 S10 C10A F6E -54(3)
O20 S10 C10A F6E 76(3)
N104 S10 C10A F6E -173(2)
O19 S10 C10A F5E 69(3)
O20 S10 C10A F5E -161(2)
N104 S10 C10A F5E -50(2)
O19 S10 C10A F4E -173(2)
O20 S10 C10A F4E -43(3)
N104 S10 C10A F4E 68(2)
O23 S12 N105 S11 13(2)
O24 S12 N105 S11 152.4(15)
C12A S12 N105 S11 -99.4(16)
O21 S11 N105 S12 143.8(16)
O22 S11 N105 S12 6.0(19)
C11A S11 N105 S12 -104.6(16)
O21 S11 C11A F2F -70(2)
O22 S11 C11A F2F 63(2)
N105 S11 C11A F2F 177(2)
O21 S11 C11A F3F 168.1(19)
O22 S11 C11A F3F -59(2)
N105 S11 C11A F3F 55.0(19)
O21 S11 C11A F1F 54(2)
O22 S11 C11A F1F -174(2)
N105 S11 C11A F1F -59.6(19)
O23 S12 C12A F4F 59(2)
O24 S12 C12A F4F -71(2)
N105 S12 C12A F4F 178.5(18)
O23 S12 C12A F5F 178.7(19)
O24 S12 C12A F5F 48.0(19)
N105 S12 C12A F5F -62.1(17)
O23 S12 C12A F6F -61(2)
O24 S12 C12A F6F 168.6(16)
N105 S12 C12A F6F 58.6(17)
O27 S14 N106 S13 33(3)
O28 S14 N106 S13 162(3)
C14A S14 N106 S13 -85(3)
O26 S13 N106 S14 153(3)
O25 S13 N106 S14 16(3)
C13A S13 N106 S14 -89(3)
O26 S13 C13A F2G -95(3)
O25 S13 C13A F2G 45(3)
N106 S13 C13A F2G 157(3)
O26 S13 C13A F3G 33(3)
O25 S13 C13A F3G 173(3)
N106 S13 C13A F3G -75(3)
O26 S13 C13A F1G 150(3)
O25 S13 C13A F1G -70(3)
N106 S13 C13A F1G 42(3)
O27 S14 C14A F6G 69(3)
O28 S14 C14A F6G -59(3)
N106 S14 C14A F6G -168(3)
O27 S14 C14A F5G -167(3)
O28 S14 C14A F5G 66(3)
N106 S14 C14A F5G -44(3)
O27 S14 C14A F4G -53(3)
O28 S14 C14A F4G 180(3)
N106 S14 C14A F4G 70(2)
O26' S13' C13' F1G' -40(4)
O25' S13' C13' F1G' -164(4)
N6' S13' C13' F1G' 83(4)
O26' S13' C13' F2G' -161(4)
O25' S13' C13' F2G' 75(4)
N6' S13' C13' F2G' -38(4)
O26' S13' C13' F3G' 78(4)
O25' S13' C13' F3G' -45(4)
N6' S13' C13' F3G' -159(4)
O27' S14' C14' F6G' 112(4)
O28' S14' C14' F6G' -24(4)
N6' S14' C14' F6G' -133(3)
O27' S14' C14' F4G' -12(4)
O28' S14' C14' F4G' -148(4)
N6' S14' C14' F4G' 103(3)
O27' S14' C14' F5G' -126(4)
O28' S14' C14' F5G' 98(4)
N6' S14' C14' F5G' -11(3)
O26' S13' N6' S14' 67(4)
O25' S13' N6' S14' -167(4)
C13' S13' N6' S14' -54(4)
O27' S14' N6' S13' -7(4)
O28' S14' N6' S13' 131(4)
C14' S14' N6' S13' -119(3)
O31 S16 N107 S15 3(2)
O32 S16 N107 S15 143.3(17)
C16A S16 N107 S15 -110.5(19)
O29 S15 N107 S16 155.6(17)
O30 S15 N107 S16 19(2)
C15A S15 N107 S16 -93(2)
O29 S15 C15A F1H -68(3)
O30 S15 C15A F1H 59(3)
N107 S15 C15A F1H 179(3)
O29 S15 C15A F3H 167(3)
O30 S15 C15A F3H -67(3)
N107 S15 C15A F3H 54(3)
O29 S15 C15A F2H 52(3)
O30 S15 C15A F2H 178(2)
N107 S15 C15A F2H -62(3)
O31 S16 C16A F5H 60(2)
O32 S16 C16A F5H -67(2)
N107 S16 C16A F5H -178.8(19)
O31 S16 C16A F4H -177(2)
O32 S16 C16A F4H 57(2)
N107 S16 C16A F4H -55(2)
O31 S16 C16A F6H -57(2)
O32 S16 C16A F6H 176.0(18)
N107 S16 C16A F6H 64(2)
O35 S18 N108 S17 153.2(16)
O36 S18 N108 S17 14(2)
C18A S18 N108 S17 -100(2)
O33 S17 N108 S18 143.6(16)
O34 S17 N108 S18 3(2)
C17A S17 N108 S18 -100(2)
O33 S17 C17A F3I 170(3)
O34 S17 C17A F3I -63(3)
N108 S17 C17A F3I 55(3)
O33 S17 C17A F1I 44(3)
O34 S17 C17A F1I 171(2)
N108 S17 C17A F1I -71(3)
O33 S17 C17A F2I -62(3)
O34 S17 C17A F2I 65(3)
N108 S17 C17A F2I -177(3)
O39 S20 N109 S19 8(2)
O40 S20 N109 S19 146.7(16)
C20A S20 N109 S19 -105.5(19)
O37 S19 N109 S20 148.1(16)
O38 S19 N109 S20 10(2)
C19A S19 N109 S20 -94(2)
O37 S19 C19A F3J 171(3)
O38 S19 C19A F3J -66(3)
N109 S19 C19A F3J 53(4)
O37 S19 C19A F2J -50(3)
O38 S19 C19A F2J 74(3)
N109 S19 C19A F2J -168(3)
O37 S19 C19A F1J 52(3)
O38 S19 C19A F1J 176(2)
N109 S19 C19A F1J -66(2)
O39 S20 C20A F5J 177.0(19)
O40 S20 C20A F5J 52(2)
N109 S20 C20A F5J -60(2)
O39 S20 C20A F4J -62(2)
O40 S20 C20A F4J 172.7(17)
N109 S20 C20A F4J 60(2)
O39 S20 C20A F6J 60(2)
O40 S20 C20A F6J -65(2)
N109 S20 C20A F6J -177.8(19)
O43 S22 N110 S21 143.6(16)
O44 S22 N110 S21 5(2)
C22A S22 N110 S21 -105.9(18)
O42 S21 N110 S22 19(2)
O41 S21 N110 S22 155.5(16)
C21A S21 N110 S22 -91(2)
O42 S21 C21A F3K -71(4)
O41 S21 C21A F3K 167(3)
N110 S21 C21A F3K 53(4)
O42 S21 C21A F1K 66(3)
O41 S21 C21A F1K -56(3)
N110 S21 C21A F1K -171(3)
O42 S21 C21A F2K 171(2)
O41 S21 C21A F2K 49(3)
N110 S21 C21A F2K -65(3)
O46 S23 N111 S24 155(3)
O45 S23 N111 S24 17(4)
C23A S23 N111 S24 -93(3)
O47 S24 N111 S23 153(3)
O48 S24 N111 S23 22(4)
C24A S24 N111 S23 -92(3)
O46 S23 C23A F1L -52(4)
O45 S23 C23A F1L 77(4)
N111 S23 C23A F1L -169(3)
O46 S23 C23A F3L -175(4)
O45 S23 C23A F3L -46(4)
N111 S23 C23A F3L 68(3)
O46 S23 C23A F2L 71(4)
O45 S23 C23A F2L -159(4)
N111 S23 C23A F2L -45(3)
O47 S24 C24A F4L -63(3)
O48 S24 C24A F4L 68(4)
N111 S24 C24A F4L -175(3)
O47 S24 C24A F5L 174(3)
O48 S24 C24A F5L -55(4)
N111 S24 C24A F5L 62(3)
O47 S24 C24A F6L 56(3)
O48 S24 C24A F6L -172(3)
N111 S24 C24A F6L -56(3)
O51 S26 N112 S25 157(4)
O52 S26 N112 S25 25(4)
C26A S26 N112 S25 -91(4)
O49 S25 N112 S26 145(4)
O50 S25 N112 S26 11(4)
C25A S25 N112 S26 -101(4)
O51 S26 C26A F5M -53(4)
O52 S26 C26A F5M 72(4)
N112 S26 C26A F5M -169(3)
O51 S26 C26A F4M -174(4)
O52 S26 C26A F4M -49(4)
N112 S26 C26A F4M 70(3)
O51 S26 C26A F6M 67(4)
O52 S26 C26A F6M -168(4)
N112 S26 C26A F6M -49(3)
O49 S25 C25A F3M -60(4)
O50 S25 C25A F3M 70(4)
N112 S25 C25A F3M -177(4)
O49 S25 C25A F1M 62(4)
O50 S25 C25A F1M -167(4)
N112 S25 C25A F1M -54(4)
O49 S25 C25A F2M 178(4)
O50 S25 C25A F2M -52(4)
N112 S25 C25A F2M 62(4)

loop_
_platon_squeeze_void_nr
_platon_squeeze_void_average_x
_platon_squeeze_void_average_y
_platon_squeeze_void_average_z
_platon_squeeze_void_volume
_platon_squeeze_void_count_electrons
_platon_squeeze_void_content
1 0.500 0.000 0.000 1207 503 ' '
2 0.190 -0.004 0.180 167 58 ' '
3 0.500 0.062 0.500 3976 1571 ' '
4 0.810 0.004 0.820 167 70 ' '
5 0.450 0.444 0.979 7 0 ' '
6 0.550 0.556 0.021 7 1 ' '
